data_7000784
loop_
_publ_author_name
'Femoni, Cristina'
'Iapalucci, Maria Carmela'
'Longoni, Giuliano'
'Tiozzo, Cristina'
'Zacchini, Stefano'
'Heaton, Brian T.'
'Iggo, Johnathan A.'
'Zanello, Piero'
'Fedi, Serena'
'Garland, Marc V.'
'Li, Chuanzhao'

_publ_section_title
;
 The loss of CO from [Rh12(\m12-Sn)(CO)27]4&#x2212;: Synthesis,
 spectroscopic and structural characterization of the
 electron-deficient, icosahedral [Rh12(\m12-Sn)(CO)25]4&#x2212; and
 [Rh12(\m12-Sn)(CO)26]4&#x2212; tetra-anions
;
_journal_issue 12
_journal_name_full 'Dalton Transactions'
_journal_page_first 2217
_journal_page_last 2223
_journal_paper_doi 10.1039/b818944g
_journal_year 2009
_chemical_formula_sum 'C61 H86 N6 O25 Rh12 Sn'
_chemical_formula_weight 2656.97
_chemical_name_systematic
;
?
;
_space_group_IT_number 4
_symmetry_cell_setting monoclinic
_symmetry_space_group_name_Hall 'P 2yb'
_symmetry_space_group_name_H-M 'P 1 21 1'
_atom_sites_solution_hydrogens geom
_atom_sites_solution_primary direct
_atom_sites_solution_secondary difmap
_audit_creation_method SHELXL-97
_cell_angle_alpha 90.00
_cell_angle_beta 98.230(2)
_cell_angle_gamma 90.00
_cell_formula_units_Z 2
_cell_length_a 12.8773(14)
_cell_length_b 14.4853(16)
_cell_length_c 21.568(2)
_cell_measurement_reflns_used 9939
_cell_measurement_temperature 97(2)
_cell_measurement_theta_max 28.141
_cell_measurement_theta_min 2.7015
_cell_volume 3981.7(7)
_computing_structure_refinement 'SHELXL-97 (Sheldrick, 1997)'
_computing_structure_solution 'SHELXS-97 (Sheldrick, 1990)'
_diffrn_ambient_temperature 97(2)
_diffrn_measured_fraction_theta_full 0.999
_diffrn_measured_fraction_theta_max 0.999
_diffrn_measurement_device_type 'CCD Area Detector'
_diffrn_measurement_method 'omega scans'
_diffrn_radiation_monochromator graphite
_diffrn_radiation_source 'fine-focus sealed tube'
_diffrn_radiation_type MoK\a
_diffrn_radiation_wavelength 0.71073
_diffrn_reflns_av_R_equivalents 0.0678
_diffrn_reflns_av_sigmaI/netI 0.0866
_diffrn_reflns_limit_h_max 15
_diffrn_reflns_limit_h_min -15
_diffrn_reflns_limit_k_max 17
_diffrn_reflns_limit_k_min -17
_diffrn_reflns_limit_l_max 25
_diffrn_reflns_limit_l_min -25
_diffrn_reflns_number 37552
_diffrn_reflns_theta_full 25.00
_diffrn_reflns_theta_max 25.00
_diffrn_reflns_theta_min 1.60
_exptl_absorpt_coefficient_mu 2.797
_exptl_absorpt_correction_T_max 0.8501
_exptl_absorpt_correction_T_min 0.710
_exptl_absorpt_correction_type 'empirical sadabs'
_exptl_crystal_colour black
_exptl_crystal_density_diffrn 2.216
_exptl_crystal_density_method 'not measured'
_exptl_crystal_description prismatic
_exptl_crystal_F_000 2568
_exptl_crystal_size_max 0.11
_exptl_crystal_size_mid 0.09
_exptl_crystal_size_min 0.08
_refine_diff_density_max 1.323
_refine_diff_density_min -1.249
_refine_diff_density_rms 0.190
_refine_ls_abs_structure_details 'Flack H D (1983), Acta Cryst. A39, 876-881'
_refine_ls_abs_structure_Flack 0.24(4)
_refine_ls_extinction_method none
_refine_ls_goodness_of_fit_ref 1.022
_refine_ls_hydrogen_treatment constr
_refine_ls_matrix_type full
_refine_ls_number_parameters 949
_refine_ls_number_reflns 13983
_refine_ls_number_restraints 367
_refine_ls_restrained_S_all 1.011
_refine_ls_R_factor_all 0.0695
_refine_ls_R_factor_gt 0.0455
_refine_ls_shift/su_max 0.000
_refine_ls_shift/su_mean 0.000
_refine_ls_structure_factor_coef Fsqd
_refine_ls_weighting_details 'calc w=1/[\s^2^(Fo^2^)+(0.0400P)^2^+0.0000P] where P=(Fo^2^+2Fc^2^)/3'
_refine_ls_weighting_scheme calc
_refine_ls_wR_factor_gt 0.0886
_refine_ls_wR_factor_ref 0.0995
_reflns_number_gt 11160
_reflns_number_total 13983
_reflns_threshold_expression >2sigma(I)
_cod_data_source_file b818944g.txt
_cod_data_source_block p21num
_cod_depositor_comments
;
The following automatic conversions were performed:
'_symmetry_cell_setting' value 'Monoclinic' changed to 'monoclinic'
according to '/home/saulius/struct/CIF-dictionaries/cif_core.dic'
dictionary named 'cif_core.dic' version 2.4.1 from 2010-06-29.

Automatic conversion script
Id: cif_fix_enum 1527 2010-12-29 10:47:43Z saulius 
;
_cod_original_sg_symbol_H-M P21
_cod_database_code 7000784

loop_
_symmetry_equiv_pos_as_xyz
'x, y, z'
'-x, y+1/2, -z'

loop_
_atom_site_label
_atom_site_type_symbol
_atom_site_fract_x
_atom_site_fract_y
_atom_site_fract_z
_atom_site_U_iso_or_equiv
_atom_site_adp_type
_atom_site_occupancy
_atom_site_symmetry_multiplicity
_atom_site_calc_flag
_atom_site_refinement_flags
_atom_site_disorder_assembly
_atom_site_disorder_group
Sn1 Sn 0.75527(8) 0.65272(8) 0.24506(4) 0.01056(16) Uani 1 1 d . . .
Rh1 Rh 0.70253(8) 0.46483(7) 0.25408(5) 0.0141(2) Uani 1 1 d . . .
Rh2 Rh 0.88486(8) 0.56554(7) 0.34423(4) 0.0137(2) Uani 1 1 d . . .
Rh3 Rh 0.65706(8) 0.61116(7) 0.34813(4) 0.0140(2) Uani 1 1 d . . .
Rh4 Rh 0.54455(8) 0.60053(7) 0.22587(4) 0.0128(2) Uani 1 1 d . . .
Rh5 Rh 0.68861(8) 0.55852(7) 0.13386(4) 0.0122(2) Uani 1 1 d . . .
Rh6 Rh 0.89293(8) 0.52300(7) 0.21878(4) 0.0120(2) Uani 1 1 d . . .
Rh7 Rh 0.96131(8) 0.71118(7) 0.26496(4) 0.0124(2) Uani 1 1 d . . .
Rh8 Rh 0.81498(8) 0.74795(7) 0.35769(4) 0.0127(2) Uani 1 1 d . . .
Rh9 Rh 0.61747(8) 0.78492(7) 0.27212(4) 0.0128(2) Uani 1 1 d . . .
Rh10 Rh 0.63164(8) 0.75390(7) 0.14487(5) 0.0144(2) Uani 1 1 d . . .
Rh11 Rh 0.85545(8) 0.69023(7) 0.13959(4) 0.0129(2) Uani 1 1 d . . .
Rh12 Rh 0.79653(8) 0.84530(7) 0.22678(5) 0.0136(2) Uani 1 1 d . . .
C1 C 0.8255(9) 0.3988(9) 0.2217(6) 0.0160(18) Uani 1 1 d U . .
O1 O 0.8421(6) 0.3238(6) 0.2085(4) 0.0168(17) Uani 1 1 d U . .
C2 C 0.9930(11) 0.5011(10) 0.1655(6) 0.024(2) Uani 1 1 d U . .
O2 O 1.0593(7) 0.4880(7) 0.1358(4) 0.026(2) Uani 1 1 d U . .
C3 C 0.5180(10) 0.8046(9) 0.1918(6) 0.0180(18) Uani 1 1 d U . .
O3 O 0.4347(6) 0.8356(6) 0.1744(4) 0.0188(17) Uani 1 1 d U . .
C4 C 0.8452(10) 0.8620(9) 0.3963(6) 0.0209(19) Uani 1 1 d U . .
O4 O 0.8663(7) 0.9317(6) 0.4231(4) 0.0216(18) Uani 1 1 d U . .
C5 C 0.6411(11) 0.5272(10) 0.4112(6) 0.026(2) Uani 1 1 d U . .
O5 O 0.6263(7) 0.4778(7) 0.4512(4) 0.0274(19) Uani 1 1 d U . .
C6 C 0.8536(11) 0.7718(10) 0.0734(6) 0.028(2) Uani 1 1 d U . .
O6 O 0.8509(7) 0.8228(6) 0.0316(4) 0.029(2) Uani 1 1 d U . .
C7 C 0.7931(11) 0.5930(11) 0.0764(6) 0.031(2) Uani 1 1 d U . .
O7 O 0.8146(7) 0.5683(7) 0.0296(4) 0.033(2) Uani 1 1 d U . .
C8 C 0.5539(9) 0.5954(9) 0.0945(6) 0.0215(19) Uani 1 1 d U . .
O8 O 0.4780(6) 0.5940(6) 0.0587(4) 0.0218(18) Uani 1 1 d U . .
C9 C 0.6959(9) 0.8794(8) 0.1503(6) 0.0209(18) Uani 1 1 d U . .
O9 O 0.6825(6) 0.9473(5) 0.1204(4) 0.0217(17) Uani 1 1 d U . .
C10 C 0.5067(10) 0.6026(11) 0.3107(6) 0.033(2) Uani 1 1 d U . .
O10 O 0.4272(7) 0.5964(7) 0.3339(4) 0.034(2) Uani 1 1 d U . .
C11 C 0.9769(10) 0.4885(9) 0.2988(6) 0.0175(18) Uani 1 1 d U . .
O11 O 1.0494(6) 0.4365(6) 0.3145(4) 0.0178(17) Uani 1 1 d U . .
C12 C 0.9935(10) 0.7461(9) 0.1789(6) 0.0238(19) Uani 1 1 d U . .
O12 O 1.0628(6) 0.7836(6) 0.1605(4) 0.0251(18) Uani 1 1 d U . .
C13 C 0.6838(10) 0.3701(9) 0.3105(6) 0.027(2) Uani 1 1 d U . .
O13 O 0.6748(7) 0.3103(6) 0.3434(4) 0.0283(19) Uani 1 1 d U . .
C14 C 0.8833(10) 0.4763(9) 0.4053(6) 0.028(2) Uani 1 1 d U . .
O14 O 0.8777(7) 0.4196(6) 0.4427(4) 0.0293(19) Uani 1 1 d U . .
C15 C 0.5488(9) 0.4648(9) 0.2157(6) 0.0195(18) Uani 1 1 d U . .
O15 O 0.4898(6) 0.4048(6) 0.1971(4) 0.0198(17) Uani 1 1 d U . .
C16 C 0.4054(10) 0.6239(9) 0.1895(6) 0.0240(19) Uani 1 1 d U . .
O16 O 0.3179(7) 0.6377(6) 0.1724(4) 0.0243(18) Uani 1 1 d U . .
C17 C 0.5228(11) 0.8114(10) 0.3277(6) 0.025(2) Uani 1 1 d U . .
O17 O 0.4668(7) 0.8259(7) 0.3627(4) 0.026(2) Uani 1 1 d U . .
C18 C 0.6981(10) 0.9059(9) 0.2795(6) 0.0156(18) Uani 1 1 d U . .
O18 O 0.6906(6) 0.9817(6) 0.2983(4) 0.0168(17) Uani 1 1 d U . .
C19 C 0.5728(10) 0.7811(9) 0.0619(6) 0.0251(19) Uani 1 1 d U . .
O19 O 0.5326(7) 0.8046(6) 0.0129(4) 0.0269(18) Uani 1 1 d U . .
C20 C 0.8787(10) 0.9457(9) 0.2110(6) 0.0229(19) Uani 1 1 d U . .
O20 O 0.9225(7) 1.0140(6) 0.1990(4) 0.0246(17) Uani 1 1 d U . .
C21 C 0.9273(10) 0.6670(9) 0.4043(6) 0.0201(19) Uani 1 1 d U . .
O21 O 0.9937(7) 0.6784(6) 0.4492(4) 0.0213(17) Uani 1 1 d U . .
C22 C 0.9923(10) 0.8222(8) 0.3093(6) 0.0214(19) Uani 1 1 d U . .
O22 O 1.0365(7) 0.8877(6) 0.3314(4) 0.0215(18) Uani 1 1 d U . .
C23 C 0.6782(10) 0.4348(10) 0.1062(6) 0.025(2) Uani 1 1 d U . .
O23 O 0.6705(7) 0.3598(6) 0.0876(4) 0.0250(19) Uani 1 1 d U . .
C24 C 0.7016(10) 0.7143(9) 0.4071(6) 0.0200(19) Uani 1 1 d U . .
O24 O 0.6717(7) 0.7412(6) 0.4531(4) 0.0204(18) Uani 1 1 d U . .
C25 C 1.0932(10) 0.6542(9) 0.2859(6) 0.027(2) Uani 1 1 d U . .
O25 O 1.1765(7) 0.6256(6) 0.2991(4) 0.0278(19) Uani 1 1 d U . .
N1 N 0.0695(8) 0.1731(8) 0.3623(5) 0.021(2) Uani 1 1 d U . .
C100 C 0.0766(10) 0.0963(9) 0.4111(6) 0.027(3) Uani 1 1 d U . .
H10A H 0.0515 0.1203 0.4493 0.033 Uiso 1 1 calc R . .
H10B H 0.0296 0.0452 0.3946 0.033 Uiso 1 1 calc R . .
C101 C 0.1853(11) 0.0592(10) 0.4285(7) 0.034(4) Uani 1 1 d U . .
H10C H 0.1846 0.0098 0.4595 0.050 Uiso 1 1 calc R . .
H10D H 0.2320 0.1088 0.4463 0.050 Uiso 1 1 calc R . .
H10E H 0.2106 0.0346 0.3911 0.050 Uiso 1 1 calc R . .
C102 C 0.1466(9) 0.2506(9) 0.3845(6) 0.022(3) Uani 1 1 d U . .
H10F H 0.2187 0.2253 0.3891 0.027 Uiso 1 1 calc R . .
H10G H 0.1412 0.2987 0.3517 0.027 Uiso 1 1 calc R . .
C103 C 0.1307(10) 0.2951(10) 0.4450(6) 0.024(3) Uani 1 1 d U . .
H10H H 0.1840 0.3429 0.4558 0.037 Uiso 1 1 calc R . .
H10I H 0.1370 0.2484 0.4782 0.037 Uiso 1 1 calc R . .
H10J H 0.0607 0.3230 0.4406 0.037 Uiso 1 1 calc R . .
C104 C 0.0949(10) 0.1340(9) 0.3017(5) 0.026(3) Uani 1 1 d U . .
H10K H 0.0530 0.0773 0.2916 0.031 Uiso 1 1 calc R . .
H10L H 0.1700 0.1163 0.3071 0.031 Uiso 1 1 calc R . .
C105 C 0.0725(10) 0.2032(9) 0.2453(6) 0.025(3) Uani 1 1 d U . .
H10M H 0.0909 0.1741 0.2073 0.038 Uiso 1 1 calc R . .
H10N H 0.1146 0.2591 0.2546 0.038 Uiso 1 1 calc R . .
H10O H -0.0022 0.2195 0.2387 0.038 Uiso 1 1 calc R . .
C106 C -0.0414(9) 0.2113(9) 0.3558(6) 0.028(3) Uani 1 1 d U . .
H10P H -0.0450 0.2671 0.3291 0.033 Uiso 1 1 calc R . .
H10Q H -0.0557 0.2309 0.3978 0.033 Uiso 1 1 calc R . .
C107 C -0.1290(10) 0.1445(10) 0.3280(7) 0.031(3) Uani 1 1 d U . .
H10R H -0.1972 0.1752 0.3260 0.046 Uiso 1 1 calc R . .
H10S H -0.1277 0.0894 0.3545 0.046 Uiso 1 1 calc R . .
H10T H -0.1177 0.1264 0.2857 0.046 Uiso 1 1 calc R . .
N2 N 0.3379(8) 0.6477(8) 0.5018(5) 0.021(2) Uani 1 1 d U . .
C200 C 0.3395(10) 0.5930(9) 0.5610(6) 0.024(3) Uani 1 1 d U . .
H20A H 0.2674 0.5711 0.5635 0.029 Uiso 1 1 calc R . .
H20B H 0.3603 0.6346 0.5970 0.029 Uiso 1 1 calc R . .
C201 C 0.4133(11) 0.5096(10) 0.5672(6) 0.035(4) Uani 1 1 d U . .
H20C H 0.4094 0.4782 0.6070 0.052 Uiso 1 1 calc R . .
H20D H 0.4854 0.5304 0.5660 0.052 Uiso 1 1 calc R . .
H20E H 0.3923 0.4667 0.5325 0.052 Uiso 1 1 calc R . .
C202 C 0.3097(10) 0.5851(9) 0.4448(6) 0.023(3) Uani 1 1 d U . .
H20F H 0.3102 0.6226 0.4065 0.027 Uiso 1 1 calc R . .
H20G H 0.3649 0.5375 0.4453 0.027 Uiso 1 1 calc R . .
C203 C 0.2046(10) 0.5374(10) 0.4410(6) 0.028(3) Uani 1 1 d U . .
H20H H 0.1925 0.4999 0.4028 0.042 Uiso 1 1 calc R . .
H20I H 0.1490 0.5837 0.4400 0.042 Uiso 1 1 calc R . .
H20J H 0.2043 0.4975 0.4777 0.042 Uiso 1 1 calc R . .
C204 C 0.4429(9) 0.6890(9) 0.4948(6) 0.023(3) Uani 1 1 d U . .
H20K H 0.4354 0.7249 0.4553 0.027 Uiso 1 1 calc R . .
H20L H 0.4928 0.6381 0.4907 0.027 Uiso 1 1 calc R . .
C205 C 0.4902(11) 0.7514(11) 0.5479(6) 0.035(4) Uani 1 1 d U . .
H20M H 0.5576 0.7755 0.5389 0.052 Uiso 1 1 calc R . .
H20N H 0.5012 0.7161 0.5871 0.052 Uiso 1 1 calc R . .
H20O H 0.4423 0.8029 0.5521 0.052 Uiso 1 1 calc R . .
C206 C 0.2555(10) 0.7209(9) 0.5041(6) 0.024(3) Uani 1 1 d U . .
H20P H 0.2751 0.7584 0.5423 0.029 Uiso 1 1 calc R . .
H20Q H 0.1880 0.6901 0.5079 0.029 Uiso 1 1 calc R . .
C207 C 0.2387(12) 0.7856(10) 0.4478(7) 0.034(4) Uani 1 1 d U . .
H20R H 0.1840 0.8306 0.4534 0.051 Uiso 1 1 calc R . .
H20S H 0.2169 0.7496 0.4096 0.051 Uiso 1 1 calc R . .
H20T H 0.3043 0.8181 0.4441 0.051 Uiso 1 1 calc R . .
N3 N 0.1303(8) 0.6490(8) 0.9846(5) 0.022(2) Uani 1 1 d U . .
C300 C 0.2183(10) 0.5780(9) 0.9795(6) 0.023(3) Uani 1 1 d U . .
H30A H 0.1996 0.5425 0.9403 0.028 Uiso 1 1 calc R . .
H30B H 0.2838 0.6121 0.9760 0.028 Uiso 1 1 calc R . .
C301 C 0.2397(11) 0.5108(10) 1.0331(6) 0.032(3) Uani 1 1 d U . .
H30C H 0.2964 0.4690 1.0257 0.048 Uiso 1 1 calc R . .
H30D H 0.1761 0.4750 1.0363 0.048 Uiso 1 1 calc R . .
H30E H 0.2605 0.5448 1.0722 0.048 Uiso 1 1 calc R . .
C302 C 0.1538(9) 0.7054(9) 1.0428(6) 0.022(3) Uani 1 1 d U . .
H30F H 0.1639 0.6628 1.0791 0.026 Uiso 1 1 calc R . .
H30G H 0.0917 0.7439 1.0468 0.026 Uiso 1 1 calc R . .
C303 C 0.2497(10) 0.7687(10) 1.0472(6) 0.029(3) Uani 1 1 d U . .
H30H H 0.2583 0.8015 1.0873 0.043 Uiso 1 1 calc R . .
H30I H 0.2398 0.8134 1.0128 0.043 Uiso 1 1 calc R . .
H30J H 0.3125 0.7316 1.0442 0.043 Uiso 1 1 calc R . .
C304 C 0.1209(10) 0.7074(9) 0.9256(6) 0.028(3) Uani 1 1 d U . .
H30K H 0.1897 0.7364 0.9229 0.033 Uiso 1 1 calc R . .
H30L H 0.1038 0.6665 0.8888 0.033 Uiso 1 1 calc R . .
C305 C 0.0401(11) 0.7808(10) 0.9228(6) 0.035(4) Uani 1 1 d U . .
H30M H 0.0380 0.8152 0.8835 0.052 Uiso 1 1 calc R . .
H30N H 0.0575 0.8229 0.9583 0.052 Uiso 1 1 calc R . .
H30O H -0.0287 0.7527 0.9246 0.052 Uiso 1 1 calc R . .
C306 C 0.0302(9) 0.5978(9) 0.9889(6) 0.020(3) Uani 1 1 d U . .
H30P H -0.0258 0.6437 0.9918 0.023 Uiso 1 1 calc R . .
H30Q H 0.0396 0.5620 1.0284 0.023 Uiso 1 1 calc R . .
C307 C -0.0072(11) 0.5325(10) 0.9356(6) 0.027(3) Uani 1 1 d U . .
H30R H -0.0722 0.5024 0.9435 0.041 Uiso 1 1 calc R . .
H30S H 0.0466 0.4856 0.9325 0.041 Uiso 1 1 calc R . .
H30T H -0.0203 0.5673 0.8963 0.041 Uiso 1 1 calc R . .
N4 N 0.4558(8) 0.1250(7) 0.1531(5) 0.021(2) Uani 1 1 d U . .
C400 C 0.5388(10) 0.2000(9) 0.1706(7) 0.029(3) Uani 1 1 d U . .
H40A H 0.5359 0.2438 0.1352 0.035 Uiso 1 1 calc R . .
H40B H 0.5202 0.2347 0.2070 0.035 Uiso 1 1 calc R . .
C402 C 0.4644(10) 0.0501(8) 0.2011(5) 0.021(3) Uani 1 1 d U . .
H40C H 0.5306 0.0163 0.1992 0.025 Uiso 1 1 calc R . .
H40D H 0.4060 0.0062 0.1892 0.025 Uiso 1 1 calc R . .
C404 C 0.3478(10) 0.1686(9) 0.1505(6) 0.032(3) Uani 1 1 d U . .
H40E H 0.2949 0.1186 0.1448 0.038 Uiso 1 1 calc R . .
H40F H 0.3436 0.1977 0.1916 0.038 Uiso 1 1 calc R . .
C403 C 0.4624(11) 0.0787(10) 0.2682(6) 0.031(3) Uani 1 1 d U . .
H40G H 0.4685 0.0238 0.2950 0.047 Uiso 1 1 calc R . .
H40H H 0.3962 0.1104 0.2715 0.047 Uiso 1 1 calc R . .
H40I H 0.5212 0.1204 0.2816 0.047 Uiso 1 1 calc R . .
C401 C 0.6503(11) 0.1659(11) 0.1866(7) 0.035(4) Uani 1 1 d U . .
H40J H 0.6973 0.2185 0.1970 0.053 Uiso 1 1 calc R . .
H40K H 0.6708 0.1330 0.1505 0.053 Uiso 1 1 calc R . .
H40L H 0.6551 0.1239 0.2225 0.053 Uiso 1 1 calc R . .
C406 C 0.4709(10) 0.0863(8) 0.0908(6) 0.023(3) Uani 1 1 d U . .
H40M H 0.4624 0.1372 0.0599 0.028 Uiso 1 1 calc R . .
H40N H 0.5442 0.0642 0.0937 0.028 Uiso 1 1 calc R . .
C405 C 0.3175(12) 0.2405(11) 0.0998(7) 0.041(4) Uani 1 1 d U . .
H40O H 0.2467 0.2634 0.1025 0.062 Uiso 1 1 calc R . .
H40P H 0.3189 0.2125 0.0585 0.062 Uiso 1 1 calc R . .
H40Q H 0.3674 0.2919 0.1055 0.062 Uiso 1 1 calc R . .
C407 C 0.4002(12) 0.0094(10) 0.0657(7) 0.038(4) Uani 1 1 d U . .
H40R H 0.4178 -0.0102 0.0250 0.057 Uiso 1 1 calc R . .
H40S H 0.3272 0.0306 0.0607 0.057 Uiso 1 1 calc R . .
H40T H 0.4090 -0.0427 0.0950 0.057 Uiso 1 1 calc R . .
N500 N 0.3491(9) 0.2841(9) 0.3043(6) 0.042(2) Uani 1 1 d U . .
C501 C 0.3164(12) 0.3523(12) 0.2797(7) 0.040(2) Uani 1 1 d U . .
C502 C 0.2749(11) 0.4358(11) 0.2499(7) 0.040(2) Uani 1 1 d U . .
H50A H 0.2027 0.4448 0.2581 0.060 Uiso 1 1 calc R . .
H50B H 0.2757 0.4312 0.2047 0.060 Uiso 1 1 calc R . .
H50C H 0.3181 0.4882 0.2667 0.060 Uiso 1 1 calc R . .
N600 N 0.1965(9) 0.9993(9) 0.2040(6) 0.037(2) Uani 1 1 d U . .
C601 C 0.2194(10) 0.9343(11) 0.2299(7) 0.036(2) Uani 1 1 d U . .
C602 C 0.2475(10) 0.8469(11) 0.2594(6) 0.035(2) Uani 1 1 d U . .
H60A H 0.1935 0.8011 0.2450 0.053 Uiso 1 1 calc R . .
H60B H 0.2532 0.8537 0.3050 0.053 Uiso 1 1 calc R . .
H60C H 0.3151 0.8265 0.2483 0.053 Uiso 1 1 calc R . .

loop_
_atom_site_aniso_label
_atom_site_aniso_U_11
_atom_site_aniso_U_22
_atom_site_aniso_U_33
_atom_site_aniso_U_23
_atom_site_aniso_U_13
_atom_site_aniso_U_12
Sn1 0.0056(3) 0.0133(3) 0.0125(4) -0.0002(3) 0.0003(3) 0.0005(3)
Rh1 0.0077(5) 0.0151(6) 0.0198(5) -0.0005(4) 0.0032(4) -0.0001(4)
Rh2 0.0102(5) 0.0165(6) 0.0141(5) -0.0003(4) 0.0006(4) 0.0023(4)
Rh3 0.0101(5) 0.0166(5) 0.0152(5) -0.0005(4) 0.0017(4) -0.0008(4)
Rh4 0.0062(5) 0.0141(6) 0.0180(5) -0.0025(4) 0.0009(4) 0.0001(4)
Rh5 0.0076(5) 0.0142(6) 0.0147(5) -0.0016(4) 0.0013(4) -0.0004(4)
Rh6 0.0076(5) 0.0127(5) 0.0153(5) -0.0002(4) 0.0009(4) 0.0009(4)
Rh7 0.0070(5) 0.0143(6) 0.0155(5) -0.0010(4) 0.0006(4) 0.0000(4)
Rh8 0.0076(5) 0.0153(6) 0.0146(5) -0.0016(4) -0.0006(4) 0.0007(5)
Rh9 0.0078(5) 0.0150(6) 0.0153(5) -0.0008(4) 0.0007(4) 0.0008(4)
Rh10 0.0106(5) 0.0157(5) 0.0159(5) 0.0001(4) -0.0007(4) 0.0020(4)
Rh11 0.0076(5) 0.0149(5) 0.0156(5) -0.0004(4) 0.0000(4) -0.0009(4)
Rh12 0.0077(5) 0.0123(5) 0.0202(5) -0.0007(4) 0.0004(4) -0.0002(4)
C1 0.004(4) 0.019(4) 0.024(4) -0.003(3) -0.002(3) -0.003(3)
O1 0.005(4) 0.019(4) 0.026(4) -0.003(3) -0.003(3) -0.003(3)
C2 0.016(5) 0.033(5) 0.024(5) 0.003(4) 0.005(4) 0.007(4)
O2 0.018(4) 0.035(5) 0.025(5) 0.003(4) 0.005(3) 0.008(4)
C3 0.012(4) 0.016(4) 0.025(4) 0.004(3) 0.000(4) -0.004(3)
O3 0.012(4) 0.017(4) 0.026(4) 0.003(3) 0.000(3) -0.004(3)
C4 0.019(4) 0.021(5) 0.024(4) -0.002(3) 0.007(4) 0.003(4)
O4 0.020(4) 0.021(4) 0.025(4) -0.002(3) 0.008(4) 0.003(4)
C5 0.016(4) 0.035(5) 0.024(5) 0.006(4) -0.004(4) -0.004(4)
O5 0.019(4) 0.036(5) 0.026(5) 0.006(4) -0.004(4) -0.005(4)
C6 0.027(5) 0.032(5) 0.024(5) 0.011(4) 0.002(4) -0.005(4)
O6 0.029(5) 0.033(5) 0.024(4) 0.011(3) 0.002(4) -0.006(4)
C7 0.025(5) 0.053(6) 0.020(4) -0.012(4) 0.011(4) -0.020(5)
O7 0.025(5) 0.054(6) 0.021(4) -0.013(4) 0.012(4) -0.019(4)
C8 0.009(4) 0.029(5) 0.026(4) 0.000(4) -0.001(3) 0.006(4)
O8 0.009(4) 0.029(5) 0.026(4) 0.001(4) -0.002(3) 0.007(4)
C9 0.013(4) 0.016(4) 0.033(5) 0.005(3) 0.001(4) 0.004(3)
O9 0.015(4) 0.017(4) 0.033(5) 0.006(3) 0.001(3) 0.003(3)
C10 0.012(4) 0.070(6) 0.018(4) 0.000(4) 0.001(3) -0.006(4)
O10 0.012(4) 0.072(6) 0.019(4) 0.000(4) 0.002(3) -0.006(4)
C11 0.012(4) 0.014(4) 0.025(4) 0.002(3) -0.002(4) -0.005(3)
O11 0.012(4) 0.014(4) 0.026(4) 0.001(3) -0.002(3) -0.004(3)
C12 0.016(4) 0.032(5) 0.023(4) 0.000(4) 0.003(3) -0.008(4)
O12 0.017(4) 0.034(5) 0.024(4) 0.000(4) 0.002(3) -0.009(3)
C13 0.018(4) 0.032(5) 0.034(5) 0.020(4) 0.009(4) 0.006(4)
O13 0.019(4) 0.032(5) 0.035(5) 0.021(3) 0.009(4) 0.006(4)
C14 0.019(4) 0.036(5) 0.030(5) 0.012(4) 0.008(4) 0.008(4)
O14 0.021(4) 0.036(5) 0.031(5) 0.013(3) 0.007(4) 0.007(4)
C15 0.014(4) 0.018(4) 0.025(4) -0.005(4) 0.000(4) 0.002(3)
O15 0.015(4) 0.018(4) 0.026(4) -0.005(3) 0.001(3) 0.001(3)
C16 0.017(4) 0.027(5) 0.028(4) 0.001(4) 0.000(4) -0.002(4)
O16 0.016(4) 0.028(5) 0.028(4) 0.001(3) 0.000(4) -0.002(4)
C17 0.023(5) 0.029(5) 0.025(5) 0.001(4) 0.011(4) 0.009(4)
O17 0.024(5) 0.031(5) 0.026(5) 0.000(4) 0.012(4) 0.009(4)
C18 0.014(4) 0.011(4) 0.021(4) 0.003(3) 0.003(3) 0.005(3)
O18 0.015(4) 0.012(4) 0.023(4) 0.002(3) 0.002(3) 0.006(3)
C19 0.019(4) 0.029(5) 0.027(5) 0.000(4) 0.001(4) 0.001(4)
O19 0.021(4) 0.030(4) 0.028(4) 0.000(4) 0.000(3) 0.000(3)
C20 0.019(4) 0.026(5) 0.024(4) -0.006(4) 0.007(4) -0.002(4)
O20 0.021(4) 0.027(5) 0.026(4) -0.005(4) 0.005(3) -0.002(3)
C21 0.017(4) 0.020(4) 0.023(4) -0.003(4) 0.002(3) -0.004(4)
O21 0.019(4) 0.020(4) 0.024(4) -0.004(3) 0.000(3) -0.004(3)
C22 0.020(5) 0.018(4) 0.025(4) -0.002(3) -0.001(4) 0.002(3)
O22 0.020(5) 0.018(4) 0.025(4) -0.002(3) 0.000(3) 0.001(3)
C23 0.020(4) 0.024(5) 0.029(5) 0.001(4) 0.004(4) 0.002(4)
O23 0.021(4) 0.024(4) 0.030(4) -0.001(4) 0.003(3) 0.002(4)
C24 0.012(4) 0.026(5) 0.022(4) -0.004(4) 0.003(3) -0.010(4)
O24 0.012(4) 0.026(5) 0.023(4) -0.004(4) 0.005(3) -0.009(3)
C25 0.017(4) 0.021(5) 0.042(5) 0.011(4) 0.004(4) 0.009(4)
O25 0.018(4) 0.022(5) 0.043(5) 0.011(4) 0.003(4) 0.009(3)
N1 0.016(4) 0.024(4) 0.022(4) 0.001(4) 0.000(4) -0.001(4)
C100 0.022(6) 0.028(6) 0.030(6) 0.000(5) 0.001(5) 0.007(5)
C101 0.026(8) 0.031(8) 0.039(8) 0.002(7) -0.011(7) -0.002(6)
C102 0.017(6) 0.023(6) 0.027(6) 0.004(5) 0.005(5) -0.008(5)
C103 0.014(7) 0.028(7) 0.029(7) 0.008(6) -0.004(6) 0.005(6)
C104 0.019(6) 0.034(6) 0.024(6) 0.003(5) 0.002(5) 0.006(5)
C105 0.015(6) 0.032(8) 0.030(7) -0.005(6) 0.004(6) 0.001(6)
C106 0.017(6) 0.030(6) 0.038(6) 0.007(5) 0.010(5) -0.001(5)
C107 0.015(7) 0.025(8) 0.051(9) 0.001(7) 0.001(6) -0.010(6)
N2 0.016(4) 0.031(5) 0.019(4) 0.001(4) 0.009(4) 0.000(4)
C200 0.025(6) 0.027(6) 0.020(5) 0.000(5) 0.006(5) -0.004(5)
C201 0.033(8) 0.045(9) 0.024(7) 0.017(7) -0.001(6) 0.012(7)
C202 0.019(6) 0.029(6) 0.022(6) -0.002(5) 0.008(5) 0.003(5)
C203 0.021(7) 0.035(8) 0.029(7) -0.003(6) 0.004(6) 0.004(6)
C204 0.013(6) 0.026(6) 0.029(6) -0.008(5) 0.003(5) -0.006(5)
C205 0.026(8) 0.040(9) 0.041(8) -0.019(7) 0.013(7) -0.005(7)
C206 0.013(6) 0.035(7) 0.028(6) -0.007(5) 0.013(5) 0.006(5)
C207 0.030(8) 0.026(8) 0.047(9) 0.008(7) 0.005(7) 0.003(7)
N3 0.014(4) 0.030(5) 0.023(4) -0.006(4) 0.007(4) -0.001(4)
C300 0.016(6) 0.021(6) 0.035(6) -0.006(5) 0.011(5) 0.009(5)
C301 0.021(7) 0.029(8) 0.045(8) -0.010(7) -0.002(7) -0.004(6)
C302 0.015(6) 0.026(6) 0.025(6) -0.006(5) 0.007(5) 0.002(5)
C303 0.016(7) 0.037(8) 0.032(7) -0.004(6) 0.000(6) -0.003(6)
C304 0.024(6) 0.030(6) 0.028(6) 0.001(5) 0.002(5) 0.002(6)
C305 0.038(9) 0.036(8) 0.033(8) 0.004(7) 0.011(7) -0.006(7)
C306 0.006(5) 0.029(6) 0.023(5) -0.001(5) -0.001(5) -0.005(5)
C307 0.028(8) 0.038(8) 0.020(6) -0.010(6) 0.014(6) -0.006(6)
N4 0.017(4) 0.016(4) 0.032(4) 0.005(4) 0.007(4) 0.004(4)
C400 0.026(6) 0.018(6) 0.044(7) -0.001(5) 0.006(5) -0.001(5)
C402 0.016(6) 0.016(6) 0.030(6) 0.005(5) 0.004(5) 0.001(5)
C404 0.028(6) 0.026(6) 0.041(6) 0.003(5) 0.003(6) 0.016(5)
C403 0.021(7) 0.046(9) 0.026(7) 0.011(6) 0.002(6) 0.007(7)
C401 0.027(8) 0.026(8) 0.051(9) -0.007(7) -0.002(7) -0.016(6)
C406 0.021(6) 0.011(6) 0.036(6) 0.009(5) 0.000(5) 0.003(5)
C405 0.035(8) 0.040(9) 0.049(9) 0.008(8) 0.002(7) 0.004(7)
C407 0.038(9) 0.032(9) 0.040(8) -0.007(7) -0.010(7) -0.016(7)
N500 0.027(5) 0.049(6) 0.051(6) 0.011(5) 0.010(4) -0.002(5)
C501 0.025(5) 0.048(6) 0.050(6) 0.010(4) 0.010(4) -0.001(5)
C502 0.024(5) 0.047(6) 0.049(6) 0.009(5) 0.011(5) -0.001(5)
N600 0.007(4) 0.053(6) 0.049(6) 0.006(4) -0.001(4) -0.001(4)
C601 0.006(4) 0.053(6) 0.047(6) 0.005(4) -0.001(4) -0.003(4)
C602 0.005(4) 0.054(7) 0.046(6) 0.005(5) -0.001(4) -0.004(4)

loop_
_atom_type_symbol
_atom_type_description
_atom_type_scat_dispersion_real
_atom_type_scat_dispersion_imag
_atom_type_scat_source
C C 0.0033 0.0016 'International Tables Vol C Tables 4.2.6.8 and 6.1.1.4'
N N 0.0061 0.0033 'International Tables Vol C Tables 4.2.6.8 and 6.1.1.4'
O O 0.0106 0.0060 'International Tables Vol C Tables 4.2.6.8 and 6.1.1.4'
Rh Rh -1.1178 0.9187 'International Tables Vol C Tables 4.2.6.8 and 6.1.1.4'
Sn Sn -0.6537 1.4246 'International Tables Vol C Tables 4.2.6.8 and 6.1.1.4'
H H 0.0000 0.0000 'International Tables Vol C Tables 4.2.6.8 and 6.1.1.4'

loop_
_geom_angle_atom_site_label_1
_geom_angle_atom_site_label_2
_geom_angle_atom_site_label_3
_geom_angle
_geom_angle_site_symmetry_1
_geom_angle_site_symmetry_3
_geom_angle_publ_flag
Rh6 Sn1 Rh9 179.48(6) . . ?
Rh6 Sn1 Rh7 66.45(4) . . ?
Rh9 Sn1 Rh7 113.04(5) . . ?
Rh6 Sn1 Rh3 113.92(5) . . ?
Rh9 Sn1 Rh3 66.20(4) . . ?
Rh7 Sn1 Rh3 118.69(4) . . ?
Rh6 Sn1 Rh5 66.97(4) . . ?
Rh9 Sn1 Rh5 113.45(5) . . ?
Rh7 Sn1 Rh5 117.07(4) . . ?
Rh3 Sn1 Rh5 117.62(5) . . ?
Rh6 Sn1 Rh4 115.75(5) . . ?
Rh9 Sn1 Rh4 64.76(4) . . ?
Rh7 Sn1 Rh4 177.79(6) . . ?
Rh3 Sn1 Rh4 61.01(4) . . ?
Rh5 Sn1 Rh4 64.30(3) . . ?
Rh6 Sn1 Rh8 114.69(5) . . ?
Rh9 Sn1 Rh8 64.89(4) . . ?
Rh7 Sn1 Rh8 64.91(4) . . ?
Rh3 Sn1 Rh8 60.84(3) . . ?
Rh5 Sn1 Rh8 177.99(5) . . ?
Rh4 Sn1 Rh8 113.71(4) . . ?
Rh6 Sn1 Rh2 60.77(4) . . ?
Rh9 Sn1 Rh2 119.00(4) . . ?
Rh7 Sn1 Rh2 64.37(4) . . ?
Rh3 Sn1 Rh2 65.36(4) . . ?
Rh5 Sn1 Rh2 120.68(5) . . ?
Rh4 Sn1 Rh2 116.69(4) . . ?
Rh8 Sn1 Rh2 60.23(4) . . ?
Rh6 Sn1 Rh1 60.93(4) . . ?
Rh9 Sn1 Rh1 119.49(5) . . ?
Rh7 Sn1 Rh1 121.43(5) . . ?
Rh3 Sn1 Rh1 66.02(4) . . ?
Rh5 Sn1 Rh1 62.54(4) . . ?
Rh4 Sn1 Rh1 60.65(4) . . ?
Rh8 Sn1 Rh1 117.02(4) . . ?
Rh2 Sn1 Rh1 68.72(4) . . ?
Rh6 Sn1 Rh11 64.86(4) . . ?
Rh9 Sn1 Rh11 115.03(5) . . ?
Rh7 Sn1 Rh11 61.73(3) . . ?
Rh3 Sn1 Rh11 178.57(6) . . ?
Rh5 Sn1 Rh11 61.36(3) . . ?
Rh4 Sn1 Rh11 118.64(4) . . ?
Rh8 Sn1 Rh11 120.20(5) . . ?
Rh2 Sn1 Rh11 114.12(4) . . ?
Rh1 Sn1 Rh11 112.57(4) . . ?
Rh6 Sn1 Rh12 120.43(4) . . ?
Rh9 Sn1 Rh12 59.18(4) . . ?
Rh7 Sn1 Rh12 62.06(4) . . ?
Rh3 Sn1 Rh12 115.73(4) . . ?
Rh5 Sn1 Rh12 113.39(4) . . ?
Rh4 Sn1 Rh12 115.92(5) . . ?
Rh8 Sn1 Rh12 66.96(4) . . ?
Rh2 Sn1 Rh12 115.96(5) . . ?
Rh1 Sn1 Rh12 175.30(5) . . ?
Rh11 Sn1 Rh12 65.70(4) . . ?
Rh6 Sn1 Rh10 120.24(4) . . ?
Rh9 Sn1 Rh10 59.95(3) . . ?
Rh7 Sn1 Rh10 112.01(4) . . ?
Rh3 Sn1 Rh10 116.29(5) . . ?
Rh5 Sn1 Rh10 62.37(4) . . ?
Rh4 Sn1 Rh10 66.85(4) . . ?
Rh8 Sn1 Rh10 116.83(5) . . ?
Rh2 Sn1 Rh10 175.87(5) . . ?
Rh1 Sn1 Rh10 115.38(5) . . ?
Rh11 Sn1 Rh10 64.32(3) . . ?
Rh12 Sn1 Rh10 59.94(4) . . ?
C13 Rh1 C15 93.2(5) . . ?
C13 Rh1 C1 93.3(5) . . ?
C15 Rh1 C1 127.9(5) . . ?
C13 Rh1 Rh6 126.6(4) . . ?
C15 Rh1 Rh6 136.8(3) . . ?
C1 Rh1 Rh6 45.6(4) . . ?
C13 Rh1 Sn1 143.8(4) . . ?
C15 Rh1 Sn1 101.7(4) . . ?
C1 Rh1 Sn1 102.8(4) . . ?
Rh6 Rh1 Sn1 57.42(3) . . ?
C13 Rh1 Rh4 119.5(4) . . ?
C15 Rh1 Rh4 44.4(4) . . ?
C1 Rh1 Rh4 144.5(4) . . ?
Rh6 Rh1 Rh4 111.28(5) . . ?
Sn1 Rh1 Rh4 59.18(4) . . ?
C13 Rh1 Rh5 157.5(4) . . ?
C15 Rh1 Rh5 72.9(3) . . ?
C1 Rh1 Rh5 82.3(4) . . ?
Rh6 Rh1 Rh5 64.01(4) . . ?
Sn1 Rh1 Rh5 58.18(3) . . ?
Rh4 Rh1 Rh5 62.22(3) . . ?
C13 Rh1 Rh3 91.3(4) . . ?
C15 Rh1 Rh3 90.1(3) . . ?
C1 Rh1 Rh3 141.3(3) . . ?
Rh6 Rh1 Rh3 103.35(4) . . ?
Sn1 Rh1 Rh3 56.33(3) . . ?
Rh4 Rh1 Rh3 57.30(3) . . ?
Rh5 Rh1 Rh3 105.99(4) . . ?
C13 Rh1 Rh2 95.2(4) . . ?
C15 Rh1 Rh2 147.1(3) . . ?
C1 Rh1 Rh2 83.4(3) . . ?
Rh6 Rh1 Rh2 55.21(3) . . ?
Sn1 Rh1 Rh2 55.61(3) . . ?
Rh4 Rh1 Rh2 104.93(4) . . ?
Rh5 Rh1 Rh2 106.07(4) . . ?
Rh3 Rh1 Rh2 57.96(3) . . ?
C14 Rh2 C21 94.7(5) . . ?
C14 Rh2 C11 91.5(5) . . ?
C21 Rh2 C11 127.6(5) . . ?
C14 Rh2 Rh6 122.9(4) . . ?
C21 Rh2 Rh6 138.7(4) . . ?
C11 Rh2 Rh6 44.8(4) . . ?
C14 Rh2 Sn1 142.1(4) . . ?
C21 Rh2 Sn1 104.0(4) . . ?
C11 Rh2 Sn1 102.0(4) . . ?
Rh6 Rh2 Sn1 57.53(3) . . ?
C14 Rh2 Rh8 123.1(4) . . ?
C21 Rh2 Rh8 45.6(4) . . ?
C11 Rh2 Rh8 143.1(4) . . ?
Rh6 Rh2 Rh8 111.31(5) . . ?
Sn1 Rh2 Rh8 59.66(4) . . ?
C14 Rh2 Rh7 161.0(4) . . ?
C21 Rh2 Rh7 76.5(4) . . ?
C11 Rh2 Rh7 81.1(4) . . ?
Rh6 Rh2 Rh7 62.45(3) . . ?
Sn1 Rh2 Rh7 56.89(3) . . ?
Rh8 Rh2 Rh7 62.01(4) . . ?
C14 Rh2 Rh3 91.4(4) . . ?
C21 Rh2 Rh3 89.9(4) . . ?
C11 Rh2 Rh3 142.0(4) . . ?
Rh6 Rh2 Rh3 104.27(4) . . ?
Sn1 Rh2 Rh3 56.68(3) . . ?
Rh8 Rh2 Rh3 57.76(3) . . ?
Rh7 Rh2 Rh3 105.31(4) . . ?
C14 Rh2 Rh1 91.9(4) . . ?
C21 Rh2 Rh1 148.2(4) . . ?
C11 Rh2 Rh1 83.2(4) . . ?
Rh6 Rh2 Rh1 55.45(3) . . ?
Sn1 Rh2 Rh1 55.67(4) . . ?
Rh8 Rh2 Rh1 105.92(4) . . ?
Rh7 Rh2 Rh1 104.50(4) . . ?
Rh3 Rh2 Rh1 58.83(3) . . ?
C5 Rh3 C10 93.1(6) . . ?
C5 Rh3 C24 94.3(6) . . ?
C10 Rh3 C24 118.7(6) . . ?
C5 Rh3 Sn1 147.0(5) . . ?
C10 Rh3 Sn1 102.5(4) . . ?
C24 Rh3 Sn1 103.1(3) . . ?
C5 Rh3 Rh4 123.5(4) . . ?
C10 Rh3 Rh4 43.9(4) . . ?
C24 Rh3 Rh4 134.4(4) . . ?
Sn1 Rh3 Rh4 59.74(3) . . ?
C5 Rh3 Rh8 124.0(4) . . ?
C10 Rh3 Rh8 136.1(5) . . ?
C24 Rh3 Rh8 44.7(3) . . ?
Sn1 Rh3 Rh8 60.05(4) . . ?
Rh4 Rh3 Rh8 111.95(4) . . ?
C5 Rh3 Rh9 156.8(5) . . ?
C10 Rh3 Rh9 75.6(5) . . ?
C24 Rh3 Rh9 74.4(4) . . ?
Sn1 Rh3 Rh9 56.16(3) . . ?
Rh4 Rh3 Rh9 60.82(3) . . ?
Rh8 Rh3 Rh9 61.11(4) . . ?
C5 Rh3 Rh2 95.0(4) . . ?
C10 Rh3 Rh2 150.1(4) . . ?
C24 Rh3 Rh2 89.4(4) . . ?
Sn1 Rh3 Rh2 57.96(3) . . ?
Rh4 Rh3 Rh2 109.42(4) . . ?
Rh8 Rh3 Rh2 57.56(3) . . ?
Rh9 Rh3 Rh2 104.92(4) . . ?
C5 Rh3 Rh1 94.8(5) . . ?
C10 Rh3 Rh1 87.4(4) . . ?
C24 Rh3 Rh1 151.8(4) . . ?
Sn1 Rh3 Rh1 57.66(4) . . ?
Rh4 Rh3 Rh1 57.50(3) . . ?
Rh8 Rh3 Rh1 109.35(4) . . ?
Rh9 Rh3 Rh1 104.65(4) . . ?
Rh2 Rh3 Rh1 63.22(3) . . ?
C16 Rh4 C10 92.1(5) . . ?
C16 Rh4 C15 99.9(5) . . ?
C10 Rh4 C15 97.6(6) . . ?
C16 Rh4 Sn1 149.5(4) . . ?
C10 Rh4 Sn1 103.0(4) . . ?
C15 Rh4 Sn1 104.1(4) . . ?
C16 Rh4 Rh3 135.3(4) . . ?
C10 Rh4 Rh3 44.8(4) . . ?
C15 Rh4 Rh3 98.0(4) . . ?
Sn1 Rh4 Rh3 59.26(3) . . ?
C16 Rh4 Rh1 145.8(4) . . ?
C10 Rh4 Rh1 94.4(4) . . ?
C15 Rh4 Rh1 45.9(4) . . ?
Sn1 Rh4 Rh1 60.17(4) . . ?
Rh3 Rh4 Rh1 65.20(4) . . ?
C16 Rh4 Rh9 102.5(4) . . ?
C10 Rh4 Rh9 77.3(5) . . ?
C15 Rh4 Rh9 157.2(4) . . ?
Sn1 Rh4 Rh9 56.63(3) . . ?
Rh3 Rh4 Rh9 62.63(4) . . ?
Rh1 Rh4 Rh9 111.77(4) . . ?
C16 Rh4 Rh5 114.0(4) . . ?
C10 Rh4 Rh5 152.9(4) . . ?
C15 Rh4 Rh5 72.1(3) . . ?
Sn1 Rh4 Rh5 57.78(3) . . ?
Rh3 Rh4 Rh5 110.44(4) . . ?
Rh1 Rh4 Rh5 60.17(3) . . ?
Rh9 Rh4 Rh5 102.25(4) . . ?
C16 Rh4 Rh10 92.0(4) . . ?
C10 Rh4 Rh10 131.8(5) . . ?
C15 Rh4 Rh10 128.7(3) . . ?
Sn1 Rh4 Rh10 58.14(3) . . ?
Rh3 Rh4 Rh10 107.77(4) . . ?
Rh1 Rh4 Rh10 107.98(4) . . ?
Rh9 Rh4 Rh10 54.94(3) . . ?
Rh5 Rh4 Rh10 57.60(3) . . ?
C23 Rh5 C8 96.1(6) . . ?
C23 Rh5 C7 93.7(6) . . ?
C8 Rh5 C7 107.6(6) . . ?
C23 Rh5 Sn1 137.4(4) . . ?
C8 Rh5 Sn1 113.4(4) . . ?
C7 Rh5 Sn1 104.9(4) . . ?
C23 Rh5 Rh11 131.7(4) . . ?
C8 Rh5 Rh11 117.7(4) . . ?
C7 Rh5 Rh11 45.5(4) . . ?
Sn1 Rh5 Rh11 59.98(3) . . ?
C23 Rh5 Rh1 80.3(4) . . ?
C8 Rh5 Rh1 117.8(4) . . ?
C7 Rh5 Rh1 134.5(4) . . ?
Sn1 Rh5 Rh1 59.28(4) . . ?
Rh11 Rh5 Rh1 108.80(4) . . ?
C23 Rh5 Rh10 158.7(4) . . ?
C8 Rh5 Rh10 62.8(4) . . ?
C7 Rh5 Rh10 90.4(5) . . ?
Sn1 Rh5 Rh10 60.59(4) . . ?
Rh11 Rh5 Rh10 63.23(4) . . ?
Rh1 Rh5 Rh10 111.17(4) . . ?
C23 Rh5 Rh4 112.5(4) . . ?
C8 Rh5 Rh4 67.8(4) . . ?
C7 Rh5 Rh4 153.6(4) . . ?
Sn1 Rh5 Rh4 57.92(3) . . ?
Rh11 Rh5 Rh4 111.82(4) . . ?
Rh1 Rh5 Rh4 57.60(3) . . ?
Rh10 Rh5 Rh4 64.00(3) . . ?
C23 Rh5 Rh6 92.7(4) . . ?
C8 Rh5 Rh6 168.3(4) . . ?
C7 Rh5 Rh6 79.4(4) . . ?
Sn1 Rh5 Rh6 55.13(3) . . ?
Rh11 Rh5 Rh6 60.34(3) . . ?
Rh1 Rh5 Rh6 56.23(3) . . ?
Rh10 Rh5 Rh6 108.66(4) . . ?
Rh4 Rh5 Rh6 101.69(4) . . ?
C2 Rh6 C11 98.9(6) . . ?
C2 Rh6 C1 101.9(6) . . ?
C11 Rh6 C1 86.0(5) . . ?
C2 Rh6 Sn1 141.0(4) . . ?
C11 Rh6 Sn1 106.7(4) . . ?
C1 Rh6 Sn1 108.6(3) . . ?
C2 Rh6 Rh2 139.2(4) . . ?
C11 Rh6 Rh2 45.3(4) . . ?
C1 Rh6 Rh2 95.3(3) . . ?
Sn1 Rh6 Rh2 61.70(4) . . ?
C2 Rh6 Rh1 145.3(5) . . ?
C11 Rh6 Rh1 94.5(4) . . ?
C1 Rh6 Rh1 47.2(3) . . ?
Sn1 Rh6 Rh1 61.65(4) . . ?
Rh2 Rh6 Rh1 69.34(4) . . ?
C2 Rh6 Rh11 81.6(4) . . ?
C11 Rh6 Rh11 137.5(4) . . ?
C1 Rh6 Rh11 135.8(3) . . ?
Sn1 Rh6 Rh11 59.62(3) . . ?
Rh2 Rh6 Rh11 110.65(4) . . ?
Rh1 Rh6 Rh11 109.03(4) . . ?
C2 Rh6 Rh7 99.4(5) . . ?
C11 Rh6 Rh7 80.8(4) . . ?
C1 Rh6 Rh7 156.5(3) . . ?
Sn1 Rh6 Rh7 57.75(3) . . ?
Rh2 Rh6 Rh7 61.71(3) . . ?
Rh1 Rh6 Rh7 114.29(4) . . ?
Rh11 Rh6 Rh7 57.52(3) . . ?
C2 Rh6 Rh5 105.8(4) . . ?
C11 Rh6 Rh5 153.6(4) . . ?
C1 Rh6 Rh5 80.1(3) . . ?
Sn1 Rh6 Rh5 57.89(3) . . ?
Rh2 Rh6 Rh5 113.53(4) . . ?
Rh1 Rh6 Rh5 59.76(3) . . ?
Rh11 Rh6 Rh5 57.08(3) . . ?
Rh7 Rh6 Rh5 103.63(4) . . ?
C25 Rh7 C22 97.7(6) . . ?
C25 Rh7 C12 91.9(5) . . ?
C22 Rh7 C12 101.3(5) . . ?
C25 Rh7 Sn1 135.8(4) . . ?
C22 Rh7 Sn1 118.0(4) . . ?
C12 Rh7 Sn1 104.6(4) . . ?
C25 Rh7 Rh11 118.0(4) . . ?
C22 Rh7 Rh11 127.4(4) . . ?
C12 Rh7 Rh11 45.0(4) . . ?
Sn1 Rh7 Rh11 60.24(3) . . ?
C25 Rh7 Rh12 163.1(4) . . ?
C22 Rh7 Rh12 70.5(4) . . ?
C12 Rh7 Rh12 79.0(4) . . ?
Sn1 Rh7 Rh12 60.96(4) . . ?
Rh11 Rh7 Rh12 64.79(4) . . ?
C25 Rh7 Rh2 85.0(4) . . ?
C22 Rh7 Rh2 112.2(4) . . ?
C12 Rh7 Rh2 146.5(4) . . ?
Sn1 Rh7 Rh2 58.74(4) . . ?
Rh11 Rh7 Rh2 108.41(4) . . ?
Rh12 Rh7 Rh2 110.42(4) . . ?
C25 Rh7 Rh8 123.5(4) . . ?
C22 Rh7 Rh8 67.4(4) . . ?
C12 Rh7 Rh8 143.3(4) . . ?
Sn1 Rh7 Rh8 58.26(3) . . ?
Rh11 Rh7 Rh8 112.99(4) . . ?
Rh12 Rh7 Rh8 64.25(3) . . ?
Rh2 Rh7 Rh8 56.51(3) . . ?
C25 Rh7 Rh6 83.8(4) . . ?
C22 Rh7 Rh6 167.8(4) . . ?
C12 Rh7 Rh6 90.6(4) . . ?
Sn1 Rh7 Rh6 55.80(3) . . ?
Rh11 Rh7 Rh6 60.76(3) . . ?
Rh12 Rh7 Rh6 110.27(4) . . ?
Rh2 Rh7 Rh6 55.84(3) . . ?
Rh8 Rh7 Rh6 101.64(4) . . ?
C4 Rh8 C24 95.7(5) . . ?
C4 Rh8 C21 101.7(5) . . ?
C24 Rh8 C21 96.9(5) . . ?
C4 Rh8 Sn1 146.7(4) . . ?
C24 Rh8 Sn1 102.3(4) . . ?
C21 Rh8 Sn1 103.5(3) . . ?
C4 Rh8 Rh2 145.7(4) . . ?
C24 Rh8 Rh2 95.5(4) . . ?
C21 Rh8 Rh2 44.7(3) . . ?
Sn1 Rh8 Rh2 60.11(4) . . ?
C4 Rh8 Rh3 139.1(4) . . ?
C24 Rh8 Rh3 44.9(4) . . ?
C21 Rh8 Rh3 94.9(3) . . ?
Sn1 Rh8 Rh3 59.10(3) . . ?
Rh2 Rh8 Rh3 64.68(4) . . ?
C4 Rh8 Rh9 102.9(4) . . ?
C24 Rh8 Rh9 75.4(4) . . ?
C21 Rh8 Rh9 154.8(3) . . ?
Sn1 Rh8 Rh9 56.35(3) . . ?
Rh2 Rh8 Rh9 111.26(5) . . ?
Rh3 Rh8 Rh9 62.46(4) . . ?
C4 Rh8 Rh7 110.2(4) . . ?
C24 Rh8 Rh7 153.9(4) . . ?
C21 Rh8 Rh7 75.7(3) . . ?
Sn1 Rh8 Rh7 56.84(3) . . ?
Rh2 Rh8 Rh7 61.48(3) . . ?
Rh3 Rh8 Rh7 110.04(4) . . ?
Rh9 Rh8 Rh7 100.51(4) . . ?
C4 Rh8 Rh12 89.3(4) . . ?
C24 Rh8 Rh12 128.8(4) . . ?
C21 Rh8 Rh12 131.9(3) . . ?
Sn1 Rh8 Rh12 57.65(3) . . ?
Rh2 Rh8 Rh12 108.24(4) . . ?
Rh3 Rh8 Rh12 106.79(4) . . ?
Rh9 Rh8 Rh12 53.93(3) . . ?
Rh7 Rh8 Rh12 56.67(3) . . ?
C17 Rh9 C3 97.4(6) . . ?
C17 Rh9 C18 98.4(6) . . ?
C3 Rh9 C18 101.5(5) . . ?
C17 Rh9 Sn1 141.8(4) . . ?
C3 Rh9 Sn1 105.5(4) . . ?
C18 Rh9 Sn1 106.3(3) . . ?
C17 Rh9 Rh12 144.5(5) . . ?
C3 Rh9 Rh12 96.3(3) . . ?
C18 Rh9 Rh12 46.7(3) . . ?
Sn1 Rh9 Rh12 63.06(4) . . ?
C17 Rh9 Rh10 143.0(4) . . ?
C3 Rh9 Rh10 46.2(4) . . ?
C18 Rh9 Rh10 96.3(3) . . ?
Sn1 Rh9 Rh10 62.90(4) . . ?
Rh12 Rh9 Rh10 62.14(4) . . ?
C17 Rh9 Rh4 101.4(5) . . ?
C3 Rh9 Rh4 72.9(4) . . ?
C18 Rh9 Rh4 160.0(3) . . ?
Sn1 Rh9 Rh4 58.60(4) . . ?
Rh12 Rh9 Rh4 113.96(4) . . ?
Rh10 Rh9 Rh4 65.69(4) . . ?
C17 Rh9 Rh8 102.6(4) . . ?
C3 Rh9 Rh8 159.9(4) . . ?
C18 Rh9 Rh8 74.0(3) . . ?
Sn1 Rh9 Rh8 58.75(3) . . ?
Rh12 Rh9 Rh8 66.08(4) . . ?
Rh10 Rh9 Rh8 114.09(4) . . ?
Rh4 Rh9 Rh8 104.43(4) . . ?
C17 Rh9 Rh3 84.1(4) . . ?
C3 Rh9 Rh3 128.5(4) . . ?
C18 Rh9 Rh3 129.4(3) . . ?
Sn1 Rh9 Rh3 57.64(3) . . ?
Rh12 Rh9 Rh3 111.83(4) . . ?
Rh10 Rh9 Rh3 111.63(4) . . ?
Rh4 Rh9 Rh3 56.55(3) . . ?
Rh8 Rh9 Rh3 56.42(3) . . ?
C19 Rh10 C9 88.4(5) . . ?
C19 Rh10 C3 100.2(5) . . ?
C9 Rh10 C3 87.9(5) . . ?
C19 Rh10 Rh9 145.2(4) . . ?
C9 Rh10 Rh9 83.2(4) . . ?
C3 Rh10 Rh9 45.9(4) . . ?
C19 Rh10 Rh12 130.3(4) . . ?
C9 Rh10 Rh12 44.1(3) . . ?
C3 Rh10 Rh12 92.8(4) . . ?
Rh9 Rh10 Rh12 58.24(3) . . ?
C19 Rh10 Sn1 156.9(4) . . ?
C9 Rh10 Sn1 103.8(3) . . ?
C3 Rh10 Sn1 99.8(4) . . ?
Rh9 Rh10 Sn1 57.15(3) . . ?
Rh12 Rh10 Sn1 59.77(4) . . ?
C19 Rh10 Rh5 101.3(4) . . ?
C9 Rh10 Rh5 140.9(3) . . ?
C3 Rh10 Rh5 126.4(4) . . ?
Rh9 Rh10 Rh5 106.51(4) . . ?
Rh12 Rh10 Rh5 108.72(4) . . ?
Sn1 Rh10 Rh5 57.04(3) . . ?
C19 Rh10 Rh11 106.4(4) . . ?
C9 Rh10 Rh11 83.8(3) . . ?
C3 Rh10 Rh11 151.8(4) . . ?
Rh9 Rh10 Rh11 106.20(4) . . ?
Rh12 Rh10 Rh11 62.85(3) . . ?
Sn1 Rh10 Rh11 56.74(3) . . ?
Rh5 Rh10 Rh11 57.11(3) . . ?
C19 Rh10 Rh4 123.5(4) . . ?
C9 Rh10 Rh4 142.5(4) . . ?
C3 Rh10 Rh4 68.8(4) . . ?
Rh9 Rh10 Rh4 59.37(3) . . ?
Rh12 Rh10 Rh4 105.97(4) . . ?
Sn1 Rh10 Rh4 55.01(3) . . ?
Rh5 Rh10 Rh4 58.39(3) . . ?
Rh11 Rh10 Rh4 102.86(4) . . ?
C6 Rh11 C12 88.9(6) . . ?
C6 Rh11 C7 88.0(6) . . ?
C12 Rh11 C7 142.4(6) . . ?
C6 Rh11 Sn1 141.9(5) . . ?
C12 Rh11 Sn1 102.4(4) . . ?
C7 Rh11 Sn1 103.0(4) . . ?
C6 Rh11 Rh5 117.7(4) . . ?
C12 Rh11 Rh5 153.2(4) . . ?
C7 Rh11 Rh5 44.9(4) . . ?
Sn1 Rh11 Rh5 58.67(3) . . ?
C6 Rh11 Rh7 127.8(4) . . ?
C12 Rh11 Rh7 44.9(4) . . ?
C7 Rh11 Rh7 142.3(4) . . ?
Sn1 Rh11 Rh7 58.03(3) . . ?
Rh5 Rh11 Rh7 111.35(4) . . ?
C6 Rh11 Rh6 161.7(5) . . ?
C12 Rh11 Rh6 91.4(4) . . ?
C7 Rh11 Rh6 80.6(4) . . ?
Sn1 Rh11 Rh6 55.52(3) . . ?
Rh5 Rh11 Rh6 62.58(4) . . ?
Rh7 Rh11 Rh6 61.73(3) . . ?
C6 Rh11 Rh10 85.8(5) . . ?
C12 Rh11 Rh10 130.0(4) . . ?
C7 Rh11 Rh10 87.2(4) . . ?
Sn1 Rh11 Rh10 58.93(3) . . ?
Rh5 Rh11 Rh10 59.65(3) . . ?
Rh7 Rh11 Rh10 104.94(4) . . ?
Rh6 Rh11 Rh10 107.64(4) . . ?
C6 Rh11 Rh12 91.6(5) . . ?
C12 Rh11 Rh12 74.5(4) . . ?
C7 Rh11 Rh12 143.1(4) . . ?
Sn1 Rh11 Rh12 57.98(3) . . ?
Rh5 Rh11 Rh12 105.21(4) . . ?
Rh7 Rh11 Rh12 58.28(3) . . ?
Rh6 Rh11 Rh12 106.09(4) . . ?
Rh10 Rh11 Rh12 56.02(3) . . ?
C20 Rh12 C9 88.5(5) . . ?
C20 Rh12 C18 100.5(5) . . ?
C9 Rh12 C18 88.4(5) . . ?
C20 Rh12 Rh9 146.7(4) . . ?
C9 Rh12 Rh9 84.0(3) . . ?
C18 Rh12 Rh9 47.0(4) . . ?
C20 Rh12 Sn1 154.8(4) . . ?
C9 Rh12 Sn1 104.0(4) . . ?
C18 Rh12 Sn1 101.6(4) . . ?
Rh9 Rh12 Sn1 57.76(3) . . ?
C20 Rh12 Rh10 129.5(4) . . ?
C9 Rh12 Rh10 43.7(3) . . ?
C18 Rh12 Rh10 94.5(4) . . ?
Rh9 Rh12 Rh10 59.62(3) . . ?
Sn1 Rh12 Rh10 60.29(4) . . ?
C20 Rh12 Rh7 99.4(4) . . ?
C9 Rh12 Rh7 139.1(3) . . ?
C18 Rh12 Rh7 128.5(4) . . ?
Rh9 Rh12 Rh7 107.42(4) . . ?
Sn1 Rh12 Rh7 56.98(3) . . ?
Rh10 Rh12 Rh7 108.09(4) . . ?
C20 Rh12 Rh11 105.2(4) . . ?
C9 Rh12 Rh11 82.2(3) . . ?
C18 Rh12 Rh11 152.4(4) . . ?
Rh9 Rh12 Rh11 105.92(4) . . ?
Sn1 Rh12 Rh11 56.32(3) . . ?
Rh10 Rh12 Rh11 61.13(3) . . ?
Rh7 Rh12 Rh11 56.93(3) . . ?
C20 Rh12 Rh8 123.0(4) . . ?
C9 Rh12 Rh8 143.9(3) . . ?
C18 Rh12 Rh8 70.2(3) . . ?
Rh9 Rh12 Rh8 59.99(3) . . ?
Sn1 Rh12 Rh8 55.39(3) . . ?
Rh10 Rh12 Rh8 107.44(4) . . ?
Rh7 Rh12 Rh8 59.08(3) . . ?
Rh11 Rh12 Rh8 103.14(4) . . ?
O1 C1 Rh6 138.1(10) . . ?
O1 C1 Rh1 134.6(10) . . ?
Rh6 C1 Rh1 87.2(5) . . ?
O2 C2 Rh6 175.8(12) . . ?
O3 C3 Rh9 139.9(10) . . ?
O3 C3 Rh10 132.1(10) . . ?
Rh9 C3 Rh10 87.9(5) . . ?
O4 C4 Rh8 176.9(11) . . ?
O5 C5 Rh3 176.1(13) . . ?
O6 C6 Rh11 179.1(13) . . ?
O7 C7 Rh5 137.0(11) . . ?
O7 C7 Rh11 133.3(11) . . ?
Rh5 C7 Rh11 89.6(5) . . ?
O8 C8 Rh5 158.0(11) . . ?
O9 C9 Rh10 134.8(10) . . ?
O9 C9 Rh12 133.1(10) . . ?
Rh10 C9 Rh12 92.1(5) . . ?
O10 C10 Rh4 136.6(10) . . ?
O10 C10 Rh3 132.0(10) . . ?
Rh4 C10 Rh3 91.3(5) . . ?
O11 C11 Rh6 135.2(10) . . ?
O11 C11 Rh2 134.7(10) . . ?
Rh6 C11 Rh2 89.9(6) . . ?
O12 C12 Rh7 134.3(10) . . ?
O12 C12 Rh11 135.6(10) . . ?
Rh7 C12 Rh11 90.1(5) . . ?
O13 C13 Rh1 177.2(12) . . ?
O14 C14 Rh2 176.9(12) . . ?
O15 C15 Rh4 137.6(10) . . ?
O15 C15 Rh1 132.6(10) . . ?
Rh4 C15 Rh1 89.8(5) . . ?
O16 C16 Rh4 174.0(11) . . ?
O17 C17 Rh9 178.1(13) . . ?
O18 C18 Rh12 133.4(10) . . ?
O18 C18 Rh9 139.8(10) . . ?
Rh12 C18 Rh9 86.3(5) . . ?
O19 C19 Rh10 174.0(11) . . ?
O20 C20 Rh12 173.8(11) . . ?
O21 C21 Rh2 136.2(10) . . ?
O21 C21 Rh8 134.1(10) . . ?
Rh2 C21 Rh8 89.7(5) . . ?
O22 C22 Rh7 162.3(11) . . ?
O23 C23 Rh5 178.1(12) . . ?
O24 C24 Rh8 136.3(10) . . ?
O24 C24 Rh3 133.3(9) . . ?
Rh8 C24 Rh3 90.4(5) . . ?
O25 C25 Rh7 175.2(12) . . ?
C104 N1 C106 112.1(9) . . ?
C104 N1 C100 109.0(10) . . ?
C106 N1 C100 106.9(9) . . ?
C104 N1 C102 109.7(9) . . ?
C106 N1 C102 108.7(10) . . ?
C100 N1 C102 110.3(9) . . ?
C101 C100 N1 113.3(11) . . ?
C101 C100 H10A 108.9 . . ?
N1 C100 H10A 108.9 . . ?
C101 C100 H10B 108.9 . . ?
N1 C100 H10B 108.9 . . ?
H10A C100 H10B 107.7 . . ?
C100 C101 H10C 109.5 . . ?
C100 C101 H10D 109.5 . . ?
H10C C101 H10D 109.5 . . ?
C100 C101 H10E 109.5 . . ?
H10C C101 H10E 109.5 . . ?
H10D C101 H10E 109.5 . . ?
C103 C102 N1 115.2(10) . . ?
C103 C102 H10F 108.5 . . ?
N1 C102 H10F 108.5 . . ?
C103 C102 H10G 108.5 . . ?
N1 C102 H10G 108.5 . . ?
H10F C102 H10G 107.5 . . ?
C102 C103 H10H 109.5 . . ?
C102 C103 H10I 109.5 . . ?
H10H C103 H10I 109.5 . . ?
C102 C103 H10J 109.5 . . ?
H10H C103 H10J 109.5 . . ?
H10I C103 H10J 109.5 . . ?
N1 C104 C105 113.2(10) . . ?
N1 C104 H10K 108.9 . . ?
C105 C104 H10K 108.9 . . ?
N1 C104 H10L 108.9 . . ?
C105 C104 H10L 108.9 . . ?
H10K C104 H10L 107.8 . . ?
C104 C105 H10M 109.5 . . ?
C104 C105 H10N 109.5 . . ?
H10M C105 H10N 109.5 . . ?
C104 C105 H10O 109.5 . . ?
H10M C105 H10O 109.5 . . ?
H10N C105 H10O 109.5 . . ?
N1 C106 C107 115.7(11) . . ?
N1 C106 H10P 108.4 . . ?
C107 C106 H10P 108.4 . . ?
N1 C106 H10Q 108.4 . . ?
C107 C106 H10Q 108.4 . . ?
H10P C106 H10Q 107.4 . . ?
C106 C107 H10R 109.5 . . ?
C106 C107 H10S 109.5 . . ?
H10R C107 H10S 109.5 . . ?
C106 C107 H10T 109.5 . . ?
H10R C107 H10T 109.5 . . ?
H10S C107 H10T 109.5 . . ?
C200 N2 C204 113.1(10) . . ?
C200 N2 C206 105.5(9) . . ?
C204 N2 C206 111.8(10) . . ?
C200 N2 C202 110.1(10) . . ?
C204 N2 C202 105.6(9) . . ?
C206 N2 C202 110.9(10) . . ?
N2 C200 C201 115.1(10) . . ?
N2 C200 H20A 108.5 . . ?
C201 C200 H20A 108.5 . . ?
N2 C200 H20B 108.5 . . ?
C201 C200 H20B 108.5 . . ?
H20A C200 H20B 107.5 . . ?
C200 C201 H20C 109.5 . . ?
C200 C201 H20D 109.5 . . ?
H20C C201 H20D 109.5 . . ?
C200 C201 H20E 109.5 . . ?
H20C C201 H20E 109.5 . . ?
H20D C201 H20E 109.5 . . ?
C203 C202 N2 115.0(10) . . ?
C203 C202 H20F 108.5 . . ?
N2 C202 H20F 108.5 . . ?
C203 C202 H20G 108.5 . . ?
N2 C202 H20G 108.5 . . ?
H20F C202 H20G 107.5 . . ?
C202 C203 H20H 109.5 . . ?
C202 C203 H20I 109.5 . . ?
H20H C203 H20I 109.5 . . ?
C202 C203 H20J 109.5 . . ?
H20H C203 H20J 109.5 . . ?
H20I C203 H20J 109.5 . . ?
N2 C204 C205 115.4(10) . . ?
N2 C204 H20K 108.4 . . ?
C205 C204 H20K 108.4 . . ?
N2 C204 H20L 108.4 . . ?
C205 C204 H20L 108.4 . . ?
H20K C204 H20L 107.5 . . ?
C204 C205 H20M 109.5 . . ?
C204 C205 H20N 109.5 . . ?
H20M C205 H20N 109.5 . . ?
C204 C205 H20O 109.5 . . ?
H20M C205 H20O 109.5 . . ?
H20N C205 H20O 109.5 . . ?
N2 C206 C207 115.3(10) . . ?
N2 C206 H20P 108.5 . . ?
C207 C206 H20P 108.5 . . ?
N2 C206 H20Q 108.5 . . ?
C207 C206 H20Q 108.5 . . ?
H20P C206 H20Q 107.5 . . ?
C206 C207 H20R 109.5 . . ?
C206 C207 H20S 109.5 . . ?
H20R C207 H20S 109.5 . . ?
C206 C207 H20T 109.5 . . ?
H20R C207 H20T 109.5 . . ?
H20S C207 H20T 109.5 . . ?
C302 N3 C306 107.0(9) . . ?
C302 N3 C304 112.5(10) . . ?
C306 N3 C304 111.1(10) . . ?
C302 N3 C300 111.2(10) . . ?
C306 N3 C300 108.7(10) . . ?
C304 N3 C300 106.4(9) . . ?
C301 C300 N3 115.5(10) . . ?
C301 C300 H30A 108.4 . . ?
N3 C300 H30A 108.4 . . ?
C301 C300 H30B 108.4 . . ?
N3 C300 H30B 108.4 . . ?
H30A C300 H30B 107.5 . . ?
C300 C301 H30C 109.5 . . ?
C300 C301 H30D 109.5 . . ?
H30C C301 H30D 109.5 . . ?
C300 C301 H30E 109.5 . . ?
H30C C301 H30E 109.5 . . ?
H30D C301 H30E 109.5 . . ?
N3 C302 C303 116.4(10) . . ?
N3 C302 H30F 108.2 . . ?
C303 C302 H30F 108.2 . . ?
N3 C302 H30G 108.2 . . ?
C303 C302 H30G 108.2 . . ?
H30F C302 H30G 107.3 . . ?
C302 C303 H30H 109.5 . . ?
C302 C303 H30I 109.5 . . ?
H30H C303 H30I 109.5 . . ?
C302 C303 H30J 109.5 . . ?
H30H C303 H30J 109.5 . . ?
H30I C303 H30J 109.5 . . ?
C305 C304 N3 113.9(10) . . ?
C305 C304 H30K 108.8 . . ?
N3 C304 H30K 108.8 . . ?
C305 C304 H30L 108.8 . . ?
N3 C304 H30L 108.8 . . ?
H30K C304 H30L 107.7 . . ?
C304 C305 H30M 109.5 . . ?
C304 C305 H30N 109.5 . . ?
H30M C305 H30N 109.5 . . ?
C304 C305 H30O 109.5 . . ?
H30M C305 H30O 109.5 . . ?
H30N C305 H30O 109.5 . . ?
N3 C306 C307 116.4(10) . . ?
N3 C306 H30P 108.2 . . ?
C307 C306 H30P 108.2 . . ?
N3 C306 H30Q 108.2 . . ?
C307 C306 H30Q 108.2 . . ?
H30P C306 H30Q 107.3 . . ?
C306 C307 H30R 109.5 . . ?
C306 C307 H30S 109.5 . . ?
H30R C307 H30S 109.5 . . ?
C306 C307 H30T 109.5 . . ?
H30R C307 H30T 109.5 . . ?
H30S C307 H30T 109.5 . . ?
C402 N4 C406 110.2(9) . . ?
C402 N4 C404 107.7(9) . . ?
C406 N4 C404 111.0(10) . . ?
C402 N4 C400 111.3(10) . . ?
C406 N4 C400 108.2(9) . . ?
C404 N4 C400 108.4(10) . . ?
C401 C400 N4 115.5(10) . . ?
C401 C400 H40A 108.4 . . ?
N4 C400 H40A 108.4 . . ?
C401 C400 H40B 108.4 . . ?
N4 C400 H40B 108.4 . . ?
H40A C400 H40B 107.5 . . ?
N4 C402 C403 117.2(10) . . ?
N4 C402 H40C 108.0 . . ?
C403 C402 H40C 108.0 . . ?
N4 C402 H40D 108.0 . . ?
C403 C402 H40D 108.0 . . ?
H40C C402 H40D 107.2 . . ?
C405 C404 N4 116.8(11) . . ?
C405 C404 H40E 108.1 . . ?
N4 C404 H40E 108.1 . . ?
C405 C404 H40F 108.1 . . ?
N4 C404 H40F 108.1 . . ?
H40E C404 H40F 107.3 . . ?
C402 C403 H40G 109.5 . . ?
C402 C403 H40H 109.5 . . ?
H40G C403 H40H 109.5 . . ?
C402 C403 H40I 109.5 . . ?
H40G C403 H40I 109.5 . . ?
H40H C403 H40I 109.5 . . ?
C400 C401 H40J 109.5 . . ?
C400 C401 H40K 109.5 . . ?
H40J C401 H40K 109.5 . . ?
C400 C401 H40L 109.5 . . ?
H40J C401 H40L 109.5 . . ?
H40K C401 H40L 109.5 . . ?
C407 C406 N4 117.1(11) . . ?
C407 C406 H40M 108.0 . . ?
N4 C406 H40M 108.0 . . ?
C407 C406 H40N 108.0 . . ?
N4 C406 H40N 108.0 . . ?
H40M C406 H40N 107.3 . . ?
C404 C405 H40O 109.5 . . ?
C404 C405 H40P 109.5 . . ?
H40O C405 H40P 109.5 . . ?
C404 C405 H40Q 109.5 . . ?
H40O C405 H40Q 109.5 . . ?
H40P C405 H40Q 109.5 . . ?
C406 C407 H40R 109.5 . . ?
C406 C407 H40S 109.5 . . ?
H40R C407 H40S 109.5 . . ?
C406 C407 H40T 109.5 . . ?
H40R C407 H40T 109.5 . . ?
H40S C407 H40T 109.5 . . ?
N500 C501 C502 179.3(17) . . ?
C501 C502 H50A 109.5 . . ?
C501 C502 H50B 109.5 . . ?
H50A C502 H50B 109.5 . . ?
C501 C502 H50C 109.5 . . ?
H50A C502 H50C 109.5 . . ?
H50B C502 H50C 109.5 . . ?
N600 C601 C602 176.1(17) . . ?
C601 C602 H60A 109.5 . . ?
C601 C602 H60B 109.5 . . ?
H60A C602 H60B 109.5 . . ?
C601 C602 H60C 109.5 . . ?
H60A C602 H60C 109.5 . . ?
H60B C602 H60C 109.5 . . ?

loop_
_geom_bond_atom_site_label_1
_geom_bond_atom_site_label_2
_geom_bond_distance
_geom_bond_site_symmetry_2
_geom_bond_publ_flag
Sn1 Rh6 2.6985(14) . ?
Sn1 Rh9 2.7299(14) . ?
Sn1 Rh7 2.7596(14) . ?
Sn1 Rh3 2.7763(13) . ?
Sn1 Rh5 2.7860(14) . ?
Sn1 Rh4 2.7900(14) . ?
Sn1 Rh8 2.8035(14) . ?
Sn1 Rh2 2.8163(15) . ?
Sn1 Rh1 2.8185(16) . ?
Sn1 Rh11 2.8241(13) . ?
Sn1 Rh12 2.8775(15) . ?
Sn1 Rh10 2.8927(15) . ?
Rh1 C13 1.871(12) . ?
Rh1 C15 2.033(12) . ?
Rh1 C1 2.056(12) . ?
Rh1 Rh6 2.7992(14) . ?
Rh1 Rh4 2.8317(15) . ?
Rh1 Rh5 2.9094(14) . ?
Rh1 Rh3 3.0481(14) . ?
Rh1 Rh2 3.1803(15) . ?
Rh2 C14 1.848(13) . ?
Rh2 C21 1.984(12) . ?
Rh2 C11 1.985(13) . ?
Rh2 Rh6 2.7914(14) . ?
Rh2 Rh8 2.8195(15) . ?
Rh2 Rh7 2.9706(14) . ?
Rh2 Rh3 3.0198(15) . ?
Rh3 C5 1.858(14) . ?
Rh3 C10 1.993(13) . ?
Rh3 C24 1.993(13) . ?
Rh3 Rh4 2.8254(14) . ?
Rh3 Rh8 2.8256(15) . ?
Rh3 Rh9 3.0072(14) . ?
Rh4 C16 1.881(13) . ?
Rh4 C10 1.959(13) . ?
Rh4 C15 1.980(12) . ?
Rh4 Rh9 2.9567(15) . ?
Rh4 Rh5 2.9672(13) . ?
Rh4 Rh10 3.1315(15) . ?
Rh5 C23 1.888(14) . ?
Rh5 C8 1.895(12) . ?
Rh5 C7 2.019(13) . ?
Rh5 Rh11 2.8626(14) . ?
Rh5 Rh10 2.9418(15) . ?
Rh5 Rh6 3.0269(15) . ?
Rh6 C2 1.872(13) . ?
Rh6 C11 1.966(13) . ?
Rh6 C1 2.003(13) . ?
Rh6 Rh11 2.9634(14) . ?
Rh6 Rh7 2.9911(14) . ?
Rh7 C25 1.884(13) . ?
Rh7 C22 1.885(12) . ?
Rh7 C12 2.023(12) . ?
Rh7 Rh11 2.8649(14) . ?
Rh7 Rh12 2.9077(14) . ?
Rh7 Rh8 2.9855(13) . ?
Rh8 C4 1.866(14) . ?
Rh8 C24 1.988(12) . ?
Rh8 C21 2.015(13) . ?
Rh8 Rh9 2.9694(14) . ?
Rh8 Rh12 3.1345(14) . ?
Rh9 C17 1.868(13) . ?
Rh9 C3 2.023(13) . ?
Rh9 C18 2.032(13) . ?
Rh9 Rh12 2.7719(14) . ?
Rh9 Rh10 2.8126(14) . ?
Rh10 C19 1.883(13) . ?
Rh10 C9 1.994(12) . ?
Rh10 C3 2.032(13) . ?
Rh10 Rh12 2.8823(14) . ?
Rh10 Rh11 3.0437(14) . ?
Rh11 C6 1.851(13) . ?
Rh11 C12 2.025(13) . ?
Rh11 C7 2.043(14) . ?
Rh11 Rh12 3.0929(14) . ?
Rh12 C20 1.859(13) . ?
Rh12 C9 2.009(12) . ?
Rh12 C18 2.020(12) . ?
C1 O1 1.150(14) . ?
C2 O2 1.154(14) . ?
C3 O3 1.173(14) . ?
C4 O4 1.176(15) . ?
C5 O5 1.157(15) . ?
C6 O6 1.163(15) . ?
C7 O7 1.140(14) . ?
C8 O8 1.156(13) . ?
C9 O9 1.174(13) . ?
C10 O10 1.206(14) . ?
C11 O11 1.210(14) . ?
C12 O12 1.163(14) . ?
C13 O13 1.138(13) . ?
C14 O14 1.161(14) . ?
C15 O15 1.186(14) . ?
C16 O16 1.152(14) . ?
C17 O17 1.135(14) . ?
C18 O18 1.180(14) . ?
C19 O19 1.158(14) . ?
C20 O20 1.186(14) . ?
C21 O21 1.207(14) . ?
C22 O22 1.171(14) . ?
C23 O23 1.157(15) . ?
C24 O24 1.179(14) . ?
C25 O25 1.147(14) . ?
N1 C104 1.503(15) . ?
N1 C106 1.520(15) . ?
N1 C100 1.526(16) . ?
N1 C102 1.529(15) . ?
C100 C101 1.496(17) . ?
C100 H10A 0.9900 . ?
C100 H10B 0.9900 . ?
C101 H10C 0.9800 . ?
C101 H10D 0.9800 . ?
C101 H10E 0.9800 . ?
C102 C103 1.494(16) . ?
C102 H10F 0.9900 . ?
C102 H10G 0.9900 . ?
C103 H10H 0.9800 . ?
C103 H10I 0.9800 . ?
C103 H10J 0.9800 . ?
C104 C105 1.571(17) . ?
C104 H10K 0.9900 . ?
C104 H10L 0.9900 . ?
C105 H10M 0.9800 . ?
C105 H10N 0.9800 . ?
C105 H10O 0.9800 . ?
C106 C107 1.541(17) . ?
C106 H10P 0.9900 . ?
C106 H10Q 0.9900 . ?
C107 H10R 0.9800 . ?
C107 H10S 0.9800 . ?
C107 H10T 0.9800 . ?
N2 C200 1.500(15) . ?
N2 C204 1.506(14) . ?
N2 C206 1.506(15) . ?
N2 C202 1.528(15) . ?
C200 C201 1.531(18) . ?
C200 H20A 0.9900 . ?
C200 H20B 0.9900 . ?
C201 H20C 0.9800 . ?
C201 H20D 0.9800 . ?
C201 H20E 0.9800 . ?
C202 C203 1.512(17) . ?
C202 H20F 0.9900 . ?
C202 H20G 0.9900 . ?
C203 H20H 0.9800 . ?
C203 H20I 0.9800 . ?
C203 H20J 0.9800 . ?
C204 C205 1.517(17) . ?
C204 H20K 0.9900 . ?
C204 H20L 0.9900 . ?
C205 H20M 0.9800 . ?
C205 H20N 0.9800 . ?
C205 H20O 0.9800 . ?
C206 C207 1.524(18) . ?
C206 H20P 0.9900 . ?
C206 H20Q 0.9900 . ?
C207 H20R 0.9800 . ?
C207 H20S 0.9800 . ?
C207 H20T 0.9800 . ?
N3 C302 1.492(15) . ?
N3 C306 1.501(15) . ?
N3 C304 1.518(16) . ?
N3 C300 1.546(15) . ?
C300 C301 1.506(18) . ?
C300 H30A 0.9900 . ?
C300 H30B 0.9900 . ?
C301 H30C 0.9800 . ?
C301 H30D 0.9800 . ?
C301 H30E 0.9800 . ?
C302 C303 1.530(17) . ?
C302 H30F 0.9900 . ?
C302 H30G 0.9900 . ?
C303 H30H 0.9800 . ?
C303 H30I 0.9800 . ?
C303 H30J 0.9800 . ?
C304 C305 1.483(18) . ?
C304 H30K 0.9900 . ?
C304 H30L 0.9900 . ?
C305 H30M 0.9800 . ?
C305 H30N 0.9800 . ?
C305 H30O 0.9800 . ?
C306 C307 1.513(17) . ?
C306 H30P 0.9900 . ?
C306 H30Q 0.9900 . ?
C307 H30R 0.9800 . ?
C307 H30S 0.9800 . ?
C307 H30T 0.9800 . ?
N4 C402 1.493(14) . ?
N4 C406 1.495(15) . ?
N4 C404 1.521(15) . ?
N4 C400 1.534(16) . ?
C400 C401 1.510(18) . ?
C400 H40A 0.9900 . ?
C400 H40B 0.9900 . ?
C402 C403 1.508(16) . ?
C402 H40C 0.9900 . ?
C402 H40D 0.9900 . ?
C404 C405 1.521(18) . ?
C404 H40E 0.9900 . ?
C404 H40F 0.9900 . ?
C403 H40G 0.9800 . ?
C403 H40H 0.9800 . ?
C403 H40I 0.9800 . ?
C401 H40J 0.9800 . ?
C401 H40K 0.9800 . ?
C401 H40L 0.9800 . ?
C406 C407 1.490(17) . ?
C406 H40M 0.9900 . ?
C406 H40N 0.9900 . ?
C405 H40O 0.9800 . ?
C405 H40P 0.9800 . ?
C405 H40Q 0.9800 . ?
C407 H40R 0.9800 . ?
C407 H40S 0.9800 . ?
C407 H40T 0.9800 . ?
N500 C501 1.169(18) . ?
C501 C502 1.44(2) . ?
C502 H50A 0.9800 . ?
C502 H50B 0.9800 . ?
C502 H50C 0.9800 . ?
N600 C601 1.113(17) . ?
C601 C602 1.44(2) . ?
C602 H60A 0.9800 . ?
C602 H60B 0.9800 . ?
C602 H60C 0.9800 . ?

loop_
_geom_torsion_atom_site_label_1
_geom_torsion_atom_site_label_2
_geom_torsion_atom_site_label_3
_geom_torsion_atom_site_label_4
_geom_torsion
_geom_torsion_site_symmetry_1
_geom_torsion_site_symmetry_2
_geom_torsion_site_symmetry_3
_geom_torsion_site_symmetry_4
_geom_torsion_publ_flag
Rh6 Sn1 Rh1 C13 109.0(7) . . . . ?
Rh9 Sn1 Rh1 C13 -70.7(7) . . . . ?
Rh7 Sn1 Rh1 C13 80.1(7) . . . . ?
Rh3 Sn1 Rh1 C13 -30.0(7) . . . . ?
Rh5 Sn1 Rh1 C13 -173.5(7) . . . . ?
Rh4 Sn1 Rh1 C13 -99.0(7) . . . . ?
Rh8 Sn1 Rh1 C13 4.3(7) . . . . ?
Rh2 Sn1 Rh1 C13 41.5(7) . . . . ?
Rh11 Sn1 Rh1 C13 149.8(7) . . . . ?
Rh12 Sn1 Rh1 C13 -142.9(8) . . . . ?
Rh10 Sn1 Rh1 C13 -139.0(7) . . . . ?
Rh6 Sn1 Rh1 C15 -138.7(3) . . . . ?
Rh9 Sn1 Rh1 C15 41.6(3) . . . . ?
Rh7 Sn1 Rh1 C15 -167.6(3) . . . . ?
Rh3 Sn1 Rh1 C15 82.2(3) . . . . ?
Rh5 Sn1 Rh1 C15 -61.2(3) . . . . ?
Rh4 Sn1 Rh1 C15 13.3(3) . . . . ?
Rh8 Sn1 Rh1 C15 116.6(3) . . . . ?
Rh2 Sn1 Rh1 C15 153.8(3) . . . . ?
Rh11 Sn1 Rh1 C15 -98.0(3) . . . . ?
Rh12 Sn1 Rh1 C15 -30.6(7) . . . . ?
Rh10 Sn1 Rh1 C15 -26.8(3) . . . . ?
Rh6 Sn1 Rh1 C1 -5.1(3) . . . . ?
Rh9 Sn1 Rh1 C1 175.2(3) . . . . ?
Rh7 Sn1 Rh1 C1 -34.1(4) . . . . ?
Rh3 Sn1 Rh1 C1 -144.2(3) . . . . ?
Rh5 Sn1 Rh1 C1 72.4(3) . . . . ?
Rh4 Sn1 Rh1 C1 146.8(4) . . . . ?
Rh8 Sn1 Rh1 C1 -109.8(3) . . . . ?
Rh2 Sn1 Rh1 C1 -72.6(3) . . . . ?
Rh11 Sn1 Rh1 C1 35.6(4) . . . . ?
Rh12 Sn1 Rh1 C1 103.0(7) . . . . ?
Rh10 Sn1 Rh1 C1 106.8(3) . . . . ?
Rh9 Sn1 Rh1 Rh6 -179.65(6) . . . . ?
Rh7 Sn1 Rh1 Rh6 -28.91(5) . . . . ?
Rh3 Sn1 Rh1 Rh6 -139.03(5) . . . . ?
Rh5 Sn1 Rh1 Rh6 77.55(4) . . . . ?
Rh4 Sn1 Rh1 Rh6 151.98(4) . . . . ?
Rh8 Sn1 Rh1 Rh6 -104.65(5) . . . . ?
Rh2 Sn1 Rh1 Rh6 -67.48(4) . . . . ?
Rh11 Sn1 Rh1 Rh6 40.77(4) . . . . ?
Rh12 Sn1 Rh1 Rh6 108.1(6) . . . . ?
Rh10 Sn1 Rh1 Rh6 111.97(5) . . . . ?
Rh6 Sn1 Rh1 Rh4 -151.98(4) . . . . ?
Rh9 Sn1 Rh1 Rh4 28.37(5) . . . . ?
Rh7 Sn1 Rh1 Rh4 179.11(5) . . . . ?
Rh3 Sn1 Rh1 Rh4 68.99(4) . . . . ?
Rh5 Sn1 Rh1 Rh4 -74.43(4) . . . . ?
Rh8 Sn1 Rh1 Rh4 103.37(5) . . . . ?
Rh2 Sn1 Rh1 Rh4 140.54(4) . . . . ?
Rh11 Sn1 Rh1 Rh4 -111.21(5) . . . . ?
Rh12 Sn1 Rh1 Rh4 -43.9(6) . . . . ?
Rh10 Sn1 Rh1 Rh4 -40.01(4) . . . . ?
Rh6 Sn1 Rh1 Rh5 -77.55(4) . . . . ?
Rh9 Sn1 Rh1 Rh5 102.79(5) . . . . ?
Rh7 Sn1 Rh1 Rh5 -106.47(5) . . . . ?
Rh3 Sn1 Rh1 Rh5 143.42(5) . . . . ?
Rh4 Sn1 Rh1 Rh5 74.43(4) . . . . ?
Rh8 Sn1 Rh1 Rh5 177.79(6) . . . . ?
Rh2 Sn1 Rh1 Rh5 -145.03(4) . . . . ?
Rh11 Sn1 Rh1 Rh5 -36.79(4) . . . . ?
Rh12 Sn1 Rh1 Rh5 30.6(6) . . . . ?
Rh10 Sn1 Rh1 Rh5 34.42(4) . . . . ?
Rh6 Sn1 Rh1 Rh3 139.03(5) . . . . ?
Rh9 Sn1 Rh1 Rh3 -40.63(5) . . . . ?
Rh7 Sn1 Rh1 Rh3 110.11(5) . . . . ?
Rh5 Sn1 Rh1 Rh3 -143.42(5) . . . . ?
Rh4 Sn1 Rh1 Rh3 -68.99(4) . . . . ?
Rh8 Sn1 Rh1 Rh3 34.37(4) . . . . ?
Rh2 Sn1 Rh1 Rh3 71.55(4) . . . . ?
Rh11 Sn1 Rh1 Rh3 179.79(6) . . . . ?
Rh12 Sn1 Rh1 Rh3 -112.9(6) . . . . ?
Rh10 Sn1 Rh1 Rh3 -109.00(5) . . . . ?
Rh6 Sn1 Rh1 Rh2 67.48(4) . . . . ?
Rh9 Sn1 Rh1 Rh2 -112.18(5) . . . . ?
Rh7 Sn1 Rh1 Rh2 38.56(4) . . . . ?
Rh3 Sn1 Rh1 Rh2 -71.55(4) . . . . ?
Rh5 Sn1 Rh1 Rh2 145.03(4) . . . . ?
Rh4 Sn1 Rh1 Rh2 -140.54(4) . . . . ?
Rh8 Sn1 Rh1 Rh2 -37.18(4) . . . . ?
Rh11 Sn1 Rh1 Rh2 108.25(5) . . . . ?
Rh12 Sn1 Rh1 Rh2 175.6(6) . . . . ?
Rh10 Sn1 Rh1 Rh2 179.45(5) . . . . ?
Rh6 Sn1 Rh2 C14 -103.3(7) . . . . ?
Rh9 Sn1 Rh2 C14 77.3(7) . . . . ?
Rh7 Sn1 Rh2 C14 -179.4(7) . . . . ?
Rh3 Sn1 Rh2 C14 36.9(7) . . . . ?
Rh5 Sn1 Rh2 C14 -71.8(7) . . . . ?
Rh4 Sn1 Rh2 C14 2.8(7) . . . . ?
Rh8 Sn1 Rh2 C14 106.1(7) . . . . ?
Rh1 Sn1 Rh2 C14 -35.6(7) . . . . ?
Rh11 Sn1 Rh2 C14 -141.6(7) . . . . ?
Rh12 Sn1 Rh2 C14 144.8(7) . . . . ?
Rh10 Sn1 Rh2 C14 151.4(9) . . . . ?
Rh6 Sn1 Rh2 C21 139.4(4) . . . . ?
Rh9 Sn1 Rh2 C21 -40.0(4) . . . . ?
Rh7 Sn1 Rh2 C21 63.3(4) . . . . ?
Rh3 Sn1 Rh2 C21 -80.4(4) . . . . ?
Rh5 Sn1 Rh2 C21 170.9(4) . . . . ?
Rh4 Sn1 Rh2 C21 -114.6(4) . . . . ?
Rh8 Sn1 Rh2 C21 -11.2(4) . . . . ?
Rh1 Sn1 Rh2 C21 -152.9(4) . . . . ?
Rh11 Sn1 Rh2 C21 101.0(4) . . . . ?
Rh12 Sn1 Rh2 C21 27.5(4) . . . . ?
Rh10 Sn1 Rh2 C21 34.0(7) . . . . ?
Rh6 Sn1 Rh2 C11 5.3(4) . . . . ?
Rh9 Sn1 Rh2 C11 -174.2(4) . . . . ?
Rh7 Sn1 Rh2 C11 -70.8(4) . . . . ?
Rh3 Sn1 Rh2 C11 145.5(4) . . . . ?
Rh5 Sn1 Rh2 C11 36.7(4) . . . . ?
Rh4 Sn1 Rh2 C11 111.3(4) . . . . ?
Rh8 Sn1 Rh2 C11 -145.3(4) . . . . ?
Rh1 Sn1 Rh2 C11 73.0(4) . . . . ?
Rh11 Sn1 Rh2 C11 -33.1(4) . . . . ?
Rh12 Sn1 Rh2 C11 -106.6(4) . . . . ?
Rh10 Sn1 Rh2 C11 -100.1(7) . . . . ?
Rh9 Sn1 Rh2 Rh6 -179.47(7) . . . . ?
Rh7 Sn1 Rh2 Rh6 -76.15(4) . . . . ?
Rh3 Sn1 Rh2 Rh6 140.16(5) . . . . ?
Rh5 Sn1 Rh2 Rh6 31.44(5) . . . . ?
Rh4 Sn1 Rh2 Rh6 106.01(5) . . . . ?
Rh8 Sn1 Rh2 Rh6 -150.63(5) . . . . ?
Rh1 Sn1 Rh2 Rh6 67.70(4) . . . . ?
Rh11 Sn1 Rh2 Rh6 -38.38(5) . . . . ?
Rh12 Sn1 Rh2 Rh6 -111.90(5) . . . . ?
Rh10 Sn1 Rh2 Rh6 -105.4(6) . . . . ?
Rh6 Sn1 Rh2 Rh8 150.63(5) . . . . ?
Rh9 Sn1 Rh2 Rh8 -28.84(5) . . . . ?
Rh7 Sn1 Rh2 Rh8 74.49(4) . . . . ?
Rh3 Sn1 Rh2 Rh8 -69.20(4) . . . . ?
Rh5 Sn1 Rh2 Rh8 -177.92(6) . . . . ?
Rh4 Sn1 Rh2 Rh8 -103.35(5) . . . . ?
Rh1 Sn1 Rh2 Rh8 -141.67(4) . . . . ?
Rh11 Sn1 Rh2 Rh8 112.26(5) . . . . ?
Rh12 Sn1 Rh2 Rh8 38.73(4) . . . . ?
Rh10 Sn1 Rh2 Rh8 45.2(6) . . . . ?
Rh6 Sn1 Rh2 Rh7 76.15(4) . . . . ?
Rh9 Sn1 Rh2 Rh7 -103.32(6) . . . . ?
Rh3 Sn1 Rh2 Rh7 -143.69(5) . . . . ?
Rh5 Sn1 Rh2 Rh7 107.59(5) . . . . ?
Rh4 Sn1 Rh2 Rh7 -177.84(6) . . . . ?
Rh8 Sn1 Rh2 Rh7 -74.49(4) . . . . ?
Rh1 Sn1 Rh2 Rh7 143.84(4) . . . . ?
Rh11 Sn1 Rh2 Rh7 37.77(4) . . . . ?
Rh12 Sn1 Rh2 Rh7 -35.75(4) . . . . ?
Rh10 Sn1 Rh2 Rh7 -29.2(6) . . . . ?
Rh6 Sn1 Rh2 Rh3 -140.16(5) . . . . ?
Rh9 Sn1 Rh2 Rh3 40.37(5) . . . . ?
Rh7 Sn1 Rh2 Rh3 143.69(5) . . . . ?
Rh5 Sn1 Rh2 Rh3 -108.72(5) . . . . ?
Rh4 Sn1 Rh2 Rh3 -34.15(4) . . . . ?
Rh8 Sn1 Rh2 Rh3 69.20(4) . . . . ?
Rh1 Sn1 Rh2 Rh3 -72.47(4) . . . . ?
Rh11 Sn1 Rh2 Rh3 -178.54(6) . . . . ?
Rh12 Sn1 Rh2 Rh3 107.93(5) . . . . ?
Rh10 Sn1 Rh2 Rh3 114.4(6) . . . . ?
Rh6 Sn1 Rh2 Rh1 -67.70(4) . . . . ?
Rh9 Sn1 Rh2 Rh1 112.83(5) . . . . ?
Rh7 Sn1 Rh2 Rh1 -143.84(4) . . . . ?
Rh3 Sn1 Rh2 Rh1 72.47(4) . . . . ?
Rh5 Sn1 Rh2 Rh1 -36.25(4) . . . . ?
Rh4 Sn1 Rh2 Rh1 38.32(4) . . . . ?
Rh8 Sn1 Rh2 Rh1 141.67(4) . . . . ?
Rh11 Sn1 Rh2 Rh1 -106.07(5) . . . . ?
Rh12 Sn1 Rh2 Rh1 -179.60(5) . . . . ?
Rh10 Sn1 Rh2 Rh1 -173.1(6) . . . . ?
C13 Rh1 Rh2 C14 2.2(6) . . . . ?
C15 Rh1 Rh2 C14 106.4(7) . . . . ?
C1 Rh1 Rh2 C14 -90.5(5) . . . . ?
Rh6 Rh1 Rh2 C14 -129.5(4) . . . . ?
Sn1 Rh1 Rh2 C14 159.1(4) . . . . ?
Rh4 Rh1 Rh2 C14 124.7(4) . . . . ?
Rh5 Rh1 Rh2 C14 -170.5(4) . . . . ?
Rh3 Rh1 Rh2 C14 90.4(4) . . . . ?
C13 Rh1 Rh2 C21 -99.9(8) . . . . ?
C15 Rh1 Rh2 C21 4.3(9) . . . . ?
C1 Rh1 Rh2 C21 167.4(8) . . . . ?
Rh6 Rh1 Rh2 C21 128.4(7) . . . . ?
Sn1 Rh1 Rh2 C21 57.0(7) . . . . ?
Rh4 Rh1 Rh2 C21 22.6(7) . . . . ?
Rh5 Rh1 Rh2 C21 87.4(7) . . . . ?
Rh3 Rh1 Rh2 C21 -11.7(7) . . . . ?
C13 Rh1 Rh2 C11 93.5(5) . . . . ?
C15 Rh1 Rh2 C11 -162.3(7) . . . . ?
C1 Rh1 Rh2 C11 0.8(5) . . . . ?
Rh6 Rh1 Rh2 C11 -38.2(4) . . . . ?
Sn1 Rh1 Rh2 C11 -109.6(4) . . . . ?
Rh4 Rh1 Rh2 C11 -144.0(4) . . . . ?
Rh5 Rh1 Rh2 C11 -79.1(4) . . . . ?
Rh3 Rh1 Rh2 C11 -178.2(4) . . . . ?
C13 Rh1 Rh2 Rh6 131.7(4) . . . . ?
C15 Rh1 Rh2 Rh6 -124.1(6) . . . . ?
C1 Rh1 Rh2 Rh6 39.0(4) . . . . ?
Sn1 Rh1 Rh2 Rh6 -71.39(4) . . . . ?
Rh4 Rh1 Rh2 Rh6 -105.78(5) . . . . ?
Rh5 Rh1 Rh2 Rh6 -40.94(4) . . . . ?
Rh3 Rh1 Rh2 Rh6 -140.03(5) . . . . ?
C13 Rh1 Rh2 Sn1 -156.9(4) . . . . ?
C15 Rh1 Rh2 Sn1 -52.7(6) . . . . ?
C1 Rh1 Rh2 Sn1 110.4(4) . . . . ?
Rh6 Rh1 Rh2 Sn1 71.39(4) . . . . ?
Rh4 Rh1 Rh2 Sn1 -34.39(4) . . . . ?
Rh5 Rh1 Rh2 Sn1 30.45(4) . . . . ?
Rh3 Rh1 Rh2 Sn1 -68.64(4) . . . . ?
C13 Rh1 Rh2 Rh8 -123.0(4) . . . . ?
C15 Rh1 Rh2 Rh8 -18.9(6) . . . . ?
C1 Rh1 Rh2 Rh8 144.3(4) . . . . ?
Rh6 Rh1 Rh2 Rh8 105.21(5) . . . . ?
Sn1 Rh1 Rh2 Rh8 33.82(4) . . . . ?
Rh4 Rh1 Rh2 Rh8 -0.57(5) . . . . ?
Rh5 Rh1 Rh2 Rh8 64.27(5) . . . . ?
Rh3 Rh1 Rh2 Rh8 -34.82(4) . . . . ?
C13 Rh1 Rh2 Rh7 172.4(4) . . . . ?
C15 Rh1 Rh2 Rh7 -83.4(6) . . . . ?
C1 Rh1 Rh2 Rh7 79.7(4) . . . . ?
Rh6 Rh1 Rh2 Rh7 40.70(4) . . . . ?
Sn1 Rh1 Rh2 Rh7 -30.69(4) . . . . ?
Rh4 Rh1 Rh2 Rh7 -65.09(5) . . . . ?
Rh5 Rh1 Rh2 Rh7 -0.24(5) . . . . ?
Rh3 Rh1 Rh2 Rh7 -99.33(4) . . . . ?
C13 Rh1 Rh2 Rh3 -88.2(4) . . . . ?
C15 Rh1 Rh2 Rh3 15.9(6) . . . . ?
C1 Rh1 Rh2 Rh3 179.1(4) . . . . ?
Rh6 Rh1 Rh2 Rh3 140.03(5) . . . . ?
Sn1 Rh1 Rh2 Rh3 68.64(4) . . . . ?
Rh4 Rh1 Rh2 Rh3 34.25(4) . . . . ?
Rh5 Rh1 Rh2 Rh3 99.09(4) . . . . ?
Rh6 Sn1 Rh3 C5 -1.4(8) . . . . ?
Rh9 Sn1 Rh3 C5 179.2(8) . . . . ?
Rh7 Sn1 Rh3 C5 -76.6(8) . . . . ?
Rh5 Sn1 Rh3 C5 74.1(8) . . . . ?
Rh4 Sn1 Rh3 C5 105.9(8) . . . . ?
Rh8 Sn1 Rh3 C5 -107.4(8) . . . . ?
Rh2 Sn1 Rh3 C5 -39.1(8) . . . . ?
Rh1 Sn1 Rh3 C5 37.4(8) . . . . ?
Rh11 Sn1 Rh3 C5 30(2) . . . . ?
Rh12 Sn1 Rh3 C5 -147.4(8) . . . . ?
Rh10 Sn1 Rh3 C5 145.1(8) . . . . ?
Rh6 Sn1 Rh3 C10 -117.6(5) . . . . ?
Rh9 Sn1 Rh3 C10 63.0(5) . . . . ?
Rh7 Sn1 Rh3 C10 167.2(5) . . . . ?
Rh5 Sn1 Rh3 C10 -42.1(5) . . . . ?
Rh4 Sn1 Rh3 C10 -10.3(5) . . . . ?
Rh8 Sn1 Rh3 C10 136.4(5) . . . . ?
Rh2 Sn1 Rh3 C10 -155.3(5) . . . . ?
Rh1 Sn1 Rh3 C10 -78.8(5) . . . . ?
Rh11 Sn1 Rh3 C10 -86(2) . . . . ?
Rh12 Sn1 Rh3 C10 96.4(5) . . . . ?
Rh10 Sn1 Rh3 C10 28.9(5) . . . . ?
Rh6 Sn1 Rh3 C24 118.6(4) . . . . ?
Rh9 Sn1 Rh3 C24 -60.8(4) . . . . ?
Rh7 Sn1 Rh3 C24 43.4(4) . . . . ?
Rh5 Sn1 Rh3 C24 -165.9(4) . . . . ?
Rh4 Sn1 Rh3 C24 -134.1(4) . . . . ?
Rh8 Sn1 Rh3 C24 12.6(4) . . . . ?
Rh2 Sn1 Rh3 C24 80.9(4) . . . . ?
Rh1 Sn1 Rh3 C24 157.5(4) . . . . ?
Rh11 Sn1 Rh3 C24 150(2) . . . . ?
Rh12 Sn1 Rh3 C24 -27.4(4) . . . . ?
Rh10 Sn1 Rh3 C24 -94.9(4) . . . . ?
Rh6 Sn1 Rh3 Rh4 -107.31(5) . . . . ?
Rh9 Sn1 Rh3 Rh4 73.24(4) . . . . ?
Rh7 Sn1 Rh3 Rh4 177.50(6) . . . . ?
Rh5 Sn1 Rh3 Rh4 -31.83(5) . . . . ?
Rh8 Sn1 Rh3 Rh4 146.69(5) . . . . ?
Rh2 Sn1 Rh3 Rh4 -145.01(4) . . . . ?
Rh1 Sn1 Rh3 Rh4 -68.48(4) . . . . ?
Rh11 Sn1 Rh3 Rh4 -76(2) . . . . ?
Rh12 Sn1 Rh3 Rh4 106.71(5) . . . . ?
Rh10 Sn1 Rh3 Rh4 39.18(5) . . . . ?
Rh6 Sn1 Rh3 Rh8 106.01(5) . . . . ?
Rh9 Sn1 Rh3 Rh8 -73.44(4) . . . . ?
Rh7 Sn1 Rh3 Rh8 30.81(5) . . . . ?
Rh5 Sn1 Rh3 Rh8 -178.52(6) . . . . ?
Rh4 Sn1 Rh3 Rh8 -146.69(5) . . . . ?
Rh2 Sn1 Rh3 Rh8 68.30(4) . . . . ?
Rh1 Sn1 Rh3 Rh8 144.84(5) . . . . ?
Rh11 Sn1 Rh3 Rh8 137(2) . . . . ?
Rh12 Sn1 Rh3 Rh8 -39.97(5) . . . . ?
Rh10 Sn1 Rh3 Rh8 -107.50(5) . . . . ?
Rh6 Sn1 Rh3 Rh9 179.45(6) . . . . ?
Rh7 Sn1 Rh3 Rh9 104.26(6) . . . . ?
Rh5 Sn1 Rh3 Rh9 -105.08(6) . . . . ?
Rh4 Sn1 Rh3 Rh9 -73.24(4) . . . . ?
Rh8 Sn1 Rh3 Rh9 73.44(4) . . . . ?
Rh2 Sn1 Rh3 Rh9 141.75(4) . . . . ?
Rh1 Sn1 Rh3 Rh9 -141.72(5) . . . . ?
Rh11 Sn1 Rh3 Rh9 -149(2) . . . . ?
Rh12 Sn1 Rh3 Rh9 33.47(4) . . . . ?
Rh10 Sn1 Rh3 Rh9 -34.06(5) . . . . ?
Rh6 Sn1 Rh3 Rh2 37.70(4) . . . . ?
Rh9 Sn1 Rh3 Rh2 -141.75(4) . . . . ?
Rh7 Sn1 Rh3 Rh2 -37.49(5) . . . . ?
Rh5 Sn1 Rh3 Rh2 113.18(5) . . . . ?
Rh4 Sn1 Rh3 Rh2 145.01(4) . . . . ?
Rh8 Sn1 Rh3 Rh2 -68.30(4) . . . . ?
Rh1 Sn1 Rh3 Rh2 76.53(4) . . . . ?
Rh11 Sn1 Rh3 Rh2 69(2) . . . . ?
Rh12 Sn1 Rh3 Rh2 -108.28(5) . . . . ?
Rh10 Sn1 Rh3 Rh2 -175.81(6) . . . . ?
Rh6 Sn1 Rh3 Rh1 -38.83(5) . . . . ?
Rh9 Sn1 Rh3 Rh1 141.72(5) . . . . ?
Rh7 Sn1 Rh3 Rh1 -114.02(6) . . . . ?
Rh5 Sn1 Rh3 Rh1 36.64(5) . . . . ?
Rh4 Sn1 Rh3 Rh1 68.48(4) . . . . ?
Rh8 Sn1 Rh3 Rh1 -144.84(5) . . . . ?
Rh2 Sn1 Rh3 Rh1 -76.53(4) . . . . ?
Rh11 Sn1 Rh3 Rh1 -8(2) . . . . ?
Rh12 Sn1 Rh3 Rh1 175.19(6) . . . . ?
Rh10 Sn1 Rh3 Rh1 107.66(5) . . . . ?
C14 Rh2 Rh3 C5 1.5(6) . . . . ?
C21 Rh2 Rh3 C5 -93.2(6) . . . . ?
C11 Rh2 Rh3 C5 95.7(7) . . . . ?
Rh6 Rh2 Rh3 C5 126.0(4) . . . . ?
Sn1 Rh2 Rh3 C5 159.9(4) . . . . ?
Rh8 Rh2 Rh3 C5 -127.6(4) . . . . ?
Rh7 Rh2 Rh3 C5 -169.2(4) . . . . ?
Rh1 Rh2 Rh3 C5 92.9(4) . . . . ?
C14 Rh2 Rh3 C10 -103.5(10) . . . . ?
C21 Rh2 Rh3 C10 161.8(9) . . . . ?
C11 Rh2 Rh3 C10 -9.3(11) . . . . ?
Rh6 Rh2 Rh3 C10 21.0(9) . . . . ?
Sn1 Rh2 Rh3 C10 54.9(9) . . . . ?
Rh8 Rh2 Rh3 C10 127.4(9) . . . . ?
Rh7 Rh2 Rh3 C10 85.8(9) . . . . ?
Rh1 Rh2 Rh3 C10 -12.1(9) . . . . ?
C14 Rh2 Rh3 C24 95.8(6) . . . . ?
C21 Rh2 Rh3 C24 1.0(5) . . . . ?
C11 Rh2 Rh3 C24 -170.0(7) . . . . ?
Rh6 Rh2 Rh3 C24 -139.8(4) . . . . ?
Sn1 Rh2 Rh3 C24 -105.9(4) . . . . ?
Rh8 Rh2 Rh3 C24 -33.3(4) . . . . ?
Rh7 Rh2 Rh3 C24 -74.9(4) . . . . ?
Rh1 Rh2 Rh3 C24 -172.8(4) . . . . ?
C14 Rh2 Rh3 Sn1 -158.4(4) . . . . ?
C21 Rh2 Rh3 Sn1 106.9(4) . . . . ?
C11 Rh2 Rh3 Sn1 -64.1(6) . . . . ?
Rh6 Rh2 Rh3 Sn1 -33.89(4) . . . . ?
Rh8 Rh2 Rh3 Sn1 72.54(4) . . . . ?
Rh7 Rh2 Rh3 Sn1 30.95(4) . . . . ?
Rh1 Rh2 Rh3 Sn1 -66.98(4) . . . . ?
C14 Rh2 Rh3 Rh4 -126.7(4) . . . . ?
C21 Rh2 Rh3 Rh4 138.6(4) . . . . ?
C11 Rh2 Rh3 Rh4 -32.5(6) . . . . ?
Rh6 Rh2 Rh3 Rh4 -2.21(6) . . . . ?
Sn1 Rh2 Rh3 Rh4 31.68(4) . . . . ?
Rh8 Rh2 Rh3 Rh4 104.22(5) . . . . ?
Rh7 Rh2 Rh3 Rh4 62.62(5) . . . . ?
Rh1 Rh2 Rh3 Rh4 -35.30(4) . . . . ?
C14 Rh2 Rh3 Rh8 129.1(4) . . . . ?
C21 Rh2 Rh3 Rh8 34.4(4) . . . . ?
C11 Rh2 Rh3 Rh8 -136.7(6) . . . . ?
Rh6 Rh2 Rh3 Rh8 -106.43(5) . . . . ?
Sn1 Rh2 Rh3 Rh8 -72.54(4) . . . . ?
Rh7 Rh2 Rh3 Rh8 -41.59(4) . . . . ?
Rh1 Rh2 Rh3 Rh8 -139.52(4) . . . . ?
C14 Rh2 Rh3 Rh9 169.5(4) . . . . ?
C21 Rh2 Rh3 Rh9 74.7(4) . . . . ?
C11 Rh2 Rh3 Rh9 -96.3(6) . . . . ?
Rh6 Rh2 Rh3 Rh9 -66.05(5) . . . . ?
Sn1 Rh2 Rh3 Rh9 -32.15(4) . . . . ?
Rh8 Rh2 Rh3 Rh9 40.39(4) . . . . ?
Rh7 Rh2 Rh3 Rh9 -1.21(5) . . . . ?
Rh1 Rh2 Rh3 Rh9 -99.13(4) . . . . ?
C14 Rh2 Rh3 Rh1 -91.4(4) . . . . ?
C21 Rh2 Rh3 Rh1 173.9(4) . . . . ?
C11 Rh2 Rh3 Rh1 2.8(6) . . . . ?
Rh6 Rh2 Rh3 Rh1 33.09(4) . . . . ?
Sn1 Rh2 Rh3 Rh1 66.98(4) . . . . ?
Rh8 Rh2 Rh3 Rh1 139.52(4) . . . . ?
Rh7 Rh2 Rh3 Rh1 97.92(4) . . . . ?
C13 Rh1 Rh3 C5 2.2(6) . . . . ?
C15 Rh1 Rh3 C5 95.4(6) . . . . ?
C1 Rh1 Rh3 C5 -94.6(7) . . . . ?
Rh6 Rh1 Rh3 C5 -126.0(4) . . . . ?
Sn1 Rh1 Rh3 C5 -160.6(4) . . . . ?
Rh4 Rh1 Rh3 C5 127.1(4) . . . . ?
Rh5 Rh1 Rh3 C5 167.6(4) . . . . ?
Rh2 Rh1 Rh3 C5 -93.2(4) . . . . ?
C13 Rh1 Rh3 C10 -90.6(6) . . . . ?
C15 Rh1 Rh3 C10 2.6(6) . . . . ?
C1 Rh1 Rh3 C10 172.5(7) . . . . ?
Rh6 Rh1 Rh3 C10 141.1(4) . . . . ?
Sn1 Rh1 Rh3 C10 106.5(4) . . . . ?
Rh4 Rh1 Rh3 C10 34.2(4) . . . . ?
Rh5 Rh1 Rh3 C10 74.8(4) . . . . ?
Rh2 Rh1 Rh3 C10 174.0(4) . . . . ?
C13 Rh1 Rh3 C24 110.7(9) . . . . ?
C15 Rh1 Rh3 C24 -156.1(9) . . . . ?
C1 Rh1 Rh3 C24 13.8(10) . . . . ?
Rh6 Rh1 Rh3 C24 -17.6(8) . . . . ?
Sn1 Rh1 Rh3 C24 -52.2(8) . . . . ?
Rh4 Rh1 Rh3 C24 -124.5(8) . . . . ?
Rh5 Rh1 Rh3 C24 -83.9(8) . . . . ?
Rh2 Rh1 Rh3 C24 15.3(8) . . . . ?
C13 Rh1 Rh3 Sn1 162.8(4) . . . . ?
C15 Rh1 Rh3 Sn1 -104.0(4) . . . . ?
C1 Rh1 Rh3 Sn1 66.0(6) . . . . ?
Rh6 Rh1 Rh3 Sn1 34.60(4) . . . . ?
Rh4 Rh1 Rh3 Sn1 -72.31(4) . . . . ?
Rh5 Rh1 Rh3 Sn1 -31.79(4) . . . . ?
Rh2 Rh1 Rh3 Sn1 67.43(4) . . . . ?
C13 Rh1 Rh3 Rh4 -124.9(4) . . . . ?
C15 Rh1 Rh3 Rh4 -31.7(4) . . . . ?
C1 Rh1 Rh3 Rh4 138.3(6) . . . . ?
Rh6 Rh1 Rh3 Rh4 106.91(5) . . . . ?
Sn1 Rh1 Rh3 Rh4 72.31(4) . . . . ?
Rh5 Rh1 Rh3 Rh4 40.52(4) . . . . ?
Rh2 Rh1 Rh3 Rh4 139.74(4) . . . . ?
C13 Rh1 Rh3 Rh8 130.9(4) . . . . ?
C15 Rh1 Rh3 Rh8 -135.9(4) . . . . ?
C1 Rh1 Rh3 Rh8 34.0(6) . . . . ?
Rh6 Rh1 Rh3 Rh8 2.67(6) . . . . ?
Sn1 Rh1 Rh3 Rh8 -31.93(4) . . . . ?
Rh4 Rh1 Rh3 Rh8 -104.24(5) . . . . ?
Rh5 Rh1 Rh3 Rh8 -63.72(5) . . . . ?
Rh2 Rh1 Rh3 Rh8 35.50(4) . . . . ?
C13 Rh1 Rh3 Rh9 -165.1(4) . . . . ?
C15 Rh1 Rh3 Rh9 -71.8(4) . . . . ?
C1 Rh1 Rh3 Rh9 98.1(6) . . . . ?
Rh6 Rh1 Rh3 Rh9 66.73(5) . . . . ?
Sn1 Rh1 Rh3 Rh9 32.13(4) . . . . ?
Rh4 Rh1 Rh3 Rh9 -40.18(4) . . . . ?
Rh5 Rh1 Rh3 Rh9 0.34(5) . . . . ?
Rh2 Rh1 Rh3 Rh9 99.56(4) . . . . ?
C13 Rh1 Rh3 Rh2 95.4(4) . . . . ?
C15 Rh1 Rh3 Rh2 -171.4(4) . . . . ?
C1 Rh1 Rh3 Rh2 -1.5(6) . . . . ?
Rh6 Rh1 Rh3 Rh2 -32.83(4) . . . . ?
Sn1 Rh1 Rh3 Rh2 -67.43(4) . . . . ?
Rh4 Rh1 Rh3 Rh2 -139.74(4) . . . . ?
Rh5 Rh1 Rh3 Rh2 -99.22(4) . . . . ?
Rh6 Sn1 Rh4 C16 -127.5(8) . . . . ?
Rh9 Sn1 Rh4 C16 52.6(8) . . . . ?
Rh7 Sn1 Rh4 C16 45.6(15) . . . . ?
Rh3 Sn1 Rh4 C16 128.2(8) . . . . ?
Rh5 Sn1 Rh4 C16 -83.1(8) . . . . ?
Rh8 Sn1 Rh4 C16 96.6(8) . . . . ?
Rh2 Sn1 Rh4 C16 163.9(8) . . . . ?
Rh1 Sn1 Rh4 C16 -154.6(8) . . . . ?
Rh11 Sn1 Rh4 C16 -53.4(8) . . . . ?
Rh12 Sn1 Rh4 C16 21.8(8) . . . . ?
Rh10 Sn1 Rh4 C16 -13.8(8) . . . . ?
Rh6 Sn1 Rh4 C10 114.8(5) . . . . ?
Rh9 Sn1 Rh4 C10 -65.1(5) . . . . ?
Rh7 Sn1 Rh4 C10 -72.1(13) . . . . ?
Rh3 Sn1 Rh4 C10 10.5(5) . . . . ?
Rh5 Sn1 Rh4 C10 159.2(5) . . . . ?
Rh8 Sn1 Rh4 C10 -21.1(5) . . . . ?
Rh2 Sn1 Rh4 C10 46.2(5) . . . . ?
Rh1 Sn1 Rh4 C10 87.7(5) . . . . ?
Rh11 Sn1 Rh4 C10 -171.1(5) . . . . ?
Rh12 Sn1 Rh4 C10 -95.9(5) . . . . ?
Rh10 Sn1 Rh4 C10 -131.5(5) . . . . ?
Rh6 Sn1 Rh4 C15 13.4(4) . . . . ?
Rh9 Sn1 Rh4 C15 -166.5(4) . . . . ?
Rh7 Sn1 Rh4 C15 -173.6(13) . . . . ?
Rh3 Sn1 Rh4 C15 -91.0(4) . . . . ?
Rh5 Sn1 Rh4 C15 57.8(4) . . . . ?
Rh8 Sn1 Rh4 C15 -122.6(4) . . . . ?
Rh2 Sn1 Rh4 C15 -55.3(4) . . . . ?
Rh1 Sn1 Rh4 C15 -13.8(4) . . . . ?
Rh11 Sn1 Rh4 C15 87.5(4) . . . . ?
Rh12 Sn1 Rh4 C15 162.6(4) . . . . ?
Rh10 Sn1 Rh4 C15 127.1(4) . . . . ?
Rh6 Sn1 Rh4 Rh3 104.32(5) . . . . ?
Rh9 Sn1 Rh4 Rh3 -75.59(4) . . . . ?
Rh7 Sn1 Rh4 Rh3 -82.6(12) . . . . ?
Rh5 Sn1 Rh4 Rh3 148.76(5) . . . . ?
Rh8 Sn1 Rh4 Rh3 -31.59(4) . . . . ?
Rh2 Sn1 Rh4 Rh3 35.69(4) . . . . ?
Rh1 Sn1 Rh4 Rh3 77.20(4) . . . . ?
Rh11 Sn1 Rh4 Rh3 178.42(7) . . . . ?
Rh12 Sn1 Rh4 Rh3 -106.42(5) . . . . ?
Rh10 Sn1 Rh4 Rh3 -141.97(5) . . . . ?
Rh6 Sn1 Rh4 Rh1 27.12(4) . . . . ?
Rh9 Sn1 Rh4 Rh1 -152.79(4) . . . . ?
Rh7 Sn1 Rh4 Rh1 -159.8(12) . . . . ?
Rh3 Sn1 Rh4 Rh1 -77.20(4) . . . . ?
Rh5 Sn1 Rh4 Rh1 71.55(4) . . . . ?
Rh8 Sn1 Rh4 Rh1 -108.80(5) . . . . ?
Rh2 Sn1 Rh4 Rh1 -41.52(4) . . . . ?
Rh11 Sn1 Rh4 Rh1 101.21(5) . . . . ?
Rh12 Sn1 Rh4 Rh1 176.38(5) . . . . ?
Rh10 Sn1 Rh4 Rh1 140.82(4) . . . . ?
Rh6 Sn1 Rh4 Rh9 179.91(5) . . . . ?
Rh7 Sn1 Rh4 Rh9 -7.0(12) . . . . ?
Rh3 Sn1 Rh4 Rh9 75.59(4) . . . . ?
Rh5 Sn1 Rh4 Rh9 -135.65(4) . . . . ?
Rh8 Sn1 Rh4 Rh9 44.00(4) . . . . ?
Rh2 Sn1 Rh4 Rh9 111.28(5) . . . . ?
Rh1 Sn1 Rh4 Rh9 152.79(4) . . . . ?
Rh11 Sn1 Rh4 Rh9 -105.99(6) . . . . ?
Rh12 Sn1 Rh4 Rh9 -30.83(4) . . . . ?
Rh10 Sn1 Rh4 Rh9 -66.38(4) . . . . ?
Rh6 Sn1 Rh4 Rh5 -44.43(4) . . . . ?
Rh9 Sn1 Rh4 Rh5 135.65(4) . . . . ?
Rh7 Sn1 Rh4 Rh5 128.6(12) . . . . ?
Rh3 Sn1 Rh4 Rh5 -148.76(5) . . . . ?
Rh8 Sn1 Rh4 Rh5 179.65(6) . . . . ?
Rh2 Sn1 Rh4 Rh5 -113.07(5) . . . . ?
Rh1 Sn1 Rh4 Rh5 -71.55(4) . . . . ?
Rh11 Sn1 Rh4 Rh5 29.66(5) . . . . ?
Rh12 Sn1 Rh4 Rh5 104.83(5) . . . . ?
Rh10 Sn1 Rh4 Rh5 69.27(4) . . . . ?
Rh6 Sn1 Rh4 Rh10 -113.70(5) . . . . ?
Rh9 Sn1 Rh4 Rh10 66.38(4) . . . . ?
Rh7 Sn1 Rh4 Rh10 59.4(12) . . . . ?
Rh3 Sn1 Rh4 Rh10 141.97(5) . . . . ?
Rh5 Sn1 Rh4 Rh10 -69.27(4) . . . . ?
Rh8 Sn1 Rh4 Rh10 110.38(5) . . . . ?
Rh2 Sn1 Rh4 Rh10 177.66(5) . . . . ?
Rh1 Sn1 Rh4 Rh10 -140.82(4) . . . . ?
Rh11 Sn1 Rh4 Rh10 -39.61(5) . . . . ?
Rh12 Sn1 Rh4 Rh10 35.56(4) . . . . ?
C5 Rh3 Rh4 C16 73.5(8) . . . . ?
C10 Rh3 Rh4 C16 20.0(9) . . . . ?
C24 Rh3 Rh4 C16 -67.2(7) . . . . ?
Sn1 Rh3 Rh4 C16 -145.4(6) . . . . ?
Rh8 Rh3 Rh4 C16 -114.6(6) . . . . ?
Rh9 Rh3 Rh4 C16 -79.8(6) . . . . ?
Rh2 Rh3 Rh4 C16 -176.4(6) . . . . ?
Rh1 Rh3 Rh4 C16 145.8(6) . . . . ?
C5 Rh3 Rh4 C10 53.4(9) . . . . ?
C24 Rh3 Rh4 C10 -87.2(8) . . . . ?
Sn1 Rh3 Rh4 C10 -165.4(7) . . . . ?
Rh8 Rh3 Rh4 C10 -134.6(7) . . . . ?
Rh9 Rh3 Rh4 C10 -99.8(7) . . . . ?
Rh2 Rh3 Rh4 C10 163.5(7) . . . . ?
Rh1 Rh3 Rh4 C10 125.8(7) . . . . ?
C5 Rh3 Rh4 C15 -39.4(6) . . . . ?
C10 Rh3 Rh4 C15 -92.9(8) . . . . ?
C24 Rh3 Rh4 C15 179.9(6) . . . . ?
Sn1 Rh3 Rh4 C15 101.7(4) . . . . ?
Rh8 Rh3 Rh4 C15 132.6(4) . . . . ?
Rh9 Rh3 Rh4 C15 167.3(4) . . . . ?
Rh2 Rh3 Rh4 C15 70.7(4) . . . . ?
Rh1 Rh3 Rh4 C15 33.0(4) . . . . ?
C5 Rh3 Rh4 Sn1 -141.1(5) . . . . ?
C10 Rh3 Rh4 Sn1 165.4(7) . . . . ?
C24 Rh3 Rh4 Sn1 78.2(5) . . . . ?
Rh8 Rh3 Rh4 Sn1 30.87(4) . . . . ?
Rh9 Rh3 Rh4 Sn1 65.63(4) . . . . ?
Rh2 Rh3 Rh4 Sn1 -31.02(4) . . . . ?
Rh1 Rh3 Rh4 Sn1 -68.73(4) . . . . ?
C5 Rh3 Rh4 Rh1 -72.4(5) . . . . ?
C10 Rh3 Rh4 Rh1 -125.8(7) . . . . ?
C24 Rh3 Rh4 Rh1 146.9(5) . . . . ?
Sn1 Rh3 Rh4 Rh1 68.73(4) . . . . ?
Rh8 Rh3 Rh4 Rh1 99.60(5) . . . . ?
Rh9 Rh3 Rh4 Rh1 134.36(4) . . . . ?
Rh2 Rh3 Rh4 Rh1 37.71(4) . . . . ?
C5 Rh3 Rh4 Rh9 153.2(5) . . . . ?
C10 Rh3 Rh4 Rh9 99.8(7) . . . . ?
C24 Rh3 Rh4 Rh9 12.6(5) . . . . ?
Sn1 Rh3 Rh4 Rh9 -65.63(4) . . . . ?
Rh8 Rh3 Rh4 Rh9 -34.76(4) . . . . ?
Rh2 Rh3 Rh4 Rh9 -96.65(4) . . . . ?
Rh1 Rh3 Rh4 Rh9 -134.36(4) . . . . ?
C5 Rh3 Rh4 Rh5 -113.2(5) . . . . ?
C10 Rh3 Rh4 Rh5 -166.6(7) . . . . ?
C24 Rh3 Rh4 Rh5 106.1(5) . . . . ?
Sn1 Rh3 Rh4 Rh5 27.92(4) . . . . ?
Rh8 Rh3 Rh4 Rh5 58.79(5) . . . . ?
Rh9 Rh3 Rh4 Rh5 93.55(5) . . . . ?
Rh2 Rh3 Rh4 Rh5 -3.10(6) . . . . ?
Rh1 Rh3 Rh4 Rh5 -40.81(4) . . . . ?
C5 Rh3 Rh4 Rh10 -174.5(5) . . . . ?
C10 Rh3 Rh4 Rh10 132.1(7) . . . . ?
C24 Rh3 Rh4 Rh10 44.9(5) . . . . ?
Sn1 Rh3 Rh4 Rh10 -33.33(4) . . . . ?
Rh8 Rh3 Rh4 Rh10 -2.46(6) . . . . ?
Rh9 Rh3 Rh4 Rh10 32.30(4) . . . . ?
Rh2 Rh3 Rh4 Rh10 -64.35(5) . . . . ?
Rh1 Rh3 Rh4 Rh10 -102.06(4) . . . . ?
C13 Rh1 Rh4 C16 -64.9(8) . . . . ?
C15 Rh1 Rh4 C16 -4.1(8) . . . . ?
C1 Rh1 Rh4 C16 90.4(9) . . . . ?
Rh6 Rh1 Rh4 C16 132.1(7) . . . . ?
Sn1 Rh1 Rh4 C16 157.2(7) . . . . ?
Rh5 Rh1 Rh4 C16 89.5(7) . . . . ?
Rh3 Rh1 Rh4 C16 -135.4(7) . . . . ?
Rh2 Rh1 Rh4 C16 -169.9(7) . . . . ?
C13 Rh1 Rh4 C10 35.5(7) . . . . ?
C15 Rh1 Rh4 C10 96.3(6) . . . . ?
C1 Rh1 Rh4 C10 -169.2(7) . . . . ?
Rh6 Rh1 Rh4 C10 -127.5(4) . . . . ?
Sn1 Rh1 Rh4 C10 -102.4(4) . . . . ?
Rh5 Rh1 Rh4 C10 -170.1(4) . . . . ?
Rh3 Rh1 Rh4 C10 -35.0(4) . . . . ?
Rh2 Rh1 Rh4 C10 -69.5(4) . . . . ?
C13 Rh1 Rh4 C15 -60.8(7) . . . . ?
C1 Rh1 Rh4 C15 94.5(8) . . . . ?
Rh6 Rh1 Rh4 C15 136.1(5) . . . . ?
Sn1 Rh1 Rh4 C15 161.3(5) . . . . ?
Rh5 Rh1 Rh4 C15 93.6(5) . . . . ?
Rh3 Rh1 Rh4 C15 -131.3(5) . . . . ?
Rh2 Rh1 Rh4 C15 -165.9(5) . . . . ?
C13 Rh1 Rh4 Sn1 137.9(5) . . . . ?
C15 Rh1 Rh4 Sn1 -161.3(5) . . . . ?
C1 Rh1 Rh4 Sn1 -66.8(6) . . . . ?
Rh6 Rh1 Rh4 Sn1 -25.14(4) . . . . ?
Rh5 Rh1 Rh4 Sn1 -67.69(4) . . . . ?
Rh3 Rh1 Rh4 Sn1 67.41(4) . . . . ?
Rh2 Rh1 Rh4 Sn1 32.87(3) . . . . ?
C13 Rh1 Rh4 Rh3 70.5(5) . . . . ?
C15 Rh1 Rh4 Rh3 131.3(5) . . . . ?
C1 Rh1 Rh4 Rh3 -134.2(6) . . . . ?
Rh6 Rh1 Rh4 Rh3 -92.54(5) . . . . ?
Sn1 Rh1 Rh4 Rh3 -67.41(4) . . . . ?
Rh5 Rh1 Rh4 Rh3 -135.10(4) . . . . ?
Rh2 Rh1 Rh4 Rh3 -34.53(4) . . . . ?
C13 Rh1 Rh4 Rh9 113.7(5) . . . . ?
C15 Rh1 Rh4 Rh9 174.5(5) . . . . ?
C1 Rh1 Rh4 Rh9 -91.1(6) . . . . ?
Rh6 Rh1 Rh4 Rh9 -49.42(5) . . . . ?
Sn1 Rh1 Rh4 Rh9 -24.28(4) . . . . ?
Rh5 Rh1 Rh4 Rh9 -91.97(4) . . . . ?
Rh3 Rh1 Rh4 Rh9 43.13(4) . . . . ?
Rh2 Rh1 Rh4 Rh9 8.59(5) . . . . ?
C13 Rh1 Rh4 Rh5 -154.4(5) . . . . ?
C15 Rh1 Rh4 Rh5 -93.6(5) . . . . ?
C1 Rh1 Rh4 Rh5 0.9(6) . . . . ?
Rh6 Rh1 Rh4 Rh5 42.55(4) . . . . ?
Sn1 Rh1 Rh4 Rh5 67.69(4) . . . . ?
Rh3 Rh1 Rh4 Rh5 135.10(4) . . . . ?
Rh2 Rh1 Rh4 Rh5 100.56(4) . . . . ?
C13 Rh1 Rh4 Rh10 172.3(5) . . . . ?
C15 Rh1 Rh4 Rh10 -126.9(5) . . . . ?
C1 Rh1 Rh4 Rh10 -32.5(6) . . . . ?
Rh6 Rh1 Rh4 Rh10 9.20(6) . . . . ?
Sn1 Rh1 Rh4 Rh10 34.34(4) . . . . ?
Rh5 Rh1 Rh4 Rh10 -33.35(4) . . . . ?
Rh3 Rh1 Rh4 Rh10 101.75(4) . . . . ?
Rh2 Rh1 Rh4 Rh10 67.21(5) . . . . ?
Rh6 Sn1 Rh5 C23 47.5(6) . . . . ?
Rh9 Sn1 Rh5 C23 -132.8(6) . . . . ?
Rh7 Sn1 Rh5 C23 92.7(6) . . . . ?
Rh3 Sn1 Rh5 C23 -58.4(6) . . . . ?
Rh4 Sn1 Rh5 C23 -89.2(6) . . . . ?
Rh8 Sn1 Rh5 C23 -98.4(17) . . . . ?
Rh2 Sn1 Rh5 C23 17.9(6) . . . . ?
Rh1 Sn1 Rh5 C23 -20.5(6) . . . . ?
Rh11 Sn1 Rh5 C23 120.5(6) . . . . ?
Rh12 Sn1 Rh5 C23 162.1(6) . . . . ?
Rh10 Sn1 Rh5 C23 -165.3(6) . . . . ?
Rh6 Sn1 Rh5 C8 177.6(4) . . . . ?
Rh9 Sn1 Rh5 C8 -2.8(4) . . . . ?
Rh7 Sn1 Rh5 C8 -137.3(4) . . . . ?
Rh3 Sn1 Rh5 C8 71.6(4) . . . . ?
Rh4 Sn1 Rh5 C8 40.8(4) . . . . ?
Rh8 Sn1 Rh5 C8 31.6(16) . . . . ?
Rh2 Sn1 Rh5 C8 147.9(4) . . . . ?
Rh1 Sn1 Rh5 C8 109.5(4) . . . . ?
Rh11 Sn1 Rh5 C8 -109.5(4) . . . . ?
Rh12 Sn1 Rh5 C8 -67.9(4) . . . . ?
Rh10 Sn1 Rh5 C8 -35.3(4) . . . . ?
Rh6 Sn1 Rh5 C7 -65.3(5) . . . . ?
Rh9 Sn1 Rh5 C7 114.4(5) . . . . ?
Rh7 Sn1 Rh5 C7 -20.1(5) . . . . ?
Rh3 Sn1 Rh5 C7 -171.2(5) . . . . ?
Rh4 Sn1 Rh5 C7 158.0(5) . . . . ?
Rh8 Sn1 Rh5 C7 148.8(16) . . . . ?
Rh2 Sn1 Rh5 C7 -94.9(5) . . . . ?
Rh1 Sn1 Rh5 C7 -133.3(5) . . . . ?
Rh11 Sn1 Rh5 C7 7.6(5) . . . . ?
Rh12 Sn1 Rh5 C7 49.3(5) . . . . ?
Rh10 Sn1 Rh5 C7 81.9(5) . . . . ?
Rh6 Sn1 Rh5 Rh11 -72.91(4) . . . . ?
Rh9 Sn1 Rh5 Rh11 106.77(5) . . . . ?
Rh7 Sn1 Rh5 Rh11 -27.72(5) . . . . ?
Rh3 Sn1 Rh5 Rh11 -178.86(6) . . . . ?
Rh4 Sn1 Rh5 Rh11 150.34(5) . . . . ?
Rh8 Sn1 Rh5 Rh11 141.2(16) . . . . ?
Rh2 Sn1 Rh5 Rh11 -102.56(5) . . . . ?
Rh1 Sn1 Rh5 Rh11 -140.94(5) . . . . ?
Rh12 Sn1 Rh5 Rh11 41.66(4) . . . . ?
Rh10 Sn1 Rh5 Rh11 74.26(4) . . . . ?
Rh6 Sn1 Rh5 Rh1 68.03(4) . . . . ?
Rh9 Sn1 Rh5 Rh1 -112.29(5) . . . . ?
Rh7 Sn1 Rh5 Rh1 113.22(5) . . . . ?
Rh3 Sn1 Rh5 Rh1 -37.92(5) . . . . ?
Rh4 Sn1 Rh5 Rh1 -68.72(4) . . . . ?
Rh8 Sn1 Rh5 Rh1 -77.9(16) . . . . ?
Rh2 Sn1 Rh5 Rh1 38.39(5) . . . . ?
Rh11 Sn1 Rh5 Rh1 140.94(5) . . . . ?
Rh12 Sn1 Rh5 Rh1 -177.40(5) . . . . ?
Rh10 Sn1 Rh5 Rh1 -144.80(4) . . . . ?
Rh6 Sn1 Rh5 Rh10 -147.17(4) . . . . ?
Rh9 Sn1 Rh5 Rh10 32.51(4) . . . . ?
Rh7 Sn1 Rh5 Rh10 -101.98(5) . . . . ?
Rh3 Sn1 Rh5 Rh10 106.88(5) . . . . ?
Rh4 Sn1 Rh5 Rh10 76.08(4) . . . . ?
Rh8 Sn1 Rh5 Rh10 66.9(16) . . . . ?
Rh2 Sn1 Rh5 Rh10 -176.81(5) . . . . ?
Rh1 Sn1 Rh5 Rh10 144.80(4) . . . . ?
Rh11 Sn1 Rh5 Rh10 -74.26(4) . . . . ?
Rh12 Sn1 Rh5 Rh10 -32.60(4) . . . . ?
Rh6 Sn1 Rh5 Rh4 136.75(5) . . . . ?
Rh9 Sn1 Rh5 Rh4 -43.57(4) . . . . ?
Rh7 Sn1 Rh5 Rh4 -178.06(6) . . . . ?
Rh3 Sn1 Rh5 Rh4 30.80(5) . . . . ?
Rh8 Sn1 Rh5 Rh4 -9.2(15) . . . . ?
Rh2 Sn1 Rh5 Rh4 107.10(5) . . . . ?
Rh1 Sn1 Rh5 Rh4 68.72(4) . . . . ?
Rh11 Sn1 Rh5 Rh4 -150.34(5) . . . . ?
Rh12 Sn1 Rh5 Rh4 -108.68(5) . . . . ?
Rh10 Sn1 Rh5 Rh4 -76.08(4) . . . . ?
Rh9 Sn1 Rh5 Rh6 179.68(6) . . . . ?
Rh7 Sn1 Rh5 Rh6 45.19(5) . . . . ?
Rh3 Sn1 Rh5 Rh6 -105.95(6) . . . . ?
Rh4 Sn1 Rh5 Rh6 -136.75(5) . . . . ?
Rh8 Sn1 Rh5 Rh6 -145.9(16) . . . . ?
Rh2 Sn1 Rh5 Rh6 -29.65(4) . . . . ?
Rh1 Sn1 Rh5 Rh6 -68.03(4) . . . . ?
Rh11 Sn1 Rh5 Rh6 72.91(4) . . . . ?
Rh12 Sn1 Rh5 Rh6 114.57(5) . . . . ?
Rh10 Sn1 Rh5 Rh6 147.17(4) . . . . ?
C13 Rh1 Rh5 C23 -24.0(11) . . . . ?
C15 Rh1 Rh5 C23 -77.8(5) . . . . ?
C1 Rh1 Rh5 C23 55.8(5) . . . . ?
Rh6 Rh1 Rh5 C23 99.8(4) . . . . ?
Sn1 Rh1 Rh5 C23 166.1(4) . . . . ?
Rh4 Rh1 Rh5 C23 -124.7(4) . . . . ?
Rh3 Rh1 Rh5 C23 -162.8(4) . . . . ?
Rh2 Rh1 Rh5 C23 136.6(4) . . . . ?
C13 Rh1 Rh5 C8 67.8(11) . . . . ?
C15 Rh1 Rh5 C8 14.1(6) . . . . ?
C1 Rh1 Rh5 C8 147.7(6) . . . . ?
Rh6 Rh1 Rh5 C8 -168.3(4) . . . . ?
Sn1 Rh1 Rh5 C8 -102.1(4) . . . . ?
Rh4 Rh1 Rh5 C8 -32.8(4) . . . . ?
Rh3 Rh1 Rh5 C8 -71.0(4) . . . . ?
Rh2 Rh1 Rh5 C8 -131.5(4) . . . . ?
C13 Rh1 Rh5 C7 -109.6(12) . . . . ?
C15 Rh1 Rh5 C7 -163.4(7) . . . . ?
C1 Rh1 Rh5 C7 -29.8(7) . . . . ?
Rh6 Rh1 Rh5 C7 14.2(6) . . . . ?
Sn1 Rh1 Rh5 C7 80.5(6) . . . . ?
Rh4 Rh1 Rh5 C7 149.7(6) . . . . ?
Rh3 Rh1 Rh5 C7 111.6(6) . . . . ?
Rh2 Rh1 Rh5 C7 51.0(6) . . . . ?
C13 Rh1 Rh5 Sn1 169.9(10) . . . . ?
C15 Rh1 Rh5 Sn1 116.1(4) . . . . ?
C1 Rh1 Rh5 Sn1 -110.3(4) . . . . ?
Rh6 Rh1 Rh5 Sn1 -66.26(4) . . . . ?
Rh4 Rh1 Rh5 Sn1 69.23(4) . . . . ?
Rh3 Rh1 Rh5 Sn1 31.06(4) . . . . ?
Rh2 Rh1 Rh5 Sn1 -29.48(4) . . . . ?
C13 Rh1 Rh5 Rh11 -154.9(10) . . . . ?
C15 Rh1 Rh5 Rh11 151.3(4) . . . . ?
C1 Rh1 Rh5 Rh11 -75.1(4) . . . . ?
Rh6 Rh1 Rh5 Rh11 -31.07(4) . . . . ?
Sn1 Rh1 Rh5 Rh11 35.19(4) . . . . ?
Rh4 Rh1 Rh5 Rh11 104.42(5) . . . . ?
Rh3 Rh1 Rh5 Rh11 66.25(5) . . . . ?
Rh2 Rh1 Rh5 Rh11 5.71(5) . . . . ?
C13 Rh1 Rh5 Rh10 137.3(10) . . . . ?
C15 Rh1 Rh5 Rh10 83.5(4) . . . . ?
C1 Rh1 Rh5 Rh10 -142.8(4) . . . . ?
Rh6 Rh1 Rh5 Rh10 -98.84(5) . . . . ?
Sn1 Rh1 Rh5 Rh10 -32.58(4) . . . . ?
Rh4 Rh1 Rh5 Rh10 36.64(4) . . . . ?
Rh3 Rh1 Rh5 Rh10 -1.52(6) . . . . ?
Rh2 Rh1 Rh5 Rh10 -62.06(5) . . . . ?
C13 Rh1 Rh5 Rh4 100.6(10) . . . . ?
C15 Rh1 Rh5 Rh4 46.9(4) . . . . ?
C1 Rh1 Rh5 Rh4 -179.5(4) . . . . ?
Rh6 Rh1 Rh5 Rh4 -135.49(5) . . . . ?
Sn1 Rh1 Rh5 Rh4 -69.23(4) . . . . ?
Rh3 Rh1 Rh5 Rh4 -38.17(4) . . . . ?
Rh2 Rh1 Rh5 Rh4 -98.71(4) . . . . ?
C13 Rh1 Rh5 Rh6 -123.9(10) . . . . ?
C15 Rh1 Rh5 Rh6 -177.6(4) . . . . ?
C1 Rh1 Rh5 Rh6 -44.0(4) . . . . ?
Sn1 Rh1 Rh5 Rh6 66.26(4) . . . . ?
Rh4 Rh1 Rh5 Rh6 135.49(5) . . . . ?
Rh3 Rh1 Rh5 Rh6 97.32(5) . . . . ?
Rh2 Rh1 Rh5 Rh6 36.78(4) . . . . ?
C16 Rh4 Rh5 C23 -80.6(6) . . . . ?
C10 Rh4 Rh5 C23 83.5(11) . . . . ?
C15 Rh4 Rh5 C23 12.5(6) . . . . ?
Sn1 Rh4 Rh5 C23 132.9(4) . . . . ?
Rh3 Rh4 Rh5 C23 104.5(4) . . . . ?
Rh1 Rh4 Rh5 C23 61.4(4) . . . . ?
Rh9 Rh4 Rh5 C23 169.6(4) . . . . ?
Rh10 Rh4 Rh5 C23 -156.9(4) . . . . ?
C16 Rh4 Rh5 C8 6.8(6) . . . . ?
C10 Rh4 Rh5 C8 171.0(11) . . . . ?
C15 Rh4 Rh5 C8 100.0(6) . . . . ?
Sn1 Rh4 Rh5 C8 -139.6(4) . . . . ?
Rh3 Rh4 Rh5 C8 -168.0(4) . . . . ?
Rh1 Rh4 Rh5 C8 148.8(4) . . . . ?
Rh9 Rh4 Rh5 C8 -103.0(4) . . . . ?
Rh10 Rh4 Rh5 C8 -69.5(4) . . . . ?
C16 Rh4 Rh5 C7 91.9(10) . . . . ?
C10 Rh4 Rh5 C7 -104.0(14) . . . . ?
C15 Rh4 Rh5 C7 -175.0(10) . . . . ?
Sn1 Rh4 Rh5 C7 -54.6(9) . . . . ?
Rh3 Rh4 Rh5 C7 -83.0(9) . . . . ?
Rh1 Rh4 Rh5 C7 -126.1(9) . . . . ?
Rh9 Rh4 Rh5 C7 -17.9(9) . . . . ?
Rh10 Rh4 Rh5 C7 15.6(9) . . . . ?
C16 Rh4 Rh5 Sn1 146.5(4) . . . . ?
C10 Rh4 Rh5 Sn1 -49.4(10) . . . . ?
C15 Rh4 Rh5 Sn1 -120.4(4) . . . . ?
Rh3 Rh4 Rh5 Sn1 -28.41(4) . . . . ?
Rh1 Rh4 Rh5 Sn1 -71.56(4) . . . . ?
Rh9 Rh4 Rh5 Sn1 36.68(4) . . . . ?
Rh10 Rh4 Rh5 Sn1 70.18(4) . . . . ?
C16 Rh4 Rh5 Rh11 119.0(4) . . . . ?
C10 Rh4 Rh5 Rh11 -76.9(10) . . . . ?
C15 Rh4 Rh5 Rh11 -147.9(4) . . . . ?
Sn1 Rh4 Rh5 Rh11 -27.48(4) . . . . ?
Rh3 Rh4 Rh5 Rh11 -55.89(6) . . . . ?
Rh1 Rh4 Rh5 Rh11 -99.04(5) . . . . ?
Rh9 Rh4 Rh5 Rh11 9.20(6) . . . . ?
Rh10 Rh4 Rh5 Rh11 42.70(4) . . . . ?
C16 Rh4 Rh5 Rh1 -142.0(4) . . . . ?
C10 Rh4 Rh5 Rh1 22.2(10) . . . . ?
C15 Rh4 Rh5 Rh1 -48.9(4) . . . . ?
Sn1 Rh4 Rh5 Rh1 71.56(4) . . . . ?
Rh3 Rh4 Rh5 Rh1 43.15(4) . . . . ?
Rh9 Rh4 Rh5 Rh1 108.24(4) . . . . ?
Rh10 Rh4 Rh5 Rh1 141.74(5) . . . . ?
C16 Rh4 Rh5 Rh10 76.3(4) . . . . ?
C10 Rh4 Rh5 Rh10 -119.6(10) . . . . ?
C15 Rh4 Rh5 Rh10 169.4(4) . . . . ?
Sn1 Rh4 Rh5 Rh10 -70.18(4) . . . . ?
Rh3 Rh4 Rh5 Rh10 -98.59(5) . . . . ?
Rh1 Rh4 Rh5 Rh10 -141.74(5) . . . . ?
Rh9 Rh4 Rh5 Rh10 -33.50(4) . . . . ?
C16 Rh4 Rh5 Rh6 -178.5(4) . . . . ?
C10 Rh4 Rh5 Rh6 -14.3(10) . . . . ?
C15 Rh4 Rh5 Rh6 -85.4(4) . . . . ?
Sn1 Rh4 Rh5 Rh6 35.04(4) . . . . ?
Rh3 Rh4 Rh5 Rh6 6.63(6) . . . . ?
Rh1 Rh4 Rh5 Rh6 -36.52(4) . . . . ?
Rh9 Rh4 Rh5 Rh6 71.72(5) . . . . ?
Rh10 Rh4 Rh5 Rh6 105.22(4) . . . . ?
Rh9 Sn1 Rh6 C2 -71(6) . . . . ?
Rh7 Sn1 Rh6 C2 -61.8(7) . . . . ?
Rh3 Sn1 Rh6 C2 -174.1(7) . . . . ?
Rh5 Sn1 Rh6 C2 74.7(7) . . . . ?
Rh4 Sn1 Rh6 C2 117.9(7) . . . . ?
Rh8 Sn1 Rh6 C2 -106.6(7) . . . . ?
Rh2 Sn1 Rh6 C2 -134.5(7) . . . . ?
Rh1 Sn1 Rh6 C2 145.0(7) . . . . ?
Rh11 Sn1 Rh6 C2 6.7(7) . . . . ?
Rh12 Sn1 Rh6 C2 -29.9(7) . . . . ?
Rh10 Sn1 Rh6 C2 40.9(7) . . . . ?
Rh9 Sn1 Rh6 C11 58(6) . . . . ?
Rh7 Sn1 Rh6 C11 67.3(4) . . . . ?
Rh3 Sn1 Rh6 C11 -45.0(4) . . . . ?
Rh5 Sn1 Rh6 C11 -156.3(4) . . . . ?
Rh4 Sn1 Rh6 C11 -113.0(4) . . . . ?
Rh8 Sn1 Rh6 C11 22.5(4) . . . . ?
Rh2 Sn1 Rh6 C11 -5.5(4) . . . . ?
Rh1 Sn1 Rh6 C11 -86.0(4) . . . . ?
Rh11 Sn1 Rh6 C11 135.8(4) . . . . ?
Rh12 Sn1 Rh6 C11 99.2(4) . . . . ?
Rh10 Sn1 Rh6 C11 169.9(4) . . . . ?
Rh9 Sn1 Rh6 C1 150(6) . . . . ?
Rh7 Sn1 Rh6 C1 158.7(4) . . . . ?
Rh3 Sn1 Rh6 C1 46.4(4) . . . . ?
Rh5 Sn1 Rh6 C1 -64.9(4) . . . . ?
Rh4 Sn1 Rh6 C1 -21.6(4) . . . . ?
Rh8 Sn1 Rh6 C1 113.9(4) . . . . ?
Rh2 Sn1 Rh6 C1 85.9(4) . . . . ?
Rh1 Sn1 Rh6 C1 5.4(4) . . . . ?
Rh11 Sn1 Rh6 C1 -132.8(4) . . . . ?
Rh12 Sn1 Rh6 C1 -169.4(4) . . . . ?
Rh10 Sn1 Rh6 C1 -98.7(4) . . . . ?
Rh9 Sn1 Rh6 Rh2 64(6) . . . . ?
Rh7 Sn1 Rh6 Rh2 72.74(4) . . . . ?
Rh3 Sn1 Rh6 Rh2 -39.57(5) . . . . ?
Rh5 Sn1 Rh6 Rh2 -150.82(4) . . . . ?
Rh4 Sn1 Rh6 Rh2 -107.55(5) . . . . ?
Rh8 Sn1 Rh6 Rh2 27.94(5) . . . . ?
Rh1 Sn1 Rh6 Rh2 -80.52(4) . . . . ?
Rh11 Sn1 Rh6 Rh2 141.25(5) . . . . ?
Rh12 Sn1 Rh6 Rh2 104.67(6) . . . . ?
Rh10 Sn1 Rh6 Rh2 175.39(6) . . . . ?
Rh9 Sn1 Rh6 Rh1 144(6) . . . . ?
Rh7 Sn1 Rh6 Rh1 153.25(4) . . . . ?
Rh3 Sn1 Rh6 Rh1 40.95(5) . . . . ?
Rh5 Sn1 Rh6 Rh1 -70.31(4) . . . . ?
Rh4 Sn1 Rh6 Rh1 -27.04(4) . . . . ?
Rh8 Sn1 Rh6 Rh1 108.45(5) . . . . ?
Rh2 Sn1 Rh6 Rh1 80.52(4) . . . . ?
Rh11 Sn1 Rh6 Rh1 -138.23(4) . . . . ?
Rh12 Sn1 Rh6 Rh1 -174.82(6) . . . . ?
Rh10 Sn1 Rh6 Rh1 -104.09(6) . . . . ?
Rh9 Sn1 Rh6 Rh11 -77(6) . . . . ?
Rh7 Sn1 Rh6 Rh11 -68.52(4) . . . . ?
Rh3 Sn1 Rh6 Rh11 179.18(6) . . . . ?
Rh5 Sn1 Rh6 Rh11 67.92(4) . . . . ?
Rh4 Sn1 Rh6 Rh11 111.19(5) . . . . ?
Rh8 Sn1 Rh6 Rh11 -113.32(5) . . . . ?
Rh2 Sn1 Rh6 Rh11 -141.25(5) . . . . ?
Rh1 Sn1 Rh6 Rh11 138.23(4) . . . . ?
Rh12 Sn1 Rh6 Rh11 -36.59(5) . . . . ?
Rh10 Sn1 Rh6 Rh11 34.14(5) . . . . ?
Rh9 Sn1 Rh6 Rh7 -9(6) . . . . ?
Rh3 Sn1 Rh6 Rh7 -112.30(5) . . . . ?
Rh5 Sn1 Rh6 Rh7 136.44(4) . . . . ?
Rh4 Sn1 Rh6 Rh7 179.71(5) . . . . ?
Rh8 Sn1 Rh6 Rh7 -44.80(4) . . . . ?
Rh2 Sn1 Rh6 Rh7 -72.74(4) . . . . ?
Rh1 Sn1 Rh6 Rh7 -153.25(4) . . . . ?
Rh11 Sn1 Rh6 Rh7 68.52(4) . . . . ?
Rh12 Sn1 Rh6 Rh7 31.93(5) . . . . ?
Rh10 Sn1 Rh6 Rh7 102.66(5) . . . . ?
Rh9 Sn1 Rh6 Rh5 -145(6) . . . . ?
Rh7 Sn1 Rh6 Rh5 -136.44(4) . . . . ?
Rh3 Sn1 Rh6 Rh5 111.26(5) . . . . ?
Rh4 Sn1 Rh6 Rh5 43.27(4) . . . . ?
Rh8 Sn1 Rh6 Rh5 178.76(6) . . . . ?
Rh2 Sn1 Rh6 Rh5 150.82(4) . . . . ?
Rh1 Sn1 Rh6 Rh5 70.31(4) . . . . ?
Rh11 Sn1 Rh6 Rh5 -67.92(4) . . . . ?
Rh12 Sn1 Rh6 Rh5 -104.51(5) . . . . ?
Rh10 Sn1 Rh6 Rh5 -33.78(5) . . . . ?
C14 Rh2 Rh6 C2 -88.6(8) . . . . ?
C21 Rh2 Rh6 C2 63.6(9) . . . . ?
C11 Rh2 Rh6 C2 -35.9(8) . . . . ?
Sn1 Rh2 Rh6 C2 136.7(7) . . . . ?
Rh8 Rh2 Rh6 C2 109.7(7) . . . . ?
Rh7 Rh2 Rh6 C2 70.2(7) . . . . ?
Rh3 Rh2 Rh6 C2 170.2(7) . . . . ?
Rh1 Rh2 Rh6 C2 -155.2(7) . . . . ?
C14 Rh2 Rh6 C11 -52.7(7) . . . . ?
C21 Rh2 Rh6 C11 99.5(7) . . . . ?
Sn1 Rh2 Rh6 C11 172.6(5) . . . . ?
Rh8 Rh2 Rh6 C11 145.6(5) . . . . ?
Rh7 Rh2 Rh6 C11 106.1(5) . . . . ?
Rh3 Rh2 Rh6 C11 -153.8(5) . . . . ?
Rh1 Rh2 Rh6 C11 -119.3(5) . . . . ?
C14 Rh2 Rh6 C1 26.4(6) . . . . ?
C21 Rh2 Rh6 C1 178.6(7) . . . . ?
C11 Rh2 Rh6 C1 79.1(6) . . . . ?
Sn1 Rh2 Rh6 C1 -108.3(3) . . . . ?
Rh8 Rh2 Rh6 C1 -135.3(4) . . . . ?
Rh7 Rh2 Rh6 C1 -174.8(3) . . . . ?
Rh3 Rh2 Rh6 C1 -74.7(4) . . . . ?
Rh1 Rh2 Rh6 C1 -40.2(3) . . . . ?
C14 Rh2 Rh6 Sn1 134.7(5) . . . . ?
C21 Rh2 Rh6 Sn1 -73.1(6) . . . . ?
C11 Rh2 Rh6 Sn1 -172.6(5) . . . . ?
Rh8 Rh2 Rh6 Sn1 -27.02(5) . . . . ?
Rh7 Rh2 Rh6 Sn1 -66.52(4) . . . . ?
Rh3 Rh2 Rh6 Sn1 33.53(4) . . . . ?
Rh1 Rh2 Rh6 Sn1 68.08(4) . . . . ?
C14 Rh2 Rh6 Rh1 66.6(5) . . . . ?
C21 Rh2 Rh6 Rh1 -141.2(6) . . . . ?
C11 Rh2 Rh6 Rh1 119.3(5) . . . . ?
Sn1 Rh2 Rh6 Rh1 -68.08(4) . . . . ?
Rh8 Rh2 Rh6 Rh1 -95.10(5) . . . . ?
Rh7 Rh2 Rh6 Rh1 -134.60(4) . . . . ?
Rh3 Rh2 Rh6 Rh1 -34.55(4) . . . . ?
C14 Rh2 Rh6 Rh11 169.9(5) . . . . ?
C21 Rh2 Rh6 Rh11 -37.9(6) . . . . ?
C11 Rh2 Rh6 Rh11 -137.4(5) . . . . ?
Sn1 Rh2 Rh6 Rh11 35.24(4) . . . . ?
Rh8 Rh2 Rh6 Rh11 8.22(6) . . . . ?
Rh7 Rh2 Rh6 Rh11 -31.28(4) . . . . ?
Rh3 Rh2 Rh6 Rh11 68.77(5) . . . . ?
Rh1 Rh2 Rh6 Rh11 103.32(5) . . . . ?
C14 Rh2 Rh6 Rh7 -158.8(5) . . . . ?
C21 Rh2 Rh6 Rh7 -6.6(6) . . . . ?
C11 Rh2 Rh6 Rh7 -106.1(5) . . . . ?
Sn1 Rh2 Rh6 Rh7 66.52(4) . . . . ?
Rh8 Rh2 Rh6 Rh7 39.50(4) . . . . ?
Rh3 Rh2 Rh6 Rh7 100.05(4) . . . . ?
Rh1 Rh2 Rh6 Rh7 134.60(4) . . . . ?
C14 Rh2 Rh6 Rh5 107.9(5) . . . . ?
C21 Rh2 Rh6 Rh5 -99.9(6) . . . . ?
C11 Rh2 Rh6 Rh5 160.6(5) . . . . ?
Sn1 Rh2 Rh6 Rh5 -26.77(4) . . . . ?
Rh8 Rh2 Rh6 Rh5 -53.79(6) . . . . ?
Rh7 Rh2 Rh6 Rh5 -93.29(5) . . . . ?
Rh3 Rh2 Rh6 Rh5 6.76(6) . . . . ?
Rh1 Rh2 Rh6 Rh5 41.31(4) . . . . ?
C13 Rh1 Rh6 C2 83.4(9) . . . . ?
C15 Rh1 Rh6 C2 -69.9(9) . . . . ?
C1 Rh1 Rh6 C2 32.3(9) . . . . ?
Sn1 Rh1 Rh6 C2 -140.6(7) . . . . ?
Rh4 Rh1 Rh6 C2 -115.0(7) . . . . ?
Rh5 Rh1 Rh6 C2 -73.3(7) . . . . ?
Rh3 Rh1 Rh6 C2 -174.8(7) . . . . ?
Rh2 Rh1 Rh6 C2 151.2(7) . . . . ?
C13 Rh1 Rh6 C11 -29.3(7) . . . . ?
C15 Rh1 Rh6 C11 177.3(6) . . . . ?
C1 Rh1 Rh6 C11 -80.4(6) . . . . ?
Sn1 Rh1 Rh6 C11 106.6(4) . . . . ?
Rh4 Rh1 Rh6 C11 132.3(4) . . . . ?
Rh5 Rh1 Rh6 C11 174.0(4) . . . . ?
Rh3 Rh1 Rh6 C11 72.5(4) . . . . ?
Rh2 Rh1 Rh6 C11 38.5(4) . . . . ?
C13 Rh1 Rh6 C1 51.1(7) . . . . ?
C15 Rh1 Rh6 C1 -102.3(7) . . . . ?
Sn1 Rh1 Rh6 C1 -173.0(5) . . . . ?
Rh4 Rh1 Rh6 C1 -147.3(5) . . . . ?
Rh5 Rh1 Rh6 C1 -105.6(5) . . . . ?
Rh3 Rh1 Rh6 C1 152.9(5) . . . . ?
Rh2 Rh1 Rh6 C1 118.9(5) . . . . ?
C13 Rh1 Rh6 Sn1 -135.9(5) . . . . ?
C15 Rh1 Rh6 Sn1 70.7(5) . . . . ?
C1 Rh1 Rh6 Sn1 173.0(5) . . . . ?
Rh4 Rh1 Rh6 Sn1 25.65(4) . . . . ?
Rh5 Rh1 Rh6 Sn1 67.39(4) . . . . ?
Rh3 Rh1 Rh6 Sn1 -34.11(4) . . . . ?
Rh2 Rh1 Rh6 Sn1 -68.14(4) . . . . ?
C13 Rh1 Rh6 Rh2 -67.8(5) . . . . ?
C15 Rh1 Rh6 Rh2 138.9(5) . . . . ?
C1 Rh1 Rh6 Rh2 -118.9(5) . . . . ?
Sn1 Rh1 Rh6 Rh2 68.14(4) . . . . ?
Rh4 Rh1 Rh6 Rh2 93.80(5) . . . . ?
Rh5 Rh1 Rh6 Rh2 135.53(4) . . . . ?
Rh3 Rh1 Rh6 Rh2 34.03(4) . . . . ?
C13 Rh1 Rh6 Rh11 -173.4(5) . . . . ?
C15 Rh1 Rh6 Rh11 33.3(5) . . . . ?
C1 Rh1 Rh6 Rh11 135.5(5) . . . . ?
Sn1 Rh1 Rh6 Rh11 -37.44(4) . . . . ?
Rh4 Rh1 Rh6 Rh11 -11.78(6) . . . . ?
Rh5 Rh1 Rh6 Rh11 29.95(4) . . . . ?
Rh3 Rh1 Rh6 Rh11 -71.55(5) . . . . ?
Rh2 Rh1 Rh6 Rh11 -105.58(5) . . . . ?
C13 Rh1 Rh6 Rh7 -111.3(5) . . . . ?
C15 Rh1 Rh6 Rh7 95.4(5) . . . . ?
C1 Rh1 Rh6 Rh7 -162.3(5) . . . . ?
Sn1 Rh1 Rh6 Rh7 24.68(4) . . . . ?
Rh4 Rh1 Rh6 Rh7 50.34(6) . . . . ?
Rh5 Rh1 Rh6 Rh7 92.07(5) . . . . ?
Rh3 Rh1 Rh6 Rh7 -9.43(6) . . . . ?
Rh2 Rh1 Rh6 Rh7 -43.46(4) . . . . ?
C13 Rh1 Rh6 Rh5 156.7(5) . . . . ?
C15 Rh1 Rh6 Rh5 3.3(5) . . . . ?
C1 Rh1 Rh6 Rh5 105.6(5) . . . . ?
Sn1 Rh1 Rh6 Rh5 -67.39(4) . . . . ?
Rh4 Rh1 Rh6 Rh5 -41.73(4) . . . . ?
Rh3 Rh1 Rh6 Rh5 -101.50(4) . . . . ?
Rh2 Rh1 Rh6 Rh5 -135.53(4) . . . . ?
C23 Rh5 Rh6 C2 69.0(6) . . . . ?
C8 Rh5 Rh6 C2 -152(2) . . . . ?
C7 Rh5 Rh6 C2 -24.2(6) . . . . ?
Sn1 Rh5 Rh6 C2 -140.9(5) . . . . ?
Rh11 Rh5 Rh6 C2 -68.7(5) . . . . ?
Rh1 Rh5 Rh6 C2 145.5(5) . . . . ?
Rh10 Rh5 Rh6 C2 -111.0(5) . . . . ?
Rh4 Rh5 Rh6 C2 -177.3(5) . . . . ?
C23 Rh5 Rh6 C11 -90.0(9) . . . . ?
C8 Rh5 Rh6 C11 49(2) . . . . ?
C7 Rh5 Rh6 C11 176.7(9) . . . . ?
Sn1 Rh5 Rh6 C11 60.0(8) . . . . ?
Rh11 Rh5 Rh6 C11 132.2(8) . . . . ?
Rh1 Rh5 Rh6 C11 -13.5(8) . . . . ?
Rh10 Rh5 Rh6 C11 89.9(8) . . . . ?
Rh4 Rh5 Rh6 C11 23.6(8) . . . . ?
C23 Rh5 Rh6 C1 -30.6(5) . . . . ?
C8 Rh5 Rh6 C1 108(2) . . . . ?
C7 Rh5 Rh6 C1 -123.9(6) . . . . ?
Sn1 Rh5 Rh6 C1 119.4(4) . . . . ?
Rh11 Rh5 Rh6 C1 -168.4(4) . . . . ?
Rh1 Rh5 Rh6 C1 45.8(4) . . . . ?
Rh10 Rh5 Rh6 C1 149.3(4) . . . . ?
Rh4 Rh5 Rh6 C1 83.0(4) . . . . ?
C23 Rh5 Rh6 Sn1 -150.0(4) . . . . ?
C8 Rh5 Rh6 Sn1 -11(2) . . . . ?
C7 Rh5 Rh6 Sn1 116.7(4) . . . . ?
Rh11 Rh5 Rh6 Sn1 72.24(4) . . . . ?
Rh1 Rh5 Rh6 Sn1 -73.55(4) . . . . ?
Rh10 Rh5 Rh6 Sn1 29.90(4) . . . . ?
Rh4 Rh5 Rh6 Sn1 -36.36(4) . . . . ?
C23 Rh5 Rh6 Rh2 -122.1(4) . . . . ?
C8 Rh5 Rh6 Rh2 17(2) . . . . ?
C7 Rh5 Rh6 Rh2 144.6(4) . . . . ?
Sn1 Rh5 Rh6 Rh2 27.91(4) . . . . ?
Rh11 Rh5 Rh6 Rh2 100.15(5) . . . . ?
Rh1 Rh5 Rh6 Rh2 -45.64(4) . . . . ?
Rh10 Rh5 Rh6 Rh2 57.82(6) . . . . ?
Rh4 Rh5 Rh6 Rh2 -8.44(6) . . . . ?
C23 Rh5 Rh6 Rh1 -76.5(4) . . . . ?
C8 Rh5 Rh6 Rh1 62(2) . . . . ?
C7 Rh5 Rh6 Rh1 -169.7(4) . . . . ?
Sn1 Rh5 Rh6 Rh1 73.55(4) . . . . ?
Rh11 Rh5 Rh6 Rh1 145.79(4) . . . . ?
Rh10 Rh5 Rh6 Rh1 103.46(4) . . . . ?
Rh4 Rh5 Rh6 Rh1 37.19(4) . . . . ?
C23 Rh5 Rh6 Rh11 137.7(4) . . . . ?
C8 Rh5 Rh6 Rh11 -83(2) . . . . ?
C7 Rh5 Rh6 Rh11 44.5(4) . . . . ?
Sn1 Rh5 Rh6 Rh11 -72.24(4) . . . . ?
Rh1 Rh5 Rh6 Rh11 -145.79(4) . . . . ?
Rh10 Rh5 Rh6 Rh11 -42.34(4) . . . . ?
Rh4 Rh5 Rh6 Rh11 -108.60(4) . . . . ?
C23 Rh5 Rh6 Rh7 173.1(4) . . . . ?
C8 Rh5 Rh6 Rh7 -48(2) . . . . ?
C7 Rh5 Rh6 Rh7 79.9(4) . . . . ?
Sn1 Rh5 Rh6 Rh7 -36.85(4) . . . . ?
Rh11 Rh5 Rh6 Rh7 35.39(4) . . . . ?
Rh1 Rh5 Rh6 Rh7 -110.40(4) . . . . ?
Rh10 Rh5 Rh6 Rh7 -6.95(5) . . . . ?
Rh4 Rh5 Rh6 Rh7 -73.21(4) . . . . ?
Rh6 Sn1 Rh7 C25 -27.9(6) . . . . ?
Rh9 Sn1 Rh7 C25 152.0(6) . . . . ?
Rh3 Sn1 Rh7 C25 77.5(6) . . . . ?
Rh5 Sn1 Rh7 C25 -73.3(6) . . . . ?
Rh4 Sn1 Rh7 C25 158.9(13) . . . . ?
Rh8 Sn1 Rh7 C25 107.1(6) . . . . ?
Rh2 Sn1 Rh7 C25 39.7(6) . . . . ?
Rh1 Sn1 Rh7 C25 -0.4(6) . . . . ?
Rh11 Sn1 Rh7 C25 -100.9(6) . . . . ?
Rh12 Sn1 Rh7 C25 -176.8(6) . . . . ?
Rh10 Sn1 Rh7 C25 -142.5(6) . . . . ?
Rh6 Sn1 Rh7 C22 -167.8(4) . . . . ?
Rh9 Sn1 Rh7 C22 12.2(4) . . . . ?
Rh3 Sn1 Rh7 C22 -62.3(4) . . . . ?
Rh5 Sn1 Rh7 C22 146.8(4) . . . . ?
Rh4 Sn1 Rh7 C22 19.1(13) . . . . ?
Rh8 Sn1 Rh7 C22 -32.7(4) . . . . ?
Rh2 Sn1 Rh7 C22 -100.2(4) . . . . ?
Rh1 Sn1 Rh7 C22 -140.3(4) . . . . ?
Rh11 Sn1 Rh7 C22 119.2(4) . . . . ?
Rh12 Sn1 Rh7 C22 43.3(4) . . . . ?
Rh10 Sn1 Rh7 C22 77.6(4) . . . . ?
Rh6 Sn1 Rh7 C12 80.6(4) . . . . ?
Rh9 Sn1 Rh7 C12 -99.5(4) . . . . ?
Rh3 Sn1 Rh7 C12 -174.0(4) . . . . ?
Rh5 Sn1 Rh7 C12 35.2(4) . . . . ?
Rh4 Sn1 Rh7 C12 -92.6(13) . . . . ?
Rh8 Sn1 Rh7 C12 -144.4(4) . . . . ?
Rh2 Sn1 Rh7 C12 148.2(4) . . . . ?
Rh1 Sn1 Rh7 C12 108.1(4) . . . . ?
Rh11 Sn1 Rh7 C12 7.6(4) . . . . ?
Rh12 Sn1 Rh7 C12 -68.3(4) . . . . ?
Rh10 Sn1 Rh7 C12 -34.0(4) . . . . ?
Rh6 Sn1 Rh7 Rh11 73.03(4) . . . . ?
Rh9 Sn1 Rh7 Rh11 -107.05(5) . . . . ?
Rh3 Sn1 Rh7 Rh11 178.44(7) . . . . ?
Rh5 Sn1 Rh7 Rh11 27.62(5) . . . . ?
Rh4 Sn1 Rh7 Rh11 -100.2(12) . . . . ?
Rh8 Sn1 Rh7 Rh11 -151.96(5) . . . . ?
Rh2 Sn1 Rh7 Rh11 140.60(4) . . . . ?
Rh1 Sn1 Rh7 Rh11 100.48(5) . . . . ?
Rh12 Sn1 Rh7 Rh11 -75.89(4) . . . . ?
Rh10 Sn1 Rh7 Rh11 -41.58(4) . . . . ?
Rh6 Sn1 Rh7 Rh12 148.92(4) . . . . ?
Rh9 Sn1 Rh7 Rh12 -31.16(4) . . . . ?
Rh3 Sn1 Rh7 Rh12 -105.67(6) . . . . ?
Rh5 Sn1 Rh7 Rh12 103.51(5) . . . . ?
Rh4 Sn1 Rh7 Rh12 -24.3(12) . . . . ?
Rh8 Sn1 Rh7 Rh12 -76.06(4) . . . . ?
Rh2 Sn1 Rh7 Rh12 -143.51(4) . . . . ?
Rh1 Sn1 Rh7 Rh12 176.38(5) . . . . ?
Rh11 Sn1 Rh7 Rh12 75.89(4) . . . . ?
Rh10 Sn1 Rh7 Rh12 34.31(4) . . . . ?
Rh6 Sn1 Rh7 Rh2 -67.56(4) . . . . ?
Rh9 Sn1 Rh7 Rh2 112.35(5) . . . . ?
Rh3 Sn1 Rh7 Rh2 37.85(5) . . . . ?
Rh5 Sn1 Rh7 Rh2 -112.98(5) . . . . ?
Rh4 Sn1 Rh7 Rh2 119.2(12) . . . . ?
Rh8 Sn1 Rh7 Rh2 67.45(4) . . . . ?
Rh1 Sn1 Rh7 Rh2 -40.11(5) . . . . ?
Rh11 Sn1 Rh7 Rh2 -140.60(4) . . . . ?
Rh12 Sn1 Rh7 Rh2 143.51(4) . . . . ?
Rh10 Sn1 Rh7 Rh2 177.83(5) . . . . ?
Rh6 Sn1 Rh7 Rh8 -135.01(4) . . . . ?
Rh9 Sn1 Rh7 Rh8 44.90(4) . . . . ?
Rh3 Sn1 Rh7 Rh8 -29.60(5) . . . . ?
Rh5 Sn1 Rh7 Rh8 179.57(6) . . . . ?
Rh4 Sn1 Rh7 Rh8 51.8(12) . . . . ?
Rh2 Sn1 Rh7 Rh8 -67.45(4) . . . . ?
Rh1 Sn1 Rh7 Rh8 -107.56(5) . . . . ?
Rh11 Sn1 Rh7 Rh8 151.96(5) . . . . ?
Rh12 Sn1 Rh7 Rh8 76.06(4) . . . . ?
Rh10 Sn1 Rh7 Rh8 110.38(5) . . . . ?
Rh9 Sn1 Rh7 Rh6 179.91(5) . . . . ?
Rh3 Sn1 Rh7 Rh6 105.41(6) . . . . ?
Rh5 Sn1 Rh7 Rh6 -45.42(5) . . . . ?
Rh4 Sn1 Rh7 Rh6 -173.2(12) . . . . ?
Rh8 Sn1 Rh7 Rh6 135.01(4) . . . . ?
Rh2 Sn1 Rh7 Rh6 67.56(4) . . . . ?
Rh1 Sn1 Rh7 Rh6 27.45(4) . . . . ?
Rh11 Sn1 Rh7 Rh6 -73.03(4) . . . . ?
Rh12 Sn1 Rh7 Rh6 -148.92(4) . . . . ?
Rh10 Sn1 Rh7 Rh6 -114.61(5) . . . . ?
C14 Rh2 Rh7 C25 25.4(14) . . . . ?
C21 Rh2 Rh7 C25 89.6(6) . . . . ?
C11 Rh2 Rh7 C25 -42.7(6) . . . . ?
Rh6 Rh2 Rh7 C25 -85.9(4) . . . . ?
Sn1 Rh2 Rh7 C25 -153.4(4) . . . . ?
Rh8 Rh2 Rh7 C25 136.2(4) . . . . ?
Rh3 Rh2 Rh7 C25 175.7(4) . . . . ?
Rh1 Rh2 Rh7 C25 -123.2(4) . . . . ?
C14 Rh2 Rh7 C22 -70.9(14) . . . . ?
C21 Rh2 Rh7 C22 -6.7(6) . . . . ?
C11 Rh2 Rh7 C22 -139.0(5) . . . . ?
Rh6 Rh2 Rh7 C22 177.7(4) . . . . ?
Sn1 Rh2 Rh7 C22 110.3(4) . . . . ?
Rh8 Rh2 Rh7 C22 39.9(4) . . . . ?
Rh3 Rh2 Rh7 C22 79.4(4) . . . . ?
Rh1 Rh2 Rh7 C22 140.5(4) . . . . ?
C14 Rh2 Rh7 C12 111.3(15) . . . . ?
C21 Rh2 Rh7 C12 175.5(8) . . . . ?
C11 Rh2 Rh7 C12 43.2(8) . . . . ?
Rh6 Rh2 Rh7 C12 -0.1(7) . . . . ?
Sn1 Rh2 Rh7 C12 -67.5(7) . . . . ?
Rh8 Rh2 Rh7 C12 -137.9(7) . . . . ?
Rh3 Rh2 Rh7 C12 -98.4(7) . . . . ?
Rh1 Rh2 Rh7 C12 -37.3(7) . . . . ?
C14 Rh2 Rh7 Sn1 178.9(13) . . . . ?
C21 Rh2 Rh7 Sn1 -117.0(4) . . . . ?
C11 Rh2 Rh7 Sn1 110.7(4) . . . . ?
Rh6 Rh2 Rh7 Sn1 67.50(4) . . . . ?
Rh8 Rh2 Rh7 Sn1 -70.35(4) . . . . ?
Rh3 Rh2 Rh7 Sn1 -30.87(4) . . . . ?
Rh1 Rh2 Rh7 Sn1 30.22(4) . . . . ?
C14 Rh2 Rh7 Rh11 143.4(13) . . . . ?
C21 Rh2 Rh7 Rh11 -152.5(4) . . . . ?
C11 Rh2 Rh7 Rh11 75.2(4) . . . . ?
Rh6 Rh2 Rh7 Rh11 31.99(4) . . . . ?
Sn1 Rh2 Rh7 Rh11 -35.51(4) . . . . ?
Rh8 Rh2 Rh7 Rh11 -105.86(5) . . . . ?
Rh3 Rh2 Rh7 Rh11 -66.37(5) . . . . ?
Rh1 Rh2 Rh7 Rh11 -5.29(5) . . . . ?
C14 Rh2 Rh7 Rh12 -147.4(13) . . . . ?
C21 Rh2 Rh7 Rh12 -83.3(4) . . . . ?
C11 Rh2 Rh7 Rh12 144.4(4) . . . . ?
Rh6 Rh2 Rh7 Rh12 101.19(5) . . . . ?
Sn1 Rh2 Rh7 Rh12 33.69(4) . . . . ?
Rh8 Rh2 Rh7 Rh12 -36.66(4) . . . . ?
Rh3 Rh2 Rh7 Rh12 2.83(5) . . . . ?
Rh1 Rh2 Rh7 Rh12 63.91(5) . . . . ?
C14 Rh2 Rh7 Rh8 -110.8(13) . . . . ?
C21 Rh2 Rh7 Rh8 -46.6(4) . . . . ?
C11 Rh2 Rh7 Rh8 -178.9(4) . . . . ?
Rh6 Rh2 Rh7 Rh8 137.84(5) . . . . ?
Sn1 Rh2 Rh7 Rh8 70.35(4) . . . . ?
Rh3 Rh2 Rh7 Rh8 39.48(4) . . . . ?
Rh1 Rh2 Rh7 Rh8 100.57(4) . . . . ?
C14 Rh2 Rh7 Rh6 111.4(13) . . . . ?
C21 Rh2 Rh7 Rh6 175.5(4) . . . . ?
C11 Rh2 Rh7 Rh6 43.2(4) . . . . ?
Sn1 Rh2 Rh7 Rh6 -67.50(4) . . . . ?
Rh8 Rh2 Rh7 Rh6 -137.84(5) . . . . ?
Rh3 Rh2 Rh7 Rh6 -98.36(5) . . . . ?
Rh1 Rh2 Rh7 Rh6 -37.28(4) . . . . ?
C2 Rh6 Rh7 C25 -53.3(6) . . . . ?
C11 Rh6 Rh7 C25 44.3(5) . . . . ?
C1 Rh6 Rh7 C25 101.2(10) . . . . ?
Sn1 Rh6 Rh7 C25 160.9(4) . . . . ?
Rh2 Rh6 Rh7 C25 88.1(4) . . . . ?
Rh1 Rh6 Rh7 C25 135.1(4) . . . . ?
Rh11 Rh6 Rh7 C25 -127.0(4) . . . . ?
Rh5 Rh6 Rh7 C25 -162.2(4) . . . . ?
C2 Rh6 Rh7 C22 -151.4(19) . . . . ?
C11 Rh6 Rh7 C22 -53.8(19) . . . . ?
C1 Rh6 Rh7 C22 3(2) . . . . ?
Sn1 Rh6 Rh7 C22 62.8(18) . . . . ?
Rh2 Rh6 Rh7 C22 -9.9(18) . . . . ?
Rh1 Rh6 Rh7 C22 37.0(18) . . . . ?
Rh11 Rh6 Rh7 C22 134.9(18) . . . . ?
Rh5 Rh6 Rh7 C22 99.7(18) . . . . ?
C2 Rh6 Rh7 C12 38.5(6) . . . . ?
C11 Rh6 Rh7 C12 136.2(5) . . . . ?
C1 Rh6 Rh7 C12 -166.9(10) . . . . ?
Sn1 Rh6 Rh7 C12 -107.3(4) . . . . ?
Rh2 Rh6 Rh7 C12 180.0(4) . . . . ?
Rh1 Rh6 Rh7 C12 -133.1(4) . . . . ?
Rh11 Rh6 Rh7 C12 -35.2(4) . . . . ?
Rh5 Rh6 Rh7 C12 -70.4(4) . . . . ?
C2 Rh6 Rh7 Sn1 145.8(4) . . . . ?
C11 Rh6 Rh7 Sn1 -116.5(4) . . . . ?
C1 Rh6 Rh7 Sn1 -59.6(9) . . . . ?
Rh2 Rh6 Rh7 Sn1 -72.72(4) . . . . ?
Rh1 Rh6 Rh7 Sn1 -25.76(4) . . . . ?
Rh11 Rh6 Rh7 Sn1 72.11(4) . . . . ?
Rh5 Rh6 Rh7 Sn1 36.92(4) . . . . ?
C2 Rh6 Rh7 Rh11 73.7(4) . . . . ?
C11 Rh6 Rh7 Rh11 171.4(4) . . . . ?
C1 Rh6 Rh7 Rh11 -131.7(9) . . . . ?
Sn1 Rh6 Rh7 Rh11 -72.11(4) . . . . ?
Rh2 Rh6 Rh7 Rh11 -144.83(5) . . . . ?
Rh1 Rh6 Rh7 Rh11 -97.87(5) . . . . ?
Rh5 Rh6 Rh7 Rh11 -35.19(3) . . . . ?
C2 Rh6 Rh7 Rh12 117.1(4) . . . . ?
C11 Rh6 Rh7 Rh12 -145.3(4) . . . . ?
C1 Rh6 Rh7 Rh12 -88.4(9) . . . . ?
Sn1 Rh6 Rh7 Rh12 -28.75(4) . . . . ?
Rh2 Rh6 Rh7 Rh12 -101.47(5) . . . . ?
Rh1 Rh6 Rh7 Rh12 -54.51(6) . . . . ?
Rh11 Rh6 Rh7 Rh12 43.35(4) . . . . ?
Rh5 Rh6 Rh7 Rh12 8.16(5) . . . . ?
C2 Rh6 Rh7 Rh2 -141.4(4) . . . . ?
C11 Rh6 Rh7 Rh2 -43.8(4) . . . . ?
C1 Rh6 Rh7 Rh2 13.1(9) . . . . ?
Sn1 Rh6 Rh7 Rh2 72.72(4) . . . . ?
Rh1 Rh6 Rh7 Rh2 46.96(4) . . . . ?
Rh11 Rh6 Rh7 Rh2 144.83(5) . . . . ?
Rh5 Rh6 Rh7 Rh2 109.64(4) . . . . ?
C2 Rh6 Rh7 Rh8 -176.3(4) . . . . ?
C11 Rh6 Rh7 Rh8 -78.7(4) . . . . ?
C1 Rh6 Rh7 Rh8 -21.8(9) . . . . ?
Sn1 Rh6 Rh7 Rh8 37.87(4) . . . . ?
Rh2 Rh6 Rh7 Rh8 -34.85(4) . . . . ?
Rh1 Rh6 Rh7 Rh8 12.11(6) . . . . ?
Rh11 Rh6 Rh7 Rh8 109.98(4) . . . . ?
Rh5 Rh6 Rh7 Rh8 74.78(4) . . . . ?
Rh6 Sn1 Rh8 C4 121.4(7) . . . . ?
Rh9 Sn1 Rh8 C4 -58.3(7) . . . . ?
Rh7 Sn1 Rh8 C4 75.9(7) . . . . ?
Rh3 Sn1 Rh8 C4 -133.8(7) . . . . ?
Rh5 Sn1 Rh8 C4 -93.2(17) . . . . ?
Rh4 Sn1 Rh8 C4 -102.2(7) . . . . ?
Rh2 Sn1 Rh8 C4 149.5(7) . . . . ?
Rh1 Sn1 Rh8 C4 -170.1(7) . . . . ?
Rh11 Sn1 Rh8 C4 47.3(7) . . . . ?
Rh12 Sn1 Rh8 C4 7.2(7) . . . . ?
Rh10 Sn1 Rh8 C4 -27.2(7) . . . . ?
Rh6 Sn1 Rh8 C24 -117.4(4) . . . . ?
Rh9 Sn1 Rh8 C24 63.0(4) . . . . ?
Rh7 Sn1 Rh8 C24 -162.9(4) . . . . ?
Rh3 Sn1 Rh8 C24 -12.6(4) . . . . ?
Rh5 Sn1 Rh8 C24 28.1(16) . . . . ?
Rh4 Sn1 Rh8 C24 19.0(4) . . . . ?
Rh2 Sn1 Rh8 C24 -89.3(4) . . . . ?
Rh1 Sn1 Rh8 C24 -48.8(4) . . . . ?
Rh11 Sn1 Rh8 C24 168.5(4) . . . . ?
Rh12 Sn1 Rh8 C24 128.4(4) . . . . ?
Rh10 Sn1 Rh8 C24 94.0(4) . . . . ?
Rh6 Sn1 Rh8 C21 -17.1(4) . . . . ?
Rh9 Sn1 Rh8 C21 163.2(4) . . . . ?
Rh7 Sn1 Rh8 C21 -62.6(4) . . . . ?
Rh3 Sn1 Rh8 C21 87.7(4) . . . . ?
Rh5 Sn1 Rh8 C21 128.3(16) . . . . ?
Rh4 Sn1 Rh8 C21 119.3(4) . . . . ?
Rh2 Sn1 Rh8 C21 11.0(4) . . . . ?
Rh1 Sn1 Rh8 C21 51.5(4) . . . . ?
Rh11 Sn1 Rh8 C21 -91.2(4) . . . . ?
Rh12 Sn1 Rh8 C21 -131.3(4) . . . . ?
Rh10 Sn1 Rh8 C21 -165.7(4) . . . . ?
Rh6 Sn1 Rh8 Rh2 -28.10(5) . . . . ?
Rh9 Sn1 Rh8 Rh2 152.23(5) . . . . ?
Rh7 Sn1 Rh8 Rh2 -73.60(4) . . . . ?
Rh3 Sn1 Rh8 Rh2 76.65(4) . . . . ?
Rh5 Sn1 Rh8 Rh2 117.3(16) . . . . ?
Rh4 Sn1 Rh8 Rh2 108.30(5) . . . . ?
Rh1 Sn1 Rh8 Rh2 40.44(5) . . . . ?
Rh11 Sn1 Rh8 Rh2 -102.23(5) . . . . ?
Rh12 Sn1 Rh8 Rh2 -142.32(4) . . . . ?
Rh10 Sn1 Rh8 Rh2 -176.72(5) . . . . ?
Rh6 Sn1 Rh8 Rh3 -104.75(5) . . . . ?
Rh9 Sn1 Rh8 Rh3 75.59(4) . . . . ?
Rh7 Sn1 Rh8 Rh3 -150.25(5) . . . . ?
Rh5 Sn1 Rh8 Rh3 40.7(15) . . . . ?
Rh4 Sn1 Rh8 Rh3 31.65(4) . . . . ?
Rh2 Sn1 Rh8 Rh3 -76.65(4) . . . . ?
Rh1 Sn1 Rh8 Rh3 -36.20(5) . . . . ?
Rh11 Sn1 Rh8 Rh3 -178.88(7) . . . . ?
Rh12 Sn1 Rh8 Rh3 141.03(5) . . . . ?
Rh10 Sn1 Rh8 Rh3 106.64(5) . . . . ?
Rh6 Sn1 Rh8 Rh9 179.67(6) . . . . ?
Rh7 Sn1 Rh8 Rh9 134.16(5) . . . . ?
Rh3 Sn1 Rh8 Rh9 -75.59(4) . . . . ?
Rh5 Sn1 Rh8 Rh9 -34.9(15) . . . . ?
Rh4 Sn1 Rh8 Rh9 -43.94(4) . . . . ?
Rh2 Sn1 Rh8 Rh9 -152.23(5) . . . . ?
Rh1 Sn1 Rh8 Rh9 -111.79(5) . . . . ?
Rh11 Sn1 Rh8 Rh9 105.54(6) . . . . ?
Rh12 Sn1 Rh8 Rh9 65.45(4) . . . . ?
Rh10 Sn1 Rh8 Rh9 31.05(4) . . . . ?
Rh6 Sn1 Rh8 Rh7 45.50(4) . . . . ?
Rh9 Sn1 Rh8 Rh7 -134.16(5) . . . . ?
Rh3 Sn1 Rh8 Rh7 150.25(5) . . . . ?
Rh5 Sn1 Rh8 Rh7 -169.1(16) . . . . ?
Rh4 Sn1 Rh8 Rh7 -178.10(6) . . . . ?
Rh2 Sn1 Rh8 Rh7 73.60(4) . . . . ?
Rh1 Sn1 Rh8 Rh7 114.05(5) . . . . ?
Rh11 Sn1 Rh8 Rh7 -28.63(5) . . . . ?
Rh12 Sn1 Rh8 Rh7 -68.72(4) . . . . ?
Rh10 Sn1 Rh8 Rh7 -103.11(5) . . . . ?
Rh6 Sn1 Rh8 Rh12 114.22(5) . . . . ?
Rh9 Sn1 Rh8 Rh12 -65.45(4) . . . . ?
Rh7 Sn1 Rh8 Rh12 68.72(4) . . . . ?
Rh3 Sn1 Rh8 Rh12 -141.03(5) . . . . ?
Rh5 Sn1 Rh8 Rh12 -100.4(16) . . . . ?
Rh4 Sn1 Rh8 Rh12 -109.39(5) . . . . ?
Rh2 Sn1 Rh8 Rh12 142.32(4) . . . . ?
Rh1 Sn1 Rh8 Rh12 -177.24(6) . . . . ?
Rh11 Sn1 Rh8 Rh12 40.09(5) . . . . ?
Rh10 Sn1 Rh8 Rh12 -34.40(4) . . . . ?
C14 Rh2 Rh8 C4 74.3(8) . . . . ?
C21 Rh2 Rh8 C4 14.3(8) . . . . ?
C11 Rh2 Rh8 C4 -82.5(9) . . . . ?
Rh6 Rh2 Rh8 C4 -124.0(7) . . . . ?
Sn1 Rh2 Rh8 C4 -150.4(7) . . . . ?
Rh7 Rh2 Rh8 C4 -84.3(7) . . . . ?
Rh3 Rh2 Rh8 C4 142.2(7) . . . . ?
Rh1 Rh2 Rh8 C4 177.4(7) . . . . ?
C14 Rh2 Rh8 C24 -34.2(6) . . . . ?
C21 Rh2 Rh8 C24 -94.3(6) . . . . ?
C11 Rh2 Rh8 C24 168.9(7) . . . . ?
Rh6 Rh2 Rh8 C24 127.4(4) . . . . ?
Sn1 Rh2 Rh8 C24 101.1(4) . . . . ?
Rh7 Rh2 Rh8 C24 167.1(4) . . . . ?
Rh3 Rh2 Rh8 C24 33.6(4) . . . . ?
Rh1 Rh2 Rh8 C24 68.9(4) . . . . ?
C14 Rh2 Rh8 C21 60.0(7) . . . . ?
C11 Rh2 Rh8 C21 -96.9(8) . . . . ?
Rh6 Rh2 Rh8 C21 -138.3(5) . . . . ?
Sn1 Rh2 Rh8 C21 -164.7(5) . . . . ?
Rh7 Rh2 Rh8 C21 -98.6(5) . . . . ?
Rh3 Rh2 Rh8 C21 127.8(5) . . . . ?
Rh1 Rh2 Rh8 C21 163.1(5) . . . . ?
C14 Rh2 Rh8 Sn1 -135.3(5) . . . . ?
C21 Rh2 Rh8 Sn1 164.7(5) . . . . ?
C11 Rh2 Rh8 Sn1 67.8(6) . . . . ?
Rh6 Rh2 Rh8 Sn1 26.36(4) . . . . ?
Rh7 Rh2 Rh8 Sn1 66.06(3) . . . . ?
Rh3 Rh2 Rh8 Sn1 -67.46(4) . . . . ?
Rh1 Rh2 Rh8 Sn1 -32.18(4) . . . . ?
C14 Rh2 Rh8 Rh3 -67.8(5) . . . . ?
C21 Rh2 Rh8 Rh3 -127.8(5) . . . . ?
C11 Rh2 Rh8 Rh3 135.3(6) . . . . ?
Rh6 Rh2 Rh8 Rh3 93.83(5) . . . . ?
Sn1 Rh2 Rh8 Rh3 67.46(4) . . . . ?
Rh7 Rh2 Rh8 Rh3 133.52(4) . . . . ?
Rh1 Rh2 Rh8 Rh3 35.28(4) . . . . ?
C14 Rh2 Rh8 Rh9 -110.7(5) . . . . ?
C21 Rh2 Rh8 Rh9 -170.7(5) . . . . ?
C11 Rh2 Rh8 Rh9 92.4(6) . . . . ?
Rh6 Rh2 Rh8 Rh9 50.95(6) . . . . ?
Sn1 Rh2 Rh8 Rh9 24.59(4) . . . . ?
Rh7 Rh2 Rh8 Rh9 90.65(4) . . . . ?
Rh3 Rh2 Rh8 Rh9 -42.87(4) . . . . ?
Rh1 Rh2 Rh8 Rh9 -7.59(5) . . . . ?
C14 Rh2 Rh8 Rh7 158.7(5) . . . . ?
C21 Rh2 Rh8 Rh7 98.6(5) . . . . ?
C11 Rh2 Rh8 Rh7 1.8(6) . . . . ?
Rh6 Rh2 Rh8 Rh7 -39.70(4) . . . . ?
Sn1 Rh2 Rh8 Rh7 -66.06(3) . . . . ?
Rh3 Rh2 Rh8 Rh7 -133.52(4) . . . . ?
Rh1 Rh2 Rh8 Rh7 -98.24(4) . . . . ?
C14 Rh2 Rh8 Rh12 -168.2(5) . . . . ?
C21 Rh2 Rh8 Rh12 131.8(5) . . . . ?
C11 Rh2 Rh8 Rh12 34.9(6) . . . . ?
Rh6 Rh2 Rh8 Rh12 -6.57(6) . . . . ?
Sn1 Rh2 Rh8 Rh12 -32.94(4) . . . . ?
Rh7 Rh2 Rh8 Rh12 33.12(4) . . . . ?
Rh3 Rh2 Rh8 Rh12 -100.40(4) . . . . ?
Rh1 Rh2 Rh8 Rh12 -65.12(5) . . . . ?
C5 Rh3 Rh8 C4 -76.0(8) . . . . ?
C10 Rh3 Rh8 C4 66.7(8) . . . . ?
C24 Rh3 Rh8 C4 -19.5(8) . . . . ?
Sn1 Rh3 Rh8 C4 142.9(6) . . . . ?
Rh4 Rh3 Rh8 C4 112.1(6) . . . . ?
Rh9 Rh3 Rh8 C4 77.5(6) . . . . ?
Rh2 Rh3 Rh8 C4 -148.2(6) . . . . ?
Rh1 Rh3 Rh8 C4 173.9(6) . . . . ?
C5 Rh3 Rh8 C24 -56.4(8) . . . . ?
C10 Rh3 Rh8 C24 86.2(8) . . . . ?
Sn1 Rh3 Rh8 C24 162.4(6) . . . . ?
Rh4 Rh3 Rh8 C24 131.6(6) . . . . ?
Rh9 Rh3 Rh8 C24 97.0(6) . . . . ?
Rh2 Rh3 Rh8 C24 -128.7(6) . . . . ?
Rh1 Rh3 Rh8 C24 -166.6(6) . . . . ?
C5 Rh3 Rh8 C21 38.3(6) . . . . ?
C10 Rh3 Rh8 C21 -179.0(6) . . . . ?
C24 Rh3 Rh8 C21 94.8(6) . . . . ?
Sn1 Rh3 Rh8 C21 -102.8(3) . . . . ?
Rh4 Rh3 Rh8 C21 -133.6(3) . . . . ?
Rh9 Rh3 Rh8 C21 -168.2(3) . . . . ?
Rh2 Rh3 Rh8 C21 -33.9(3) . . . . ?
Rh1 Rh3 Rh8 C21 -71.8(3) . . . . ?
C5 Rh3 Rh8 Sn1 141.2(5) . . . . ?
C10 Rh3 Rh8 Sn1 -76.2(5) . . . . ?
C24 Rh3 Rh8 Sn1 -162.4(6) . . . . ?
Rh4 Rh3 Rh8 Sn1 -30.76(4) . . . . ?
Rh9 Rh3 Rh8 Sn1 -65.41(4) . . . . ?
Rh2 Rh3 Rh8 Sn1 68.94(4) . . . . ?
Rh1 Rh3 Rh8 Sn1 31.05(4) . . . . ?
C5 Rh3 Rh8 Rh2 72.2(5) . . . . ?
C10 Rh3 Rh8 Rh2 -145.1(5) . . . . ?
C24 Rh3 Rh8 Rh2 128.7(6) . . . . ?
Sn1 Rh3 Rh8 Rh2 -68.94(4) . . . . ?
Rh4 Rh3 Rh8 Rh2 -99.70(5) . . . . ?
Rh9 Rh3 Rh8 Rh2 -134.35(4) . . . . ?
Rh1 Rh3 Rh8 Rh2 -37.90(4) . . . . ?
C5 Rh3 Rh8 Rh9 -153.4(5) . . . . ?
C10 Rh3 Rh8 Rh9 -10.8(5) . . . . ?
C24 Rh3 Rh8 Rh9 -97.0(6) . . . . ?
Sn1 Rh3 Rh8 Rh9 65.41(4) . . . . ?
Rh4 Rh3 Rh8 Rh9 34.65(4) . . . . ?
Rh2 Rh3 Rh8 Rh9 134.35(4) . . . . ?
Rh1 Rh3 Rh8 Rh9 96.45(4) . . . . ?
C5 Rh3 Rh8 Rh7 114.9(5) . . . . ?
C10 Rh3 Rh8 Rh7 -102.4(5) . . . . ?
C24 Rh3 Rh8 Rh7 171.4(6) . . . . ?
Sn1 Rh3 Rh8 Rh7 -26.24(4) . . . . ?
Rh4 Rh3 Rh8 Rh7 -57.00(5) . . . . ?
Rh9 Rh3 Rh8 Rh7 -91.65(4) . . . . ?
Rh2 Rh3 Rh8 Rh7 42.70(4) . . . . ?
Rh1 Rh3 Rh8 Rh7 4.80(6) . . . . ?
C5 Rh3 Rh8 Rh12 174.9(5) . . . . ?
C10 Rh3 Rh8 Rh12 -42.5(5) . . . . ?
C24 Rh3 Rh8 Rh12 -128.7(6) . . . . ?
Sn1 Rh3 Rh8 Rh12 33.70(4) . . . . ?
Rh4 Rh3 Rh8 Rh12 2.94(6) . . . . ?
Rh9 Rh3 Rh8 Rh12 -31.71(4) . . . . ?
Rh2 Rh3 Rh8 Rh12 102.65(4) . . . . ?
Rh1 Rh3 Rh8 Rh12 64.75(5) . . . . ?
C25 Rh7 Rh8 C4 87.6(7) . . . . ?
C22 Rh7 Rh8 C4 3.4(6) . . . . ?
C12 Rh7 Rh8 C4 -74.9(7) . . . . ?
Sn1 Rh7 Rh8 C4 -145.5(4) . . . . ?
Rh11 Rh7 Rh8 C4 -119.1(4) . . . . ?
Rh12 Rh7 Rh8 C4 -75.1(4) . . . . ?
Rh2 Rh7 Rh8 C4 143.3(4) . . . . ?
Rh6 Rh7 Rh8 C4 177.9(4) . . . . ?
C25 Rh7 Rh8 C24 -86.1(10) . . . . ?
C22 Rh7 Rh8 C24 -170.3(10) . . . . ?
C12 Rh7 Rh8 C24 111.4(11) . . . . ?
Sn1 Rh7 Rh8 C24 40.9(9) . . . . ?
Rh11 Rh7 Rh8 C24 67.2(9) . . . . ?
Rh12 Rh7 Rh8 C24 111.3(9) . . . . ?
Rh2 Rh7 Rh8 C24 -30.3(9) . . . . ?
Rh6 Rh7 Rh8 C24 4.2(9) . . . . ?
C25 Rh7 Rh8 C21 -9.9(6) . . . . ?
C22 Rh7 Rh8 C21 -94.1(5) . . . . ?
C12 Rh7 Rh8 C21 -172.4(7) . . . . ?
Sn1 Rh7 Rh8 C21 117.1(4) . . . . ?
Rh11 Rh7 Rh8 C21 143.4(4) . . . . ?
Rh12 Rh7 Rh8 C21 -172.5(4) . . . . ?
Rh2 Rh7 Rh8 C21 45.9(4) . . . . ?
Rh6 Rh7 Rh8 C21 80.4(4) . . . . ?
C25 Rh7 Rh8 Sn1 -126.9(5) . . . . ?
C22 Rh7 Rh8 Sn1 148.9(4) . . . . ?
C12 Rh7 Rh8 Sn1 70.5(6) . . . . ?
Rh11 Rh7 Rh8 Sn1 26.32(4) . . . . ?
Rh12 Rh7 Rh8 Sn1 70.41(4) . . . . ?
Rh2 Rh7 Rh8 Sn1 -71.19(4) . . . . ?
Rh6 Rh7 Rh8 Sn1 -36.65(4) . . . . ?
C25 Rh7 Rh8 Rh2 -55.7(5) . . . . ?
C22 Rh7 Rh8 Rh2 -139.9(4) . . . . ?
C12 Rh7 Rh8 Rh2 141.7(6) . . . . ?
Sn1 Rh7 Rh8 Rh2 71.19(4) . . . . ?
Rh11 Rh7 Rh8 Rh2 97.51(5) . . . . ?
Rh12 Rh7 Rh8 Rh2 141.60(5) . . . . ?
Rh6 Rh7 Rh8 Rh2 34.54(4) . . . . ?
C25 Rh7 Rh8 Rh3 -100.0(5) . . . . ?
C22 Rh7 Rh8 Rh3 175.8(4) . . . . ?
C12 Rh7 Rh8 Rh3 97.5(6) . . . . ?
Sn1 Rh7 Rh8 Rh3 26.95(4) . . . . ?
Rh11 Rh7 Rh8 Rh3 53.27(6) . . . . ?
Rh12 Rh7 Rh8 Rh3 97.36(5) . . . . ?
Rh2 Rh7 Rh8 Rh3 -44.24(4) . . . . ?
Rh6 Rh7 Rh8 Rh3 -9.70(5) . . . . ?
C25 Rh7 Rh8 Rh9 -164.3(5) . . . . ?
C22 Rh7 Rh8 Rh9 111.5(4) . . . . ?
C12 Rh7 Rh8 Rh9 33.1(6) . . . . ?
Sn1 Rh7 Rh8 Rh9 -37.40(4) . . . . ?
Rh11 Rh7 Rh8 Rh9 -11.08(6) . . . . ?
Rh12 Rh7 Rh8 Rh9 33.00(4) . . . . ?
Rh2 Rh7 Rh8 Rh9 -108.59(5) . . . . ?
Rh6 Rh7 Rh8 Rh9 -74.05(5) . . . . ?
C25 Rh7 Rh8 Rh12 162.7(5) . . . . ?
C22 Rh7 Rh8 Rh12 78.5(4) . . . . ?
C12 Rh7 Rh8 Rh12 0.1(6) . . . . ?
Sn1 Rh7 Rh8 Rh12 -70.41(4) . . . . ?
Rh11 Rh7 Rh8 Rh12 -44.09(4) . . . . ?
Rh2 Rh7 Rh8 Rh12 -141.60(5) . . . . ?
Rh6 Rh7 Rh8 Rh12 -107.06(4) . . . . ?
Rh6 Sn1 Rh9 C17 -105(6) . . . . ?
Rh7 Sn1 Rh9 C17 -113.9(7) . . . . ?
Rh3 Sn1 Rh9 C17 -1.4(7) . . . . ?
Rh5 Sn1 Rh9 C17 109.7(7) . . . . ?
Rh4 Sn1 Rh9 C17 66.4(7) . . . . ?
Rh8 Sn1 Rh9 C17 -69.0(7) . . . . ?
Rh2 Sn1 Rh9 C17 -41.5(7) . . . . ?
Rh1 Sn1 Rh9 C17 39.1(7) . . . . ?
Rh11 Sn1 Rh9 C17 177.8(7) . . . . ?
Rh12 Sn1 Rh9 C17 -146.1(7) . . . . ?
Rh10 Sn1 Rh9 C17 143.1(7) . . . . ?
Rh6 Sn1 Rh9 C3 130(6) . . . . ?
Rh7 Sn1 Rh9 C3 121.4(4) . . . . ?
Rh3 Sn1 Rh9 C3 -126.1(4) . . . . ?
Rh5 Sn1 Rh9 C3 -14.9(4) . . . . ?
Rh4 Sn1 Rh9 C3 -58.3(4) . . . . ?
Rh8 Sn1 Rh9 C3 166.3(4) . . . . ?
Rh2 Sn1 Rh9 C3 -166.1(4) . . . . ?
Rh1 Sn1 Rh9 C3 -85.5(4) . . . . ?
Rh11 Sn1 Rh9 C3 53.1(4) . . . . ?
Rh12 Sn1 Rh9 C3 89.3(4) . . . . ?
Rh10 Sn1 Rh9 C3 18.5(4) . . . . ?
Rh6 Sn1 Rh9 C18 23(6) . . . . ?
Rh7 Sn1 Rh9 C18 14.2(4) . . . . ?
Rh3 Sn1 Rh9 C18 126.7(4) . . . . ?
Rh5 Sn1 Rh9 C18 -122.2(4) . . . . ?
Rh4 Sn1 Rh9 C18 -165.5(4) . . . . ?
Rh8 Sn1 Rh9 C18 59.1(4) . . . . ?
Rh2 Sn1 Rh9 C18 86.6(4) . . . . ?
Rh1 Sn1 Rh9 C18 167.2(4) . . . . ?
Rh11 Sn1 Rh9 C18 -54.1(4) . . . . ?
Rh12 Sn1 Rh9 C18 -18.0(4) . . . . ?
Rh10 Sn1 Rh9 C18 -88.8(4) . . . . ?
Rh6 Sn1 Rh9 Rh12 41(6) . . . . ?
Rh7 Sn1 Rh9 Rh12 32.16(4) . . . . ?
Rh3 Sn1 Rh9 Rh12 144.65(5) . . . . ?
Rh5 Sn1 Rh9 Rh12 -104.18(5) . . . . ?
Rh4 Sn1 Rh9 Rh12 -147.54(4) . . . . ?
Rh8 Sn1 Rh9 Rh12 77.07(4) . . . . ?
Rh2 Sn1 Rh9 Rh12 104.61(6) . . . . ?
Rh1 Sn1 Rh9 Rh12 -174.79(6) . . . . ?
Rh11 Sn1 Rh9 Rh12 -36.15(5) . . . . ?
Rh10 Sn1 Rh9 Rh12 -70.80(4) . . . . ?
Rh6 Sn1 Rh9 Rh10 112(6) . . . . ?
Rh7 Sn1 Rh9 Rh10 102.97(5) . . . . ?
Rh3 Sn1 Rh9 Rh10 -144.54(5) . . . . ?
Rh5 Sn1 Rh9 Rh10 -33.38(5) . . . . ?
Rh4 Sn1 Rh9 Rh10 -76.74(4) . . . . ?
Rh8 Sn1 Rh9 Rh10 147.88(5) . . . . ?
Rh2 Sn1 Rh9 Rh10 175.41(6) . . . . ?
Rh1 Sn1 Rh9 Rh10 -103.98(5) . . . . ?
Rh11 Sn1 Rh9 Rh10 34.65(5) . . . . ?
Rh12 Sn1 Rh9 Rh10 70.80(4) . . . . ?
Rh6 Sn1 Rh9 Rh4 -171(100) . . . . ?
Rh7 Sn1 Rh9 Rh4 179.71(5) . . . . ?
Rh3 Sn1 Rh9 Rh4 -67.80(4) . . . . ?
Rh5 Sn1 Rh9 Rh4 43.36(4) . . . . ?
Rh8 Sn1 Rh9 Rh4 -135.39(4) . . . . ?
Rh2 Sn1 Rh9 Rh4 -107.85(5) . . . . ?
Rh1 Sn1 Rh9 Rh4 -27.24(5) . . . . ?
Rh11 Sn1 Rh9 Rh4 111.39(5) . . . . ?
Rh12 Sn1 Rh9 Rh4 147.54(4) . . . . ?
Rh10 Sn1 Rh9 Rh4 76.74(4) . . . . ?
Rh6 Sn1 Rh9 Rh8 -36(6) . . . . ?
Rh7 Sn1 Rh9 Rh8 -44.91(4) . . . . ?
Rh3 Sn1 Rh9 Rh8 67.58(4) . . . . ?
Rh5 Sn1 Rh9 Rh8 178.75(6) . . . . ?
Rh4 Sn1 Rh9 Rh8 135.39(4) . . . . ?
Rh2 Sn1 Rh9 Rh8 27.54(5) . . . . ?
Rh1 Sn1 Rh9 Rh8 108.14(5) . . . . ?
Rh11 Sn1 Rh9 Rh8 -113.22(5) . . . . ?
Rh12 Sn1 Rh9 Rh8 -77.07(4) . . . . ?
Rh10 Sn1 Rh9 Rh8 -147.88(5) . . . . ?
Rh6 Sn1 Rh9 Rh3 -104(6) . . . . ?
Rh7 Sn1 Rh9 Rh3 -112.49(5) . . . . ?
Rh5 Sn1 Rh9 Rh3 111.16(5) . . . . ?
Rh4 Sn1 Rh9 Rh3 67.80(4) . . . . ?
Rh8 Sn1 Rh9 Rh3 -67.58(4) . . . . ?
Rh2 Sn1 Rh9 Rh3 -40.05(5) . . . . ?
Rh1 Sn1 Rh9 Rh3 40.56(5) . . . . ?
Rh11 Sn1 Rh9 Rh3 179.20(6) . . . . ?
Rh12 Sn1 Rh9 Rh3 -144.65(5) . . . . ?
Rh10 Sn1 Rh9 Rh3 144.54(5) . . . . ?
C16 Rh4 Rh9 C17 59.8(6) . . . . ?
C10 Rh4 Rh9 C17 -29.6(6) . . . . ?
C15 Rh4 Rh9 C17 -109.1(10) . . . . ?
Sn1 Rh4 Rh9 C17 -144.7(4) . . . . ?
Rh3 Rh4 Rh9 C17 -75.0(4) . . . . ?
Rh1 Rh4 Rh9 C17 -119.4(4) . . . . ?
Rh5 Rh4 Rh9 C17 178.1(4) . . . . ?
Rh10 Rh4 Rh9 C17 143.4(4) . . . . ?
C16 Rh4 Rh9 C3 -34.6(5) . . . . ?
C10 Rh4 Rh9 C3 -124.0(6) . . . . ?
C15 Rh4 Rh9 C3 156.6(10) . . . . ?
Sn1 Rh4 Rh9 C3 121.0(4) . . . . ?
Rh3 Rh4 Rh9 C3 -169.4(4) . . . . ?
Rh1 Rh4 Rh9 C3 146.3(4) . . . . ?
Rh5 Rh4 Rh9 C3 83.7(4) . . . . ?
Rh10 Rh4 Rh9 C3 49.0(4) . . . . ?
C16 Rh4 Rh9 C18 -111.1(11) . . . . ?
C10 Rh4 Rh9 C18 159.5(11) . . . . ?
C15 Rh4 Rh9 C18 80.1(14) . . . . ?
Sn1 Rh4 Rh9 C18 44.5(10) . . . . ?
Rh3 Rh4 Rh9 C18 114.1(10) . . . . ?
Rh1 Rh4 Rh9 C18 69.8(10) . . . . ?
Rh5 Rh4 Rh9 C18 7.3(10) . . . . ?
Rh10 Rh4 Rh9 C18 -27.4(10) . . . . ?
C16 Rh4 Rh9 Sn1 -155.6(4) . . . . ?
C10 Rh4 Rh9 Sn1 115.0(4) . . . . ?
C15 Rh4 Rh9 Sn1 35.6(9) . . . . ?
Rh3 Rh4 Rh9 Sn1 69.62(4) . . . . ?
Rh1 Rh4 Rh9 Sn1 25.28(4) . . . . ?
Rh5 Rh4 Rh9 Sn1 -37.24(4) . . . . ?
Rh10 Rh4 Rh9 Sn1 -71.95(4) . . . . ?
C16 Rh4 Rh9 Rh12 -124.0(4) . . . . ?
C10 Rh4 Rh9 Rh12 146.6(4) . . . . ?
C15 Rh4 Rh9 Rh12 67.2(9) . . . . ?
Sn1 Rh4 Rh9 Rh12 31.57(4) . . . . ?
Rh3 Rh4 Rh9 Rh12 101.19(5) . . . . ?
Rh1 Rh4 Rh9 Rh12 56.85(6) . . . . ?
Rh5 Rh4 Rh9 Rh12 -5.67(6) . . . . ?
Rh10 Rh4 Rh9 Rh12 -40.38(4) . . . . ?
C16 Rh4 Rh9 Rh10 -83.6(4) . . . . ?
C10 Rh4 Rh9 Rh10 -173.0(4) . . . . ?
C15 Rh4 Rh9 Rh10 107.5(9) . . . . ?
Sn1 Rh4 Rh9 Rh10 71.95(4) . . . . ?
Rh3 Rh4 Rh9 Rh10 141.56(4) . . . . ?
Rh1 Rh4 Rh9 Rh10 97.23(5) . . . . ?
Rh5 Rh4 Rh9 Rh10 34.70(4) . . . . ?
C16 Rh4 Rh9 Rh8 166.1(4) . . . . ?
C10 Rh4 Rh9 Rh8 76.7(4) . . . . ?
C15 Rh4 Rh9 Rh8 -2.7(9) . . . . ?
Sn1 Rh4 Rh9 Rh8 -38.32(4) . . . . ?
Rh3 Rh4 Rh9 Rh8 31.30(4) . . . . ?
Rh1 Rh4 Rh9 Rh8 -13.03(5) . . . . ?
Rh5 Rh4 Rh9 Rh8 -75.56(5) . . . . ?
Rh10 Rh4 Rh9 Rh8 -110.26(4) . . . . ?
C16 Rh4 Rh9 Rh3 134.8(4) . . . . ?
C10 Rh4 Rh9 Rh3 45.4(4) . . . . ?
C15 Rh4 Rh9 Rh3 -34.0(9) . . . . ?
Sn1 Rh4 Rh9 Rh3 -69.62(4) . . . . ?
Rh1 Rh4 Rh9 Rh3 -44.34(4) . . . . ?
Rh5 Rh4 Rh9 Rh3 -106.86(4) . . . . ?
Rh10 Rh4 Rh9 Rh3 -141.56(4) . . . . ?
C4 Rh8 Rh9 C17 -64.9(6) . . . . ?
C24 Rh8 Rh9 C17 27.8(6) . . . . ?
C21 Rh8 Rh9 C17 102.5(9) . . . . ?
Sn1 Rh8 Rh9 C17 143.7(5) . . . . ?
Rh2 Rh8 Rh9 C17 118.0(5) . . . . ?
Rh3 Rh8 Rh9 C17 74.1(5) . . . . ?
Rh7 Rh8 Rh9 C17 -178.7(5) . . . . ?
Rh12 Rh8 Rh9 C17 -144.4(5) . . . . ?
C4 Rh8 Rh9 C3 109.9(11) . . . . ?
C24 Rh8 Rh9 C3 -157.4(11) . . . . ?
C21 Rh8 Rh9 C3 -82.6(13) . . . . ?
Sn1 Rh8 Rh9 C3 -41.5(10) . . . . ?
Rh2 Rh8 Rh9 C3 -67.2(10) . . . . ?
Rh3 Rh8 Rh9 C3 -111.1(10) . . . . ?
Rh7 Rh8 Rh9 C3 -3.9(10) . . . . ?
Rh12 Rh8 Rh9 C3 30.4(10) . . . . ?
C4 Rh8 Rh9 C18 30.3(5) . . . . ?
C24 Rh8 Rh9 C18 123.0(5) . . . . ?
C21 Rh8 Rh9 C18 -162.2(9) . . . . ?
Sn1 Rh8 Rh9 C18 -121.1(4) . . . . ?
Rh2 Rh8 Rh9 C18 -146.8(3) . . . . ?
Rh3 Rh8 Rh9 C18 169.3(3) . . . . ?
Rh7 Rh8 Rh9 C18 -83.4(3) . . . . ?
Rh12 Rh8 Rh9 C18 -49.2(3) . . . . ?
C4 Rh8 Rh9 Sn1 151.4(4) . . . . ?
C24 Rh8 Rh9 Sn1 -115.9(4) . . . . ?
C21 Rh8 Rh9 Sn1 -41.1(8) . . . . ?
Rh2 Rh8 Rh9 Sn1 -25.68(4) . . . . ?
Rh3 Rh8 Rh9 Sn1 -69.60(4) . . . . ?
Rh7 Rh8 Rh9 Sn1 37.64(4) . . . . ?
Rh12 Rh8 Rh9 Sn1 71.91(4) . . . . ?
C4 Rh8 Rh9 Rh12 79.5(4) . . . . ?
C24 Rh8 Rh9 Rh12 172.2(4) . . . . ?
C21 Rh8 Rh9 Rh12 -113.0(8) . . . . ?
Sn1 Rh8 Rh9 Rh12 -71.91(4) . . . . ?
Rh2 Rh8 Rh9 Rh12 -97.59(5) . . . . ?
Rh3 Rh8 Rh9 Rh12 -141.51(4) . . . . ?
Rh7 Rh8 Rh9 Rh12 -34.27(4) . . . . ?
C4 Rh8 Rh9 Rh10 120.2(4) . . . . ?
C24 Rh8 Rh9 Rh10 -147.2(4) . . . . ?
C21 Rh8 Rh9 Rh10 -72.4(8) . . . . ?
Sn1 Rh8 Rh9 Rh10 -31.23(4) . . . . ?
Rh2 Rh8 Rh9 Rh10 -56.92(6) . . . . ?
Rh3 Rh8 Rh9 Rh10 -100.83(5) . . . . ?
Rh7 Rh8 Rh9 Rh10 6.41(6) . . . . ?
Rh12 Rh8 Rh9 Rh10 40.67(4) . . . . ?
C4 Rh8 Rh9 Rh4 -170.3(4) . . . . ?
C24 Rh8 Rh9 Rh4 -77.7(4) . . . . ?
C21 Rh8 Rh9 Rh4 -2.9(8) . . . . ?
Sn1 Rh8 Rh9 Rh4 38.24(4) . . . . ?
Rh2 Rh8 Rh9 Rh4 12.56(5) . . . . ?
Rh3 Rh8 Rh9 Rh4 -31.35(4) . . . . ?
Rh7 Rh8 Rh9 Rh4 75.89(4) . . . . ?
Rh12 Rh8 Rh9 Rh4 110.15(4) . . . . ?
C4 Rh8 Rh9 Rh3 -139.0(4) . . . . ?
C24 Rh8 Rh9 Rh3 -46.3(4) . . . . ?
C21 Rh8 Rh9 Rh3 28.5(8) . . . . ?
Sn1 Rh8 Rh9 Rh3 69.60(4) . . . . ?
Rh2 Rh8 Rh9 Rh3 43.91(4) . . . . ?
Rh7 Rh8 Rh9 Rh3 107.24(4) . . . . ?
Rh12 Rh8 Rh9 Rh3 141.51(4) . . . . ?
C5 Rh3 Rh9 C17 0.3(12) . . . . ?
C10 Rh3 Rh9 C17 63.0(6) . . . . ?
C24 Rh3 Rh9 C17 -62.9(6) . . . . ?
Sn1 Rh3 Rh9 C17 179.1(5) . . . . ?
Rh4 Rh3 Rh9 C17 107.8(5) . . . . ?
Rh8 Rh3 Rh9 C17 -109.4(5) . . . . ?
Rh2 Rh3 Rh9 C17 -148.0(5) . . . . ?
Rh1 Rh3 Rh9 C17 146.4(5) . . . . ?
C5 Rh3 Rh9 C3 -94.6(12) . . . . ?
C10 Rh3 Rh9 C3 -31.9(6) . . . . ?
C24 Rh3 Rh9 C3 -157.7(6) . . . . ?
Sn1 Rh3 Rh9 C3 84.3(5) . . . . ?
Rh4 Rh3 Rh9 C3 13.0(5) . . . . ?
Rh8 Rh3 Rh9 C3 155.8(5) . . . . ?
Rh2 Rh3 Rh9 C3 117.2(5) . . . . ?
Rh1 Rh3 Rh9 C3 51.5(5) . . . . ?
C5 Rh3 Rh9 C18 96.3(12) . . . . ?
C10 Rh3 Rh9 C18 159.0(6) . . . . ?
C24 Rh3 Rh9 C18 33.1(6) . . . . ?
Sn1 Rh3 Rh9 C18 -84.9(4) . . . . ?
Rh4 Rh3 Rh9 C18 -156.2(4) . . . . ?
Rh8 Rh3 Rh9 C18 -13.3(4) . . . . ?
Rh2 Rh3 Rh9 C18 -52.0(4) . . . . ?
Rh1 Rh3 Rh9 C18 -117.6(4) . . . . ?
C5 Rh3 Rh9 Sn1 -178.9(11) . . . . ?
C10 Rh3 Rh9 Sn1 -116.1(4) . . . . ?
C24 Rh3 Rh9 Sn1 118.0(4) . . . . ?
Rh4 Rh3 Rh9 Sn1 -71.30(4) . . . . ?
Rh8 Rh3 Rh9 Sn1 71.55(4) . . . . ?
Rh2 Rh3 Rh9 Sn1 32.90(4) . . . . ?
Rh1 Rh3 Rh9 Sn1 -32.75(4) . . . . ?
C5 Rh3 Rh9 Rh12 147.4(11) . . . . ?
C10 Rh3 Rh9 Rh12 -149.9(4) . . . . ?
C24 Rh3 Rh9 Rh12 84.3(4) . . . . ?
Sn1 Rh3 Rh9 Rh12 -33.75(4) . . . . ?
Rh4 Rh3 Rh9 Rh12 -105.05(5) . . . . ?
Rh8 Rh3 Rh9 Rh12 37.80(4) . . . . ?
Rh2 Rh3 Rh9 Rh12 -0.85(5) . . . . ?
Rh1 Rh3 Rh9 Rh12 -66.50(5) . . . . ?
C5 Rh3 Rh9 Rh10 -145.1(11) . . . . ?
C10 Rh3 Rh9 Rh10 -82.4(4) . . . . ?
C24 Rh3 Rh9 Rh10 151.8(4) . . . . ?
Sn1 Rh3 Rh9 Rh10 33.75(5) . . . . ?
Rh4 Rh3 Rh9 Rh10 -37.55(4) . . . . ?
Rh8 Rh3 Rh9 Rh10 105.30(5) . . . . ?
Rh2 Rh3 Rh9 Rh10 66.65(5) . . . . ?
Rh1 Rh3 Rh9 Rh10 1.00(6) . . . . ?
C5 Rh3 Rh9 Rh4 -107.6(11) . . . . ?
C10 Rh3 Rh9 Rh4 -44.8(4) . . . . ?
C24 Rh3 Rh9 Rh4 -170.7(4) . . . . ?
Sn1 Rh3 Rh9 Rh4 71.30(4) . . . . ?
Rh8 Rh3 Rh9 Rh4 142.85(4) . . . . ?
Rh2 Rh3 Rh9 Rh4 104.20(4) . . . . ?
Rh1 Rh3 Rh9 Rh4 38.55(4) . . . . ?
C5 Rh3 Rh9 Rh8 109.6(11) . . . . ?
C10 Rh3 Rh9 Rh8 172.3(4) . . . . ?
C24 Rh3 Rh9 Rh8 46.5(4) . . . . ?
Sn1 Rh3 Rh9 Rh8 -71.55(4) . . . . ?
Rh4 Rh3 Rh9 Rh8 -142.85(4) . . . . ?
Rh2 Rh3 Rh9 Rh8 -38.65(4) . . . . ?
Rh1 Rh3 Rh9 Rh8 -104.30(4) . . . . ?
C17 Rh9 Rh10 C19 29.6(10) . . . . ?
C3 Rh9 Rh10 C19 16.4(8) . . . . ?
C18 Rh9 Rh10 C19 -83.4(8) . . . . ?
Sn1 Rh9 Rh10 C19 171.4(7) . . . . ?
Rh12 Rh9 Rh10 C19 -116.3(7) . . . . ?
Rh4 Rh9 Rh10 C19 105.7(7) . . . . ?
Rh8 Rh9 Rh10 C19 -158.7(7) . . . . ?
Rh3 Rh9 Rh10 C19 139.6(7) . . . . ?
C17 Rh9 Rh10 C9 106.8(8) . . . . ?
C3 Rh9 Rh10 C9 93.7(6) . . . . ?
C18 Rh9 Rh10 C9 -6.2(5) . . . . ?
Sn1 Rh9 Rh10 C9 -111.3(3) . . . . ?
Rh12 Rh9 Rh10 C9 -39.1(3) . . . . ?
Rh4 Rh9 Rh10 C9 -177.0(3) . . . . ?
Rh8 Rh9 Rh10 C9 -81.4(3) . . . . ?
Rh3 Rh9 Rh10 C9 -143.1(3) . . . . ?
C17 Rh9 Rh10 C3 13.1(9) . . . . ?
C18 Rh9 Rh10 C3 -99.9(6) . . . . ?
Sn1 Rh9 Rh10 C3 155.0(5) . . . . ?
Rh12 Rh9 Rh10 C3 -132.8(5) . . . . ?
Rh4 Rh9 Rh10 C3 89.3(5) . . . . ?
Rh8 Rh9 Rh10 C3 -175.1(5) . . . . ?
Rh3 Rh9 Rh10 C3 123.2(5) . . . . ?
C17 Rh9 Rh10 Rh12 145.9(7) . . . . ?
C3 Rh9 Rh10 Rh12 132.8(5) . . . . ?
C18 Rh9 Rh10 Rh12 32.9(3) . . . . ?
Sn1 Rh9 Rh10 Rh12 -72.23(4) . . . . ?
Rh4 Rh9 Rh10 Rh12 -137.96(4) . . . . ?
Rh8 Rh9 Rh10 Rh12 -42.37(4) . . . . ?
Rh3 Rh9 Rh10 Rh12 -104.05(5) . . . . ?
C17 Rh9 Rh10 Sn1 -141.9(7) . . . . ?
C3 Rh9 Rh10 Sn1 -155.0(5) . . . . ?
C18 Rh9 Rh10 Sn1 105.1(3) . . . . ?
Rh12 Rh9 Rh10 Sn1 72.23(4) . . . . ?
Rh4 Rh9 Rh10 Sn1 -65.73(4) . . . . ?
Rh8 Rh9 Rh10 Sn1 29.87(4) . . . . ?
Rh3 Rh9 Rh10 Sn1 -31.81(4) . . . . ?
C17 Rh9 Rh10 Rh5 -112.0(7) . . . . ?
C3 Rh9 Rh10 Rh5 -125.1(5) . . . . ?
C18 Rh9 Rh10 Rh5 135.0(3) . . . . ?
Sn1 Rh9 Rh10 Rh5 29.90(4) . . . . ?
Rh12 Rh9 Rh10 Rh5 102.14(5) . . . . ?
Rh4 Rh9 Rh10 Rh5 -35.83(4) . . . . ?
Rh8 Rh9 Rh10 Rh5 59.77(6) . . . . ?
Rh3 Rh9 Rh10 Rh5 -1.91(6) . . . . ?
C17 Rh9 Rh10 Rh11 -171.7(7) . . . . ?
C3 Rh9 Rh10 Rh11 175.1(5) . . . . ?
C18 Rh9 Rh10 Rh11 75.3(3) . . . . ?
Sn1 Rh9 Rh10 Rh11 -29.86(4) . . . . ?
Rh12 Rh9 Rh10 Rh11 42.38(4) . . . . ?
Rh4 Rh9 Rh10 Rh11 -95.59(4) . . . . ?
Rh8 Rh9 Rh10 Rh11 0.01(6) . . . . ?
Rh3 Rh9 Rh10 Rh11 -61.67(5) . . . . ?
C17 Rh9 Rh10 Rh4 -76.2(7) . . . . ?
C3 Rh9 Rh10 Rh4 -89.3(5) . . . . ?
C18 Rh9 Rh10 Rh4 170.9(3) . . . . ?
Sn1 Rh9 Rh10 Rh4 65.73(4) . . . . ?
Rh12 Rh9 Rh10 Rh4 137.96(4) . . . . ?
Rh8 Rh9 Rh10 Rh4 95.60(5) . . . . ?
Rh3 Rh9 Rh10 Rh4 33.92(4) . . . . ?
Rh6 Sn1 Rh10 C19 13.1(10) . . . . ?
Rh9 Sn1 Rh10 C19 -167.5(10) . . . . ?
Rh7 Sn1 Rh10 C19 87.8(10) . . . . ?
Rh3 Sn1 Rh10 C19 -131.2(10) . . . . ?
Rh5 Sn1 Rh10 C19 -22.2(10) . . . . ?
Rh4 Sn1 Rh10 C19 -94.2(10) . . . . ?
Rh8 Sn1 Rh10 C19 159.9(10) . . . . ?
Rh2 Sn1 Rh10 C19 116.2(12) . . . . ?
Rh1 Sn1 Rh10 C19 -56.7(10) . . . . ?
Rh11 Sn1 Rh10 C19 47.4(10) . . . . ?
Rh12 Sn1 Rh10 C19 122.9(10) . . . . ?
Rh6 Sn1 Rh10 C9 -107.1(4) . . . . ?
Rh9 Sn1 Rh10 C9 72.3(4) . . . . ?
Rh7 Sn1 Rh10 C9 -32.4(4) . . . . ?
Rh3 Sn1 Rh10 C9 108.6(4) . . . . ?
Rh5 Sn1 Rh10 C9 -142.4(4) . . . . ?
Rh4 Sn1 Rh10 C9 145.6(4) . . . . ?
Rh8 Sn1 Rh10 C9 39.7(4) . . . . ?
Rh2 Sn1 Rh10 C9 -4.0(7) . . . . ?
Rh1 Sn1 Rh10 C9 -176.9(4) . . . . ?
Rh11 Sn1 Rh10 C9 -72.8(4) . . . . ?
Rh12 Sn1 Rh10 C9 2.7(4) . . . . ?
Rh6 Sn1 Rh10 C3 162.6(4) . . . . ?
Rh9 Sn1 Rh10 C3 -17.9(4) . . . . ?
Rh7 Sn1 Rh10 C3 -122.7(4) . . . . ?
Rh3 Sn1 Rh10 C3 18.4(4) . . . . ?
Rh5 Sn1 Rh10 C3 127.3(4) . . . . ?
Rh4 Sn1 Rh10 C3 55.3(4) . . . . ?
Rh8 Sn1 Rh10 C3 -50.6(4) . . . . ?
Rh2 Sn1 Rh10 C3 -94.3(7) . . . . ?
Rh1 Sn1 Rh10 C3 92.8(4) . . . . ?
Rh11 Sn1 Rh10 C3 -163.1(4) . . . . ?
Rh12 Sn1 Rh10 C3 -87.5(4) . . . . ?
Rh6 Sn1 Rh10 Rh9 -179.45(7) . . . . ?
Rh7 Sn1 Rh10 Rh9 -104.71(5) . . . . ?
Rh3 Sn1 Rh10 Rh9 36.30(5) . . . . ?
Rh5 Sn1 Rh10 Rh9 145.27(5) . . . . ?
Rh4 Sn1 Rh10 Rh9 73.24(4) . . . . ?
Rh8 Sn1 Rh10 Rh9 -32.66(4) . . . . ?
Rh2 Sn1 Rh10 Rh9 -76.3(6) . . . . ?
Rh1 Sn1 Rh10 Rh9 110.79(5) . . . . ?
Rh11 Sn1 Rh10 Rh9 -145.13(5) . . . . ?
Rh12 Sn1 Rh10 Rh9 -69.57(4) . . . . ?
Rh6 Sn1 Rh10 Rh12 -109.87(5) . . . . ?
Rh9 Sn1 Rh10 Rh12 69.57(4) . . . . ?
Rh7 Sn1 Rh10 Rh12 -35.13(4) . . . . ?
Rh3 Sn1 Rh10 Rh12 105.88(5) . . . . ?
Rh5 Sn1 Rh10 Rh12 -145.15(4) . . . . ?
Rh4 Sn1 Rh10 Rh12 142.82(4) . . . . ?
Rh8 Sn1 Rh10 Rh12 36.92(4) . . . . ?
Rh2 Sn1 Rh10 Rh12 -6.8(6) . . . . ?
Rh1 Sn1 Rh10 Rh12 -179.63(5) . . . . ?
Rh11 Sn1 Rh10 Rh12 -75.56(4) . . . . ?
Rh6 Sn1 Rh10 Rh5 35.28(5) . . . . ?
Rh9 Sn1 Rh10 Rh5 -145.27(5) . . . . ?
Rh7 Sn1 Rh10 Rh5 110.02(5) . . . . ?
Rh3 Sn1 Rh10 Rh5 -108.97(5) . . . . ?
Rh4 Sn1 Rh10 Rh5 -72.03(4) . . . . ?
Rh8 Sn1 Rh10 Rh5 -177.93(6) . . . . ?
Rh2 Sn1 Rh10 Rh5 138.4(6) . . . . ?
Rh1 Sn1 Rh10 Rh5 -34.48(4) . . . . ?
Rh11 Sn1 Rh10 Rh5 69.60(4) . . . . ?
Rh12 Sn1 Rh10 Rh5 145.15(4) . . . . ?
Rh6 Sn1 Rh10 Rh11 -34.31(5) . . . . ?
Rh9 Sn1 Rh10 Rh11 145.13(5) . . . . ?
Rh7 Sn1 Rh10 Rh11 40.43(4) . . . . ?
Rh3 Sn1 Rh10 Rh11 -178.57(6) . . . . ?
Rh5 Sn1 Rh10 Rh11 -69.60(4) . . . . ?
Rh4 Sn1 Rh10 Rh11 -141.63(4) . . . . ?
Rh8 Sn1 Rh10 Rh11 112.48(5) . . . . ?
Rh2 Sn1 Rh10 Rh11 68.8(6) . . . . ?
Rh1 Sn1 Rh10 Rh11 -104.08(5) . . . . ?
Rh12 Sn1 Rh10 Rh11 75.56(4) . . . . ?
Rh6 Sn1 Rh10 Rh4 107.31(6) . . . . ?
Rh9 Sn1 Rh10 Rh4 -73.24(4) . . . . ?
Rh7 Sn1 Rh10 Rh4 -177.95(5) . . . . ?
Rh3 Sn1 Rh10 Rh4 -36.94(5) . . . . ?
Rh5 Sn1 Rh10 Rh4 72.03(4) . . . . ?
Rh8 Sn1 Rh10 Rh4 -105.90(5) . . . . ?
Rh2 Sn1 Rh10 Rh4 -149.6(6) . . . . ?
Rh1 Sn1 Rh10 Rh4 37.55(4) . . . . ?
Rh11 Sn1 Rh10 Rh4 141.63(4) . . . . ?
Rh12 Sn1 Rh10 Rh4 -142.82(4) . . . . ?
C23 Rh5 Rh10 C19 -36.9(12) . . . . ?
C8 Rh5 Rh10 C19 -45.3(6) . . . . ?
C7 Rh5 Rh10 C19 64.4(6) . . . . ?
Sn1 Rh5 Rh10 C19 171.3(4) . . . . ?
Rh11 Rh5 Rh10 C19 102.3(4) . . . . ?
Rh1 Rh5 Rh10 C19 -156.6(4) . . . . ?
Rh4 Rh5 Rh10 C19 -122.5(4) . . . . ?
Rh6 Rh5 Rh10 C19 143.3(4) . . . . ?
C23 Rh5 Rh10 C9 -138.4(12) . . . . ?
C8 Rh5 Rh10 C9 -146.8(7) . . . . ?
C7 Rh5 Rh10 C9 -37.1(7) . . . . ?
Sn1 Rh5 Rh10 C9 69.8(6) . . . . ?
Rh11 Rh5 Rh10 C9 0.8(6) . . . . ?
Rh1 Rh5 Rh10 C9 101.9(6) . . . . ?
Rh4 Rh5 Rh10 C9 136.0(6) . . . . ?
Rh6 Rh5 Rh10 C9 41.8(6) . . . . ?
C23 Rh5 Rh10 C3 74.9(12) . . . . ?
C8 Rh5 Rh10 C3 66.5(6) . . . . ?
C7 Rh5 Rh10 C3 176.2(6) . . . . ?
Sn1 Rh5 Rh10 C3 -76.9(5) . . . . ?
Rh11 Rh5 Rh10 C3 -145.9(5) . . . . ?
Rh1 Rh5 Rh10 C3 -44.8(5) . . . . ?
Rh4 Rh5 Rh10 C3 -10.7(5) . . . . ?
Rh6 Rh5 Rh10 C3 -104.9(5) . . . . ?
C23 Rh5 Rh10 Rh9 121.8(11) . . . . ?
C8 Rh5 Rh10 Rh9 113.5(4) . . . . ?
C7 Rh5 Rh10 Rh9 -136.9(4) . . . . ?
Sn1 Rh5 Rh10 Rh9 -29.95(4) . . . . ?
Rh11 Rh5 Rh10 Rh9 -98.91(5) . . . . ?
Rh1 Rh5 Rh10 Rh9 2.15(6) . . . . ?
Rh4 Rh5 Rh10 Rh9 36.26(4) . . . . ?
Rh6 Rh5 Rh10 Rh9 -57.95(5) . . . . ?
C23 Rh5 Rh10 Rh12 -176.8(11) . . . . ?
C8 Rh5 Rh10 Rh12 174.8(4) . . . . ?
C7 Rh5 Rh10 Rh12 -75.5(4) . . . . ?
Sn1 Rh5 Rh10 Rh12 31.42(4) . . . . ?
Rh11 Rh5 Rh10 Rh12 -37.54(4) . . . . ?
Rh1 Rh5 Rh10 Rh12 63.52(5) . . . . ?
Rh4 Rh5 Rh10 Rh12 97.62(4) . . . . ?
Rh6 Rh5 Rh10 Rh12 3.41(5) . . . . ?
C23 Rh5 Rh10 Sn1 151.8(11) . . . . ?
C8 Rh5 Rh10 Sn1 143.4(4) . . . . ?
C7 Rh5 Rh10 Sn1 -106.9(4) . . . . ?
Rh11 Rh5 Rh10 Sn1 -68.96(4) . . . . ?
Rh1 Rh5 Rh10 Sn1 32.10(4) . . . . ?
Rh4 Rh5 Rh10 Sn1 66.20(3) . . . . ?
Rh6 Rh5 Rh10 Sn1 -28.00(4) . . . . ?
C23 Rh5 Rh10 Rh11 -139.3(11) . . . . ?
C8 Rh5 Rh10 Rh11 -147.6(4) . . . . ?
C7 Rh5 Rh10 Rh11 -38.0(4) . . . . ?
Sn1 Rh5 Rh10 Rh11 68.96(4) . . . . ?
Rh1 Rh5 Rh10 Rh11 101.06(5) . . . . ?
Rh4 Rh5 Rh10 Rh11 135.16(4) . . . . ?
Rh6 Rh5 Rh10 Rh11 40.96(4) . . . . ?
C23 Rh5 Rh10 Rh4 85.6(11) . . . . ?
C8 Rh5 Rh10 Rh4 77.2(4) . . . . ?
C7 Rh5 Rh10 Rh4 -173.1(4) . . . . ?
Sn1 Rh5 Rh10 Rh4 -66.20(3) . . . . ?
Rh11 Rh5 Rh10 Rh4 -135.16(4) . . . . ?
Rh1 Rh5 Rh10 Rh4 -34.10(4) . . . . ?
Rh6 Rh5 Rh10 Rh4 -94.21(4) . . . . ?
C16 Rh4 Rh10 C19 -34.9(6) . . . . ?
C10 Rh4 Rh10 C19 -129.6(7) . . . . ?
C15 Rh4 Rh10 C19 69.5(7) . . . . ?
Sn1 Rh4 Rh10 C19 152.0(5) . . . . ?
Rh3 Rh4 Rh10 C19 -174.2(5) . . . . ?
Rh1 Rh4 Rh10 C19 116.8(5) . . . . ?
Rh9 Rh4 Rh10 C19 -138.8(5) . . . . ?
Rh5 Rh4 Rh10 C19 82.5(5) . . . . ?
C16 Rh4 Rh10 C9 108.7(7) . . . . ?
C10 Rh4 Rh10 C9 14.0(8) . . . . ?
C15 Rh4 Rh10 C9 -146.9(7) . . . . ?
Sn1 Rh4 Rh10 C9 -64.4(6) . . . . ?
Rh3 Rh4 Rh10 C9 -30.6(6) . . . . ?
Rh1 Rh4 Rh10 C9 -99.6(6) . . . . ?
Rh9 Rh4 Rh10 C9 4.8(6) . . . . ?
Rh5 Rh4 Rh10 C9 -134.0(6) . . . . ?
C16 Rh4 Rh10 C3 53.4(6) . . . . ?
C10 Rh4 Rh10 C3 -41.3(6) . . . . ?
C15 Rh4 Rh10 C3 157.8(6) . . . . ?
Sn1 Rh4 Rh10 C3 -119.6(4) . . . . ?
Rh3 Rh4 Rh10 C3 -85.9(4) . . . . ?
Rh1 Rh4 Rh10 C3 -154.8(4) . . . . ?
Rh9 Rh4 Rh10 C3 -50.4(4) . . . . ?
Rh5 Rh4 Rh10 C3 170.8(4) . . . . ?
C16 Rh4 Rh10 Rh9 103.8(4) . . . . ?
C10 Rh4 Rh10 Rh9 9.1(5) . . . . ?
C15 Rh4 Rh10 Rh9 -151.7(5) . . . . ?
Sn1 Rh4 Rh10 Rh9 -69.21(4) . . . . ?
Rh3 Rh4 Rh10 Rh9 -35.43(4) . . . . ?
Rh1 Rh4 Rh10 Rh9 -104.39(5) . . . . ?
Rh5 Rh4 Rh10 Rh9 -138.78(5) . . . . ?
C16 Rh4 Rh10 Rh12 140.1(4) . . . . ?
C10 Rh4 Rh10 Rh12 45.5(5) . . . . ?
C15 Rh4 Rh10 Rh12 -115.4(5) . . . . ?
Sn1 Rh4 Rh10 Rh12 -32.90(4) . . . . ?
Rh3 Rh4 Rh10 Rh12 0.88(5) . . . . ?
Rh1 Rh4 Rh10 Rh12 -68.08(5) . . . . ?
Rh9 Rh4 Rh10 Rh12 36.31(4) . . . . ?
Rh5 Rh4 Rh10 Rh12 -102.47(5) . . . . ?
C16 Rh4 Rh10 Sn1 173.0(4) . . . . ?
C10 Rh4 Rh10 Sn1 78.4(5) . . . . ?
C15 Rh4 Rh10 Sn1 -82.5(5) . . . . ?
Rh3 Rh4 Rh10 Sn1 33.78(4) . . . . ?
Rh1 Rh4 Rh10 Sn1 -35.18(4) . . . . ?
Rh9 Rh4 Rh10 Sn1 69.21(4) . . . . ?
Rh5 Rh4 Rh10 Sn1 -69.57(4) . . . . ?
C16 Rh4 Rh10 Rh5 -117.4(4) . . . . ?
C10 Rh4 Rh10 Rh5 147.9(5) . . . . ?
C15 Rh4 Rh10 Rh5 -13.0(5) . . . . ?
Sn1 Rh4 Rh10 Rh5 69.57(4) . . . . ?
Rh3 Rh4 Rh10 Rh5 103.35(5) . . . . ?
Rh1 Rh4 Rh10 Rh5 34.39(4) . . . . ?
Rh9 Rh4 Rh10 Rh5 138.78(5) . . . . ?
C16 Rh4 Rh10 Rh11 -154.8(4) . . . . ?
C10 Rh4 Rh10 Rh11 110.5(5) . . . . ?
C15 Rh4 Rh10 Rh11 -50.3(5) . . . . ?
Sn1 Rh4 Rh10 Rh11 32.17(4) . . . . ?
Rh3 Rh4 Rh10 Rh11 65.95(5) . . . . ?
Rh1 Rh4 Rh10 Rh11 -3.01(5) . . . . ?
Rh9 Rh4 Rh10 Rh11 101.38(4) . . . . ?
Rh5 Rh4 Rh10 Rh11 -37.40(4) . . . . ?
Rh6 Sn1 Rh11 C6 172.5(7) . . . . ?
Rh9 Sn1 Rh11 C6 -8.1(7) . . . . ?
Rh7 Sn1 Rh11 C6 -111.9(7) . . . . ?
Rh3 Sn1 Rh11 C6 141(2) . . . . ?
Rh5 Sn1 Rh11 C6 96.1(7) . . . . ?
Rh4 Sn1 Rh11 C6 65.6(7) . . . . ?
Rh8 Sn1 Rh11 C6 -82.4(7) . . . . ?
Rh2 Sn1 Rh11 C6 -150.8(7) . . . . ?
Rh1 Sn1 Rh11 C6 133.4(7) . . . . ?
Rh12 Sn1 Rh11 C6 -41.9(7) . . . . ?
Rh10 Sn1 Rh11 C6 25.0(7) . . . . ?
Rh6 Sn1 Rh11 C12 -83.1(4) . . . . ?
Rh9 Sn1 Rh11 C12 96.4(4) . . . . ?
Rh7 Sn1 Rh11 C12 -7.5(4) . . . . ?
Rh3 Sn1 Rh11 C12 -115(2) . . . . ?
Rh5 Sn1 Rh11 C12 -159.4(4) . . . . ?
Rh4 Sn1 Rh11 C12 170.0(4) . . . . ?
Rh8 Sn1 Rh11 C12 22.0(4) . . . . ?
Rh2 Sn1 Rh11 C12 -46.3(4) . . . . ?
Rh1 Sn1 Rh11 C12 -122.2(4) . . . . ?
Rh12 Sn1 Rh11 C12 62.6(4) . . . . ?
Rh10 Sn1 Rh11 C12 129.5(4) . . . . ?
Rh6 Sn1 Rh11 C7 68.9(5) . . . . ?
Rh9 Sn1 Rh11 C7 -111.7(5) . . . . ?
Rh7 Sn1 Rh11 C7 144.5(5) . . . . ?
Rh3 Sn1 Rh11 C7 37(2) . . . . ?
Rh5 Sn1 Rh11 C7 -7.5(5) . . . . ?
Rh4 Sn1 Rh11 C7 -38.0(5) . . . . ?
Rh8 Sn1 Rh11 C7 174.0(5) . . . . ?
Rh2 Sn1 Rh11 C7 105.6(5) . . . . ?
Rh1 Sn1 Rh11 C7 29.8(5) . . . . ?
Rh12 Sn1 Rh11 C7 -145.4(5) . . . . ?
Rh10 Sn1 Rh11 C7 -78.6(5) . . . . ?
Rh6 Sn1 Rh11 Rh5 76.35(4) . . . . ?
Rh9 Sn1 Rh11 Rh5 -104.21(5) . . . . ?
Rh7 Sn1 Rh11 Rh5 151.94(5) . . . . ?
Rh3 Sn1 Rh11 Rh5 45(2) . . . . ?
Rh4 Sn1 Rh11 Rh5 -30.54(5) . . . . ?
Rh8 Sn1 Rh11 Rh5 -178.54(6) . . . . ?
Rh2 Sn1 Rh11 Rh5 113.11(5) . . . . ?
Rh1 Sn1 Rh11 Rh5 37.26(4) . . . . ?
Rh12 Sn1 Rh11 Rh5 -137.98(5) . . . . ?
Rh10 Sn1 Rh11 Rh5 -71.11(4) . . . . ?
Rh6 Sn1 Rh11 Rh7 -75.60(4) . . . . ?
Rh9 Sn1 Rh11 Rh7 103.85(5) . . . . ?
Rh3 Sn1 Rh11 Rh7 -107(2) . . . . ?
Rh5 Sn1 Rh11 Rh7 -151.94(5) . . . . ?
Rh4 Sn1 Rh11 Rh7 177.52(6) . . . . ?
Rh8 Sn1 Rh11 Rh7 29.51(5) . . . . ?
Rh2 Sn1 Rh11 Rh7 -38.84(5) . . . . ?
Rh1 Sn1 Rh11 Rh7 -114.68(5) . . . . ?
Rh12 Sn1 Rh11 Rh7 70.08(4) . . . . ?
Rh10 Sn1 Rh11 Rh7 136.95(4) . . . . ?
Rh9 Sn1 Rh11 Rh6 179.44(6) . . . . ?
Rh7 Sn1 Rh11 Rh6 75.60(4) . . . . ?
Rh3 Sn1 Rh11 Rh6 -32(2) . . . . ?
Rh5 Sn1 Rh11 Rh6 -76.35(4) . . . . ?
Rh4 Sn1 Rh11 Rh6 -106.88(6) . . . . ?
Rh8 Sn1 Rh11 Rh6 105.11(6) . . . . ?
Rh2 Sn1 Rh11 Rh6 36.76(4) . . . . ?
Rh1 Sn1 Rh11 Rh6 -39.09(4) . . . . ?
Rh12 Sn1 Rh11 Rh6 145.67(5) . . . . ?
Rh10 Sn1 Rh11 Rh6 -147.46(5) . . . . ?
Rh6 Sn1 Rh11 Rh10 147.46(5) . . . . ?
Rh9 Sn1 Rh11 Rh10 -33.10(4) . . . . ?
Rh7 Sn1 Rh11 Rh10 -136.95(4) . . . . ?
Rh3 Sn1 Rh11 Rh10 116(2) . . . . ?
Rh5 Sn1 Rh11 Rh10 71.11(4) . . . . ?
Rh4 Sn1 Rh11 Rh10 40.57(5) . . . . ?
Rh8 Sn1 Rh11 Rh10 -107.43(5) . . . . ?
Rh2 Sn1 Rh11 Rh10 -175.78(6) . . . . ?
Rh1 Sn1 Rh11 Rh10 108.37(5) . . . . ?
Rh12 Sn1 Rh11 Rh10 -66.87(4) . . . . ?
Rh6 Sn1 Rh11 Rh12 -145.67(5) . . . . ?
Rh9 Sn1 Rh11 Rh12 33.77(4) . . . . ?
Rh7 Sn1 Rh11 Rh12 -70.08(4) . . . . ?
Rh3 Sn1 Rh11 Rh12 -177(100) . . . . ?
Rh5 Sn1 Rh11 Rh12 137.98(5) . . . . ?
Rh4 Sn1 Rh11 Rh12 107.44(6) . . . . ?
Rh8 Sn1 Rh11 Rh12 -40.56(5) . . . . ?
Rh2 Sn1 Rh11 Rh12 -108.91(5) . . . . ?
Rh1 Sn1 Rh11 Rh12 175.24(6) . . . . ?
Rh10 Sn1 Rh11 Rh12 66.87(4) . . . . ?
C23 Rh5 Rh11 C6 95.2(7) . . . . ?
C8 Rh5 Rh11 C6 -33.7(7) . . . . ?
C7 Rh5 Rh11 C6 54.2(8) . . . . ?
Sn1 Rh5 Rh11 C6 -136.1(5) . . . . ?
Rh1 Rh5 Rh11 C6 -171.0(5) . . . . ?
Rh10 Rh5 Rh11 C6 -66.2(5) . . . . ?
Rh4 Rh5 Rh11 C6 -109.3(5) . . . . ?
Rh6 Rh5 Rh11 C6 159.4(5) . . . . ?
C23 Rh5 Rh11 C12 -79.1(10) . . . . ?
C8 Rh5 Rh11 C12 152.0(9) . . . . ?
C7 Rh5 Rh11 C12 -120.1(11) . . . . ?
Sn1 Rh5 Rh11 C12 49.6(8) . . . . ?
Rh1 Rh5 Rh11 C12 14.7(8) . . . . ?
Rh10 Rh5 Rh11 C12 119.5(8) . . . . ?
Rh4 Rh5 Rh11 C12 76.4(8) . . . . ?
Rh6 Rh5 Rh11 C12 -14.9(8) . . . . ?
C23 Rh5 Rh11 C7 41.0(8) . . . . ?
C8 Rh5 Rh11 C7 -87.9(8) . . . . ?
Sn1 Rh5 Rh11 C7 169.7(7) . . . . ?
Rh1 Rh5 Rh11 C7 134.8(7) . . . . ?
Rh10 Rh5 Rh11 C7 -120.4(7) . . . . ?
Rh4 Rh5 Rh11 C7 -163.5(7) . . . . ?
Rh6 Rh5 Rh11 C7 105.2(7) . . . . ?
C23 Rh5 Rh11 Sn1 -128.6(5) . . . . ?
C8 Rh5 Rh11 Sn1 102.4(4) . . . . ?
C7 Rh5 Rh11 Sn1 -169.7(7) . . . . ?
Rh1 Rh5 Rh11 Sn1 -34.90(4) . . . . ?
Rh10 Rh5 Rh11 Sn1 69.90(4) . . . . ?
Rh4 Rh5 Rh11 Sn1 26.85(4) . . . . ?
Rh6 Rh5 Rh11 Sn1 -64.49(4) . . . . ?
C23 Rh5 Rh11 Rh7 -103.3(5) . . . . ?
C8 Rh5 Rh11 Rh7 127.8(4) . . . . ?
C7 Rh5 Rh11 Rh7 -144.3(7) . . . . ?
Sn1 Rh5 Rh11 Rh7 25.37(4) . . . . ?
Rh1 Rh5 Rh11 Rh7 -9.54(6) . . . . ?
Rh10 Rh5 Rh11 Rh7 95.27(5) . . . . ?
Rh4 Rh5 Rh11 Rh7 52.21(5) . . . . ?
Rh6 Rh5 Rh11 Rh7 -39.12(4) . . . . ?
C23 Rh5 Rh11 Rh6 -64.1(5) . . . . ?
C8 Rh5 Rh11 Rh6 166.9(4) . . . . ?
C7 Rh5 Rh11 Rh6 -105.2(7) . . . . ?
Sn1 Rh5 Rh11 Rh6 64.49(4) . . . . ?
Rh1 Rh5 Rh11 Rh6 29.58(4) . . . . ?
Rh10 Rh5 Rh11 Rh6 134.39(4) . . . . ?
Rh4 Rh5 Rh11 Rh6 91.33(4) . . . . ?
C23 Rh5 Rh11 Rh10 161.5(5) . . . . ?
C8 Rh5 Rh11 Rh10 32.5(4) . . . . ?
C7 Rh5 Rh11 Rh10 120.4(7) . . . . ?
Sn1 Rh5 Rh11 Rh10 -69.90(4) . . . . ?
Rh1 Rh5 Rh11 Rh10 -104.80(4) . . . . ?
Rh4 Rh5 Rh11 Rh10 -43.05(4) . . . . ?
Rh6 Rh5 Rh11 Rh10 -134.39(4) . . . . ?
C23 Rh5 Rh11 Rh12 -164.7(5) . . . . ?
C8 Rh5 Rh11 Rh12 66.4(4) . . . . ?
C7 Rh5 Rh11 Rh12 154.3(7) . . . . ?
Sn1 Rh5 Rh11 Rh12 -36.03(4) . . . . ?
Rh1 Rh5 Rh11 Rh12 -70.93(5) . . . . ?
Rh10 Rh5 Rh11 Rh12 33.87(4) . . . . ?
Rh4 Rh5 Rh11 Rh12 -9.18(6) . . . . ?
Rh6 Rh5 Rh11 Rh12 -100.51(4) . . . . ?
C25 Rh7 Rh11 C6 -97.2(7) . . . . ?
C22 Rh7 Rh11 C6 29.5(8) . . . . ?
C12 Rh7 Rh11 C6 -36.0(8) . . . . ?
Sn1 Rh7 Rh11 C6 133.7(6) . . . . ?
Rh12 Rh7 Rh11 C6 64.1(6) . . . . ?
Rh2 Rh7 Rh11 C6 168.5(6) . . . . ?
Rh8 Rh7 Rh11 C6 107.9(6) . . . . ?
Rh6 Rh7 Rh11 C6 -161.3(6) . . . . ?
C25 Rh7 Rh11 C12 -61.3(7) . . . . ?
C22 Rh7 Rh11 C12 65.5(7) . . . . ?
Sn1 Rh7 Rh11 C12 169.6(6) . . . . ?
Rh12 Rh7 Rh11 C12 100.0(6) . . . . ?
Rh2 Rh7 Rh11 C12 -155.5(6) . . . . ?
Rh8 Rh7 Rh11 C12 143.9(6) . . . . ?
Rh6 Rh7 Rh11 C12 -125.4(6) . . . . ?
C25 Rh7 Rh11 C7 61.2(8) . . . . ?
C22 Rh7 Rh11 C7 -172.0(8) . . . . ?
C12 Rh7 Rh11 C7 122.5(8) . . . . ?
Sn1 Rh7 Rh11 C7 -67.9(6) . . . . ?
Rh12 Rh7 Rh11 C7 -137.5(6) . . . . ?
Rh2 Rh7 Rh11 C7 -33.0(6) . . . . ?
Rh8 Rh7 Rh11 C7 -93.6(6) . . . . ?
Rh6 Rh7 Rh11 C7 -2.9(6) . . . . ?
C25 Rh7 Rh11 Sn1 129.1(5) . . . . ?
C22 Rh7 Rh11 Sn1 -104.1(5) . . . . ?
C12 Rh7 Rh11 Sn1 -169.6(6) . . . . ?
Rh12 Rh7 Rh11 Sn1 -69.58(4) . . . . ?
Rh2 Rh7 Rh11 Sn1 34.88(4) . . . . ?
Rh8 Rh7 Rh11 Sn1 -25.74(4) . . . . ?
Rh6 Rh7 Rh11 Sn1 65.04(4) . . . . ?
C25 Rh7 Rh11 Rh5 103.5(5) . . . . ?
C22 Rh7 Rh11 Rh5 -129.7(5) . . . . ?
C12 Rh7 Rh11 Rh5 164.8(6) . . . . ?
Sn1 Rh7 Rh11 Rh5 -25.55(4) . . . . ?
Rh12 Rh7 Rh11 Rh5 -95.13(5) . . . . ?
Rh2 Rh7 Rh11 Rh5 9.33(6) . . . . ?
Rh8 Rh7 Rh11 Rh5 -51.29(6) . . . . ?
Rh6 Rh7 Rh11 Rh5 39.49(4) . . . . ?
C25 Rh7 Rh11 Rh6 64.1(4) . . . . ?
C22 Rh7 Rh11 Rh6 -169.2(5) . . . . ?
C12 Rh7 Rh11 Rh6 125.4(6) . . . . ?
Sn1 Rh7 Rh11 Rh6 -65.04(4) . . . . ?
Rh12 Rh7 Rh11 Rh6 -134.62(4) . . . . ?
Rh2 Rh7 Rh11 Rh6 -30.16(4) . . . . ?
Rh8 Rh7 Rh11 Rh6 -90.78(5) . . . . ?
C25 Rh7 Rh11 Rh10 166.3(4) . . . . ?
C22 Rh7 Rh11 Rh10 -66.9(5) . . . . ?
C12 Rh7 Rh11 Rh10 -132.4(6) . . . . ?
Sn1 Rh7 Rh11 Rh10 37.24(4) . . . . ?
Rh12 Rh7 Rh11 Rh10 -32.34(4) . . . . ?
Rh2 Rh7 Rh11 Rh10 72.13(5) . . . . ?
Rh8 Rh7 Rh11 Rh10 11.50(5) . . . . ?
Rh6 Rh7 Rh11 Rh10 102.28(4) . . . . ?
C25 Rh7 Rh11 Rh12 -161.3(5) . . . . ?
C22 Rh7 Rh11 Rh12 -34.6(5) . . . . ?
C12 Rh7 Rh11 Rh12 -100.0(6) . . . . ?
Sn1 Rh7 Rh11 Rh12 69.58(4) . . . . ?
Rh2 Rh7 Rh11 Rh12 104.46(4) . . . . ?
Rh8 Rh7 Rh11 Rh12 43.84(4) . . . . ?
Rh6 Rh7 Rh11 Rh12 134.62(4) . . . . ?
C2 Rh6 Rh11 C6 19.2(15) . . . . ?
C11 Rh6 Rh11 C6 113.4(15) . . . . ?
C1 Rh6 Rh11 C6 -79.2(15) . . . . ?
Sn1 Rh6 Rh11 C6 -165.0(14) . . . . ?
Rh2 Rh6 Rh11 C6 158.9(14) . . . . ?
Rh1 Rh6 Rh11 C6 -126.7(14) . . . . ?
Rh7 Rh6 Rh11 C6 126.1(14) . . . . ?
Rh5 Rh6 Rh11 C6 -95.8(14) . . . . ?
C2 Rh6 Rh11 C12 -71.6(6) . . . . ?
C11 Rh6 Rh11 C12 22.5(7) . . . . ?
C1 Rh6 Rh11 C12 -170.1(6) . . . . ?
Sn1 Rh6 Rh11 C12 104.1(4) . . . . ?
Rh2 Rh6 Rh11 C12 68.0(4) . . . . ?
Rh1 Rh6 Rh11 C12 142.4(4) . . . . ?
Rh7 Rh6 Rh11 C12 35.2(4) . . . . ?
Rh5 Rh6 Rh11 C12 173.3(4) . . . . ?
C2 Rh6 Rh11 C7 71.4(6) . . . . ?
C11 Rh6 Rh11 C7 165.5(7) . . . . ?
C1 Rh6 Rh11 C7 -27.1(6) . . . . ?
Sn1 Rh6 Rh11 C7 -112.9(4) . . . . ?
Rh2 Rh6 Rh11 C7 -149.0(4) . . . . ?
Rh1 Rh6 Rh11 C7 -74.5(4) . . . . ?
Rh7 Rh6 Rh11 C7 178.2(4) . . . . ?
Rh5 Rh6 Rh11 C7 -43.6(4) . . . . ?
C2 Rh6 Rh11 Sn1 -175.7(4) . . . . ?
C11 Rh6 Rh11 Sn1 -81.6(6) . . . . ?
C1 Rh6 Rh11 Sn1 85.8(5) . . . . ?
Rh2 Rh6 Rh11 Sn1 -36.08(4) . . . . ?
Rh1 Rh6 Rh11 Sn1 38.33(4) . . . . ?
Rh7 Rh6 Rh11 Sn1 -68.90(4) . . . . ?
Rh5 Rh6 Rh11 Sn1 69.24(4) . . . . ?
C2 Rh6 Rh11 Rh5 115.0(4) . . . . ?
C11 Rh6 Rh11 Rh5 -150.8(6) . . . . ?
C1 Rh6 Rh11 Rh5 16.5(5) . . . . ?
Sn1 Rh6 Rh11 Rh5 -69.24(4) . . . . ?
Rh2 Rh6 Rh11 Rh5 -105.32(5) . . . . ?
Rh1 Rh6 Rh11 Rh5 -30.92(4) . . . . ?
Rh7 Rh6 Rh11 Rh5 -138.15(4) . . . . ?
C2 Rh6 Rh11 Rh7 -106.8(4) . . . . ?
C11 Rh6 Rh11 Rh7 -12.7(6) . . . . ?
C1 Rh6 Rh11 Rh7 154.7(5) . . . . ?
Sn1 Rh6 Rh11 Rh7 68.90(4) . . . . ?
Rh2 Rh6 Rh11 Rh7 32.82(4) . . . . ?
Rh1 Rh6 Rh11 Rh7 107.23(4) . . . . ?
Rh5 Rh6 Rh11 Rh7 138.15(4) . . . . ?
C2 Rh6 Rh11 Rh10 155.4(4) . . . . ?
C11 Rh6 Rh11 Rh10 -110.5(6) . . . . ?
C1 Rh6 Rh11 Rh10 56.9(5) . . . . ?
Sn1 Rh6 Rh11 Rh10 -28.92(4) . . . . ?
Rh2 Rh6 Rh11 Rh10 -65.00(5) . . . . ?
Rh1 Rh6 Rh11 Rh10 9.41(5) . . . . ?
Rh7 Rh6 Rh11 Rh10 -97.82(4) . . . . ?
Rh5 Rh6 Rh11 Rh10 40.33(4) . . . . ?
C2 Rh6 Rh11 Rh12 -145.9(4) . . . . ?
C11 Rh6 Rh11 Rh12 -51.7(6) . . . . ?
C1 Rh6 Rh11 Rh12 115.6(5) . . . . ?
Sn1 Rh6 Rh11 Rh12 29.84(4) . . . . ?
Rh2 Rh6 Rh11 Rh12 -6.24(6) . . . . ?
Rh1 Rh6 Rh11 Rh12 68.17(5) . . . . ?
Rh7 Rh6 Rh11 Rh12 -39.06(4) . . . . ?
Rh5 Rh6 Rh11 Rh12 99.09(4) . . . . ?
C19 Rh10 Rh11 C6 32.7(6) . . . . ?
C9 Rh10 Rh11 C6 -53.8(6) . . . . ?
C3 Rh10 Rh11 C6 -127.4(9) . . . . ?
Rh9 Rh10 Rh11 C6 -134.8(5) . . . . ?
Rh12 Rh10 Rh11 C6 -94.7(4) . . . . ?
Sn1 Rh10 Rh11 C6 -164.9(5) . . . . ?
Rh5 Rh10 Rh11 C6 125.7(5) . . . . ?
Rh4 Rh10 Rh11 C6 163.7(4) . . . . ?
C19 Rh10 Rh11 C12 117.8(6) . . . . ?
C9 Rh10 Rh11 C12 31.3(6) . . . . ?
C3 Rh10 Rh11 C12 -42.3(9) . . . . ?
Rh9 Rh10 Rh11 C12 -49.7(5) . . . . ?
Rh12 Rh10 Rh11 C12 -9.6(5) . . . . ?
Sn1 Rh10 Rh11 C12 -79.7(5) . . . . ?
Rh5 Rh10 Rh11 C12 -149.2(5) . . . . ?
Rh4 Rh10 Rh11 C12 -111.2(5) . . . . ?
C19 Rh10 Rh11 C7 -55.5(6) . . . . ?
C9 Rh10 Rh11 C7 -142.0(5) . . . . ?
C3 Rh10 Rh11 C7 144.4(9) . . . . ?
Rh9 Rh10 Rh11 C7 137.0(4) . . . . ?
Rh12 Rh10 Rh11 C7 177.1(4) . . . . ?
Sn1 Rh10 Rh11 C7 107.0(4) . . . . ?
Rh5 Rh10 Rh11 C7 37.5(4) . . . . ?
Rh4 Rh10 Rh11 C7 75.5(4) . . . . ?
C19 Rh10 Rh11 Sn1 -162.5(4) . . . . ?
C9 Rh10 Rh11 Sn1 111.1(4) . . . . ?
C3 Rh10 Rh11 Sn1 37.4(7) . . . . ?
Rh9 Rh10 Rh11 Sn1 30.01(4) . . . . ?
Rh12 Rh10 Rh11 Sn1 70.10(4) . . . . ?
Rh5 Rh10 Rh11 Sn1 -69.46(4) . . . . ?
Rh4 Rh10 Rh11 Sn1 -31.44(4) . . . . ?
C19 Rh10 Rh11 Rh5 -93.0(4) . . . . ?
C9 Rh10 Rh11 Rh5 -179.5(4) . . . . ?
C3 Rh10 Rh11 Rh5 106.9(7) . . . . ?
Rh9 Rh10 Rh11 Rh5 99.47(5) . . . . ?
Rh12 Rh10 Rh11 Rh5 139.57(4) . . . . ?
Sn1 Rh10 Rh11 Rh5 69.46(4) . . . . ?
Rh4 Rh10 Rh11 Rh5 38.02(4) . . . . ?
C19 Rh10 Rh11 Rh7 160.7(4) . . . . ?
C9 Rh10 Rh11 Rh7 74.2(4) . . . . ?
C3 Rh10 Rh11 Rh7 0.6(7) . . . . ?
Rh9 Rh10 Rh11 Rh7 -6.82(5) . . . . ?
Rh12 Rh10 Rh11 Rh7 33.28(4) . . . . ?
Sn1 Rh10 Rh11 Rh7 -36.83(4) . . . . ?
Rh5 Rh10 Rh11 Rh7 -106.29(4) . . . . ?
Rh4 Rh10 Rh11 Rh7 -68.27(4) . . . . ?
C19 Rh10 Rh11 Rh6 -134.8(4) . . . . ?
C9 Rh10 Rh11 Rh6 138.8(4) . . . . ?
C3 Rh10 Rh11 Rh6 65.1(7) . . . . ?
Rh9 Rh10 Rh11 Rh6 57.74(5) . . . . ?
Rh12 Rh10 Rh11 Rh6 97.83(4) . . . . ?
Sn1 Rh10 Rh11 Rh6 27.73(4) . . . . ?
Rh5 Rh10 Rh11 Rh6 -41.73(4) . . . . ?
Rh4 Rh10 Rh11 Rh6 -3.71(5) . . . . ?
C19 Rh10 Rh11 Rh12 127.4(4) . . . . ?
C9 Rh10 Rh11 Rh12 41.0(4) . . . . ?
C3 Rh10 Rh11 Rh12 -32.7(7) . . . . ?
Rh9 Rh10 Rh11 Rh12 -40.09(4) . . . . ?
Sn1 Rh10 Rh11 Rh12 -70.10(4) . . . . ?
Rh5 Rh10 Rh11 Rh12 -139.57(4) . . . . ?
Rh4 Rh10 Rh11 Rh12 -101.55(4) . . . . ?
C17 Rh9 Rh12 C20 -27.7(10) . . . . ?
C3 Rh9 Rh12 C20 84.6(8) . . . . ?
C18 Rh9 Rh12 C20 -15.2(8) . . . . ?
Sn1 Rh9 Rh12 C20 -171.2(7) . . . . ?
Rh10 Rh9 Rh12 C20 116.8(7) . . . . ?
Rh4 Rh9 Rh12 C20 158.7(7) . . . . ?
Rh8 Rh9 Rh12 C20 -105.5(7) . . . . ?
Rh3 Rh9 Rh12 C20 -139.4(7) . . . . ?
C17 Rh9 Rh12 C9 -105.8(8) . . . . ?
C3 Rh9 Rh12 C9 6.4(5) . . . . ?
C18 Rh9 Rh12 C9 -93.4(6) . . . . ?
Sn1 Rh9 Rh12 C9 110.6(4) . . . . ?
Rh10 Rh9 Rh12 C9 38.7(3) . . . . ?
Rh4 Rh9 Rh12 C9 80.6(4) . . . . ?
Rh8 Rh9 Rh12 C9 176.4(4) . . . . ?
Rh3 Rh9 Rh12 C9 142.4(3) . . . . ?
C17 Rh9 Rh12 C18 -12.4(9) . . . . ?
C3 Rh9 Rh12 C18 99.8(6) . . . . ?
Sn1 Rh9 Rh12 C18 -156.0(5) . . . . ?
Rh10 Rh9 Rh12 C18 132.1(5) . . . . ?
Rh4 Rh9 Rh12 C18 174.0(5) . . . . ?
Rh8 Rh9 Rh12 C18 -90.2(5) . . . . ?
Rh3 Rh9 Rh12 C18 -124.2(5) . . . . ?
C17 Rh9 Rh12 Sn1 143.6(7) . . . . ?
C3 Rh9 Rh12 Sn1 -104.2(4) . . . . ?
C18 Rh9 Rh12 Sn1 156.0(5) . . . . ?
Rh10 Rh9 Rh12 Sn1 -71.98(4) . . . . ?
Rh4 Rh9 Rh12 Sn1 -30.08(4) . . . . ?
Rh8 Rh9 Rh12 Sn1 65.72(4) . . . . ?
Rh3 Rh9 Rh12 Sn1 31.76(4) . . . . ?
C17 Rh9 Rh12 Rh10 -144.5(7) . . . . ?
C3 Rh9 Rh12 Rh10 -32.2(4) . . . . ?
C18 Rh9 Rh12 Rh10 -132.1(5) . . . . ?
Sn1 Rh9 Rh12 Rh10 71.98(4) . . . . ?
Rh4 Rh9 Rh12 Rh10 41.89(4) . . . . ?
Rh8 Rh9 Rh12 Rh10 137.70(4) . . . . ?
Rh3 Rh9 Rh12 Rh10 103.74(5) . . . . ?
C17 Rh9 Rh12 Rh7 114.4(7) . . . . ?
C3 Rh9 Rh12 Rh7 -133.4(4) . . . . ?
C18 Rh9 Rh12 Rh7 126.8(5) . . . . ?
Sn1 Rh9 Rh12 Rh7 -29.16(4) . . . . ?
Rh10 Rh9 Rh12 Rh7 -101.14(5) . . . . ?
Rh4 Rh9 Rh12 Rh7 -59.24(5) . . . . ?
Rh8 Rh9 Rh12 Rh7 36.56(4) . . . . ?
Rh3 Rh9 Rh12 Rh7 2.60(6) . . . . ?
C17 Rh9 Rh12 Rh11 174.0(7) . . . . ?
C3 Rh9 Rh12 Rh11 -73.7(4) . . . . ?
C18 Rh9 Rh12 Rh11 -173.5(5) . . . . ?
Sn1 Rh9 Rh12 Rh11 30.50(4) . . . . ?
Rh10 Rh9 Rh12 Rh11 -41.48(4) . . . . ?
Rh4 Rh9 Rh12 Rh11 0.41(6) . . . . ?
Rh8 Rh9 Rh12 Rh11 96.22(4) . . . . ?
Rh3 Rh9 Rh12 Rh11 62.26(5) . . . . ?
C17 Rh9 Rh12 Rh8 77.8(7) . . . . ?
C3 Rh9 Rh12 Rh8 -169.9(4) . . . . ?
C18 Rh9 Rh12 Rh8 90.2(5) . . . . ?
Sn1 Rh9 Rh12 Rh8 -65.72(4) . . . . ?
Rh10 Rh9 Rh12 Rh8 -137.70(4) . . . . ?
Rh4 Rh9 Rh12 Rh8 -95.81(5) . . . . ?
Rh3 Rh9 Rh12 Rh8 -33.96(4) . . . . ?
Rh6 Sn1 Rh12 C20 -11.0(9) . . . . ?
Rh9 Sn1 Rh12 C20 168.6(9) . . . . ?
Rh7 Sn1 Rh12 C20 22.3(9) . . . . ?
Rh3 Sn1 Rh12 C20 132.6(9) . . . . ?
Rh5 Sn1 Rh12 C20 -87.1(9) . . . . ?
Rh4 Sn1 Rh12 C20 -158.7(9) . . . . ?
Rh8 Sn1 Rh12 C20 95.1(9) . . . . ?
Rh2 Sn1 Rh12 C20 58.9(9) . . . . ?
Rh1 Sn1 Rh12 C20 -116.5(11) . . . . ?
Rh11 Sn1 Rh12 C20 -47.3(9) . . . . ?
Rh10 Sn1 Rh12 C20 -120.6(9) . . . . ?
Rh6 Sn1 Rh12 C9 106.9(4) . . . . ?
Rh9 Sn1 Rh12 C9 -73.5(4) . . . . ?
Rh7 Sn1 Rh12 C9 140.1(4) . . . . ?
Rh3 Sn1 Rh12 C9 -109.5(4) . . . . ?
Rh5 Sn1 Rh12 C9 30.8(4) . . . . ?
Rh4 Sn1 Rh12 C9 -40.9(4) . . . . ?
Rh8 Sn1 Rh12 C9 -147.1(4) . . . . ?
Rh2 Sn1 Rh12 C9 176.7(4) . . . . ?
Rh1 Sn1 Rh12 C9 1.3(7) . . . . ?
Rh11 Sn1 Rh12 C9 70.6(4) . . . . ?
Rh10 Sn1 Rh12 C9 -2.7(4) . . . . ?
Rh6 Sn1 Rh12 C18 -161.9(4) . . . . ?
Rh9 Sn1 Rh12 C18 17.7(4) . . . . ?
Rh7 Sn1 Rh12 C18 -128.6(4) . . . . ?
Rh3 Sn1 Rh12 C18 -18.3(4) . . . . ?
Rh5 Sn1 Rh12 C18 122.0(4) . . . . ?
Rh4 Sn1 Rh12 C18 50.4(4) . . . . ?
Rh8 Sn1 Rh12 C18 -55.8(4) . . . . ?
Rh2 Sn1 Rh12 C18 -92.0(4) . . . . ?
Rh1 Sn1 Rh12 C18 92.6(7) . . . . ?
Rh11 Sn1 Rh12 C18 161.8(4) . . . . ?
Rh10 Sn1 Rh12 C18 88.5(4) . . . . ?
Rh6 Sn1 Rh12 Rh9 -179.61(6) . . . . ?
Rh7 Sn1 Rh12 Rh9 -146.32(4) . . . . ?
Rh3 Sn1 Rh12 Rh9 -35.99(5) . . . . ?
Rh5 Sn1 Rh12 Rh9 104.29(5) . . . . ?
Rh4 Sn1 Rh12 Rh9 32.67(4) . . . . ?
Rh8 Sn1 Rh12 Rh9 -73.55(4) . . . . ?
Rh2 Sn1 Rh12 Rh9 -109.72(5) . . . . ?
Rh1 Sn1 Rh12 Rh9 74.9(6) . . . . ?
Rh11 Sn1 Rh12 Rh9 144.09(4) . . . . ?
Rh10 Sn1 Rh12 Rh9 70.82(4) . . . . ?
Rh6 Sn1 Rh12 Rh10 109.57(5) . . . . ?
Rh9 Sn1 Rh12 Rh10 -70.82(4) . . . . ?
Rh7 Sn1 Rh12 Rh10 142.85(4) . . . . ?
Rh3 Sn1 Rh12 Rh10 -106.81(5) . . . . ?
Rh5 Sn1 Rh12 Rh10 33.47(4) . . . . ?
Rh4 Sn1 Rh12 Rh10 -38.16(4) . . . . ?
Rh8 Sn1 Rh12 Rh10 -144.37(4) . . . . ?
Rh2 Sn1 Rh12 Rh10 179.46(5) . . . . ?
Rh1 Sn1 Rh12 Rh10 4.0(6) . . . . ?
Rh11 Sn1 Rh12 Rh10 73.27(4) . . . . ?
Rh6 Sn1 Rh12 Rh7 -33.28(5) . . . . ?
Rh9 Sn1 Rh12 Rh7 146.32(4) . . . . ?
Rh3 Sn1 Rh12 Rh7 110.34(5) . . . . ?
Rh5 Sn1 Rh12 Rh7 -109.38(5) . . . . ?
Rh4 Sn1 Rh12 Rh7 178.99(5) . . . . ?
Rh8 Sn1 Rh12 Rh7 72.77(4) . . . . ?
Rh2 Sn1 Rh12 Rh7 36.61(4) . . . . ?
Rh1 Sn1 Rh12 Rh7 -138.8(6) . . . . ?
Rh11 Sn1 Rh12 Rh7 -69.58(4) . . . . ?
Rh10 Sn1 Rh12 Rh7 -142.85(4) . . . . ?
Rh6 Sn1 Rh12 Rh11 36.30(4) . . . . ?
Rh9 Sn1 Rh12 Rh11 -144.09(4) . . . . ?
Rh7 Sn1 Rh12 Rh11 69.58(4) . . . . ?
Rh3 Sn1 Rh12 Rh11 179.92(6) . . . . ?
Rh5 Sn1 Rh12 Rh11 -39.80(4) . . . . ?
Rh4 Sn1 Rh12 Rh11 -111.43(5) . . . . ?
Rh8 Sn1 Rh12 Rh11 142.36(4) . . . . ?
Rh2 Sn1 Rh12 Rh11 106.19(5) . . . . ?
Rh1 Sn1 Rh12 Rh11 -69.2(6) . . . . ?
Rh10 Sn1 Rh12 Rh11 -73.27(4) . . . . ?
Rh6 Sn1 Rh12 Rh8 -106.06(5) . . . . ?
Rh9 Sn1 Rh12 Rh8 73.55(4) . . . . ?
Rh7 Sn1 Rh12 Rh8 -72.77(4) . . . . ?
Rh3 Sn1 Rh12 Rh8 37.56(4) . . . . ?
Rh5 Sn1 Rh12 Rh8 177.84(6) . . . . ?
Rh4 Sn1 Rh12 Rh8 106.21(5) . . . . ?
Rh2 Sn1 Rh12 Rh8 -36.17(4) . . . . ?
Rh1 Sn1 Rh12 Rh8 148.4(6) . . . . ?
Rh11 Sn1 Rh12 Rh8 -142.36(4) . . . . ?
Rh10 Sn1 Rh12 Rh8 144.37(4) . . . . ?
C19 Rh10 Rh12 C20 -2.7(7) . . . . ?
C9 Rh10 Rh12 C20 -24.5(7) . . . . ?
C3 Rh10 Rh12 C20 -108.6(6) . . . . ?
Rh9 Rh10 Rh12 C20 -140.5(5) . . . . ?
Sn1 Rh10 Rh12 C20 151.7(5) . . . . ?
Rh5 Rh10 Rh12 C20 121.3(5) . . . . ?
Rh11 Rh10 Rh12 C20 86.2(5) . . . . ?
Rh4 Rh10 Rh12 C20 -177.3(5) . . . . ?
C19 Rh10 Rh12 C9 21.8(7) . . . . ?
C3 Rh10 Rh12 C9 -84.1(6) . . . . ?
Rh9 Rh10 Rh12 C9 -116.0(5) . . . . ?
Sn1 Rh10 Rh12 C9 176.2(5) . . . . ?
Rh5 Rh10 Rh12 C9 145.8(5) . . . . ?
Rh11 Rh10 Rh12 C9 110.7(5) . . . . ?
Rh4 Rh10 Rh12 C9 -152.8(5) . . . . ?
C19 Rh10 Rh12 C18 104.8(6) . . . . ?
C9 Rh10 Rh12 C18 83.0(6) . . . . ?
C3 Rh10 Rh12 C18 -1.1(5) . . . . ?
Rh9 Rh10 Rh12 C18 -33.0(4) . . . . ?
Sn1 Rh10 Rh12 C18 -100.8(4) . . . . ?
Rh5 Rh10 Rh12 C18 -131.2(4) . . . . ?
Rh11 Rh10 Rh12 C18 -166.3(4) . . . . ?
Rh4 Rh10 Rh12 C18 -69.8(4) . . . . ?
C19 Rh10 Rh12 Rh9 137.8(5) . . . . ?
C9 Rh10 Rh12 Rh9 116.0(5) . . . . ?
C3 Rh10 Rh12 Rh9 31.9(4) . . . . ?
Sn1 Rh10 Rh12 Rh9 -67.82(4) . . . . ?
Rh5 Rh10 Rh12 Rh9 -98.23(5) . . . . ?
Rh11 Rh10 Rh12 Rh9 -133.33(4) . . . . ?
Rh4 Rh10 Rh12 Rh9 -36.82(4) . . . . ?
C19 Rh10 Rh12 Sn1 -154.4(5) . . . . ?
C9 Rh10 Rh12 Sn1 -176.2(5) . . . . ?
C3 Rh10 Rh12 Sn1 99.7(4) . . . . ?
Rh9 Rh10 Rh12 Sn1 67.82(4) . . . . ?
Rh5 Rh10 Rh12 Sn1 -30.41(4) . . . . ?
Rh11 Rh10 Rh12 Sn1 -65.51(3) . . . . ?
Rh4 Rh10 Rh12 Sn1 31.00(4) . . . . ?
C19 Rh10 Rh12 Rh7 -122.2(5) . . . . ?
C9 Rh10 Rh12 Rh7 -144.0(5) . . . . ?
C3 Rh10 Rh12 Rh7 131.9(4) . . . . ?
Rh9 Rh10 Rh12 Rh7 100.00(5) . . . . ?
Sn1 Rh10 Rh12 Rh7 32.18(4) . . . . ?
Rh5 Rh10 Rh12 Rh7 1.77(5) . . . . ?
Rh11 Rh10 Rh12 Rh7 -33.33(4) . . . . ?
Rh4 Rh10 Rh12 Rh7 63.18(5) . . . . ?
C19 Rh10 Rh12 Rh11 -88.9(5) . . . . ?
C9 Rh10 Rh12 Rh11 -110.7(5) . . . . ?
C3 Rh10 Rh12 Rh11 165.2(4) . . . . ?
Rh9 Rh10 Rh12 Rh11 133.33(4) . . . . ?
Sn1 Rh10 Rh12 Rh11 65.51(3) . . . . ?
Rh5 Rh10 Rh12 Rh11 35.10(4) . . . . ?
Rh4 Rh10 Rh12 Rh11 96.51(4) . . . . ?
C19 Rh10 Rh12 Rh8 175.4(5) . . . . ?
C9 Rh10 Rh12 Rh8 153.6(5) . . . . ?
C3 Rh10 Rh12 Rh8 69.5(4) . . . . ?
Rh9 Rh10 Rh12 Rh8 37.65(4) . . . . ?
Sn1 Rh10 Rh12 Rh8 -30.17(4) . . . . ?
Rh5 Rh10 Rh12 Rh8 -60.58(5) . . . . ?
Rh11 Rh10 Rh12 Rh8 -95.68(4) . . . . ?
Rh4 Rh10 Rh12 Rh8 0.83(5) . . . . ?
C25 Rh7 Rh12 C20 1.7(15) . . . . ?
C22 Rh7 Rh12 C20 49.4(6) . . . . ?
C12 Rh7 Rh12 C20 -56.9(5) . . . . ?
Sn1 Rh7 Rh12 C20 -170.6(4) . . . . ?
Rh11 Rh7 Rh12 C20 -102.1(4) . . . . ?
Rh2 Rh7 Rh12 C20 156.6(4) . . . . ?
Rh8 Rh7 Rh12 C20 123.0(4) . . . . ?
Rh6 Rh7 Rh12 C20 -143.5(4) . . . . ?
C25 Rh7 Rh12 C9 100.4(15) . . . . ?
C22 Rh7 Rh12 C9 148.1(7) . . . . ?
C12 Rh7 Rh12 C9 41.8(6) . . . . ?
Sn1 Rh7 Rh12 C9 -71.9(5) . . . . ?
Rh11 Rh7 Rh12 C9 -3.3(5) . . . . ?
Rh2 Rh7 Rh12 C9 -104.7(5) . . . . ?
Rh8 Rh7 Rh12 C9 -138.3(5) . . . . ?
Rh6 Rh7 Rh12 C9 -44.8(5) . . . . ?
C25 Rh7 Rh12 C18 -109.8(15) . . . . ?
C22 Rh7 Rh12 C18 -62.2(6) . . . . ?
C12 Rh7 Rh12 C18 -168.5(6) . . . . ?
Sn1 Rh7 Rh12 C18 77.9(5) . . . . ?
Rh11 Rh7 Rh12 C18 146.4(5) . . . . ?
Rh2 Rh7 Rh12 C18 45.0(5) . . . . ?
Rh8 Rh7 Rh12 C18 11.5(5) . . . . ?
Rh6 Rh7 Rh12 C18 104.9(5) . . . . ?
C25 Rh7 Rh12 Rh9 -158.3(14) . . . . ?
C22 Rh7 Rh12 Rh9 -110.6(4) . . . . ?
C12 Rh7 Rh12 Rh9 143.1(4) . . . . ?
Sn1 Rh7 Rh12 Rh9 29.44(4) . . . . ?
Rh11 Rh7 Rh12 Rh9 97.97(5) . . . . ?
Rh2 Rh7 Rh12 Rh9 -3.41(6) . . . . ?
Rh8 Rh7 Rh12 Rh9 -36.96(4) . . . . ?
Rh6 Rh7 Rh12 Rh9 56.51(5) . . . . ?
C25 Rh7 Rh12 Sn1 172.3(14) . . . . ?
C22 Rh7 Rh12 Sn1 -140.0(4) . . . . ?
C12 Rh7 Rh12 Sn1 113.7(4) . . . . ?
Rh11 Rh7 Rh12 Sn1 68.53(3) . . . . ?
Rh2 Rh7 Rh12 Sn1 -32.85(4) . . . . ?
Rh8 Rh7 Rh12 Sn1 -66.40(3) . . . . ?
Rh6 Rh7 Rh12 Sn1 27.07(4) . . . . ?
C25 Rh7 Rh12 Rh10 138.8(14) . . . . ?
C22 Rh7 Rh12 Rh10 -173.5(4) . . . . ?
C12 Rh7 Rh12 Rh10 80.2(4) . . . . ?
Sn1 Rh7 Rh12 Rh10 -33.49(4) . . . . ?
Rh11 Rh7 Rh12 Rh10 35.04(4) . . . . ?
Rh2 Rh7 Rh12 Rh10 -66.34(5) . . . . ?
Rh8 Rh7 Rh12 Rh10 -99.89(4) . . . . ?
Rh6 Rh7 Rh12 Rh10 -6.42(5) . . . . ?
C25 Rh7 Rh12 Rh11 103.8(14) . . . . ?
C22 Rh7 Rh12 Rh11 151.4(4) . . . . ?
C12 Rh7 Rh12 Rh11 45.1(4) . . . . ?
Sn1 Rh7 Rh12 Rh11 -68.53(3) . . . . ?
Rh2 Rh7 Rh12 Rh11 -101.38(5) . . . . ?
Rh8 Rh7 Rh12 Rh11 -134.93(4) . . . . ?
Rh6 Rh7 Rh12 Rh11 -41.46(4) . . . . ?
C25 Rh7 Rh12 Rh8 -121.3(14) . . . . ?
C22 Rh7 Rh12 Rh8 -73.6(4) . . . . ?
C12 Rh7 Rh12 Rh8 -179.9(4) . . . . ?
Sn1 Rh7 Rh12 Rh8 66.40(3) . . . . ?
Rh11 Rh7 Rh12 Rh8 134.93(4) . . . . ?
Rh2 Rh7 Rh12 Rh8 33.56(4) . . . . ?
Rh6 Rh7 Rh12 Rh8 93.47(4) . . . . ?
C6 Rh11 Rh12 C20 -43.2(6) . . . . ?
C12 Rh11 Rh12 C20 45.2(6) . . . . ?
C7 Rh11 Rh12 C20 -132.0(8) . . . . ?
Sn1 Rh11 Rh12 C20 161.1(4) . . . . ?
Rh5 Rh11 Rh12 C20 -162.6(4) . . . . ?
Rh7 Rh11 Rh12 C20 91.4(4) . . . . ?
Rh6 Rh11 Rh12 C20 132.2(4) . . . . ?
Rh10 Rh11 Rh12 C20 -127.1(4) . . . . ?
C6 Rh11 Rh12 C9 43.1(6) . . . . ?
C12 Rh11 Rh12 C9 131.6(5) . . . . ?
C7 Rh11 Rh12 C9 -45.6(8) . . . . ?
Sn1 Rh11 Rh12 C9 -112.5(4) . . . . ?
Rh5 Rh11 Rh12 C9 -76.2(4) . . . . ?
Rh7 Rh11 Rh12 C9 177.8(4) . . . . ?
Rh6 Rh11 Rh12 C9 -141.5(4) . . . . ?
Rh10 Rh11 Rh12 C9 -40.8(4) . . . . ?
C6 Rh11 Rh12 C18 114.4(9) . . . . ?
C12 Rh11 Rh12 C18 -157.1(8) . . . . ?
C7 Rh11 Rh12 C18 25.7(10) . . . . ?
Sn1 Rh11 Rh12 C18 -41.3(8) . . . . ?
Rh5 Rh11 Rh12 C18 -4.9(8) . . . . ?
Rh7 Rh11 Rh12 C18 -110.9(8) . . . . ?
Rh6 Rh11 Rh12 C18 -70.2(8) . . . . ?
Rh10 Rh11 Rh12 C18 30.5(8) . . . . ?
C6 Rh11 Rh12 Rh9 124.6(4) . . . . ?
C12 Rh11 Rh12 Rh9 -146.9(4) . . . . ?
C7 Rh11 Rh12 Rh9 35.9(7) . . . . ?
Sn1 Rh11 Rh12 Rh9 -31.05(4) . . . . ?
Rh5 Rh11 Rh12 Rh9 5.28(5) . . . . ?
Rh7 Rh11 Rh12 Rh9 -100.71(5) . . . . ?
Rh6 Rh11 Rh12 Rh9 -59.99(5) . . . . ?
Rh10 Rh11 Rh12 Rh9 40.73(4) . . . . ?
C6 Rh11 Rh12 Sn1 155.7(4) . . . . ?
C12 Rh11 Rh12 Sn1 -115.9(4) . . . . ?
C7 Rh11 Rh12 Sn1 66.9(7) . . . . ?
Rh5 Rh11 Rh12 Sn1 36.34(4) . . . . ?
Rh7 Rh11 Rh12 Sn1 -69.66(4) . . . . ?
Rh6 Rh11 Rh12 Sn1 -28.93(4) . . . . ?
Rh10 Rh11 Rh12 Sn1 71.79(4) . . . . ?
C6 Rh11 Rh12 Rh10 83.9(4) . . . . ?
C12 Rh11 Rh12 Rh10 172.4(4) . . . . ?
C7 Rh11 Rh12 Rh10 -4.9(7) . . . . ?
Sn1 Rh11 Rh12 Rh10 -71.79(4) . . . . ?
Rh5 Rh11 Rh12 Rh10 -35.45(4) . . . . ?
Rh7 Rh11 Rh12 Rh10 -141.45(4) . . . . ?
Rh6 Rh11 Rh12 Rh10 -100.72(4) . . . . ?
C6 Rh11 Rh12 Rh7 -134.7(4) . . . . ?
C12 Rh11 Rh12 Rh7 -46.2(4) . . . . ?
C7 Rh11 Rh12 Rh7 136.6(7) . . . . ?
Sn1 Rh11 Rh12 Rh7 69.66(4) . . . . ?
Rh5 Rh11 Rh12 Rh7 105.99(4) . . . . ?
Rh6 Rh11 Rh12 Rh7 40.73(4) . . . . ?
Rh10 Rh11 Rh12 Rh7 141.45(4) . . . . ?
C6 Rh11 Rh12 Rh8 -173.2(4) . . . . ?
C12 Rh11 Rh12 Rh8 -84.8(4) . . . . ?
C7 Rh11 Rh12 Rh8 98.0(7) . . . . ?
Sn1 Rh11 Rh12 Rh8 31.08(4) . . . . ?
Rh5 Rh11 Rh12 Rh8 67.41(4) . . . . ?
Rh7 Rh11 Rh12 Rh8 -38.58(4) . . . . ?
Rh6 Rh11 Rh12 Rh8 2.14(5) . . . . ?
Rh10 Rh11 Rh12 Rh8 102.86(4) . . . . ?
C4 Rh8 Rh12 C20 34.3(6) . . . . ?
C24 Rh8 Rh12 C20 131.1(7) . . . . ?
C21 Rh8 Rh12 C20 -70.9(7) . . . . ?
Sn1 Rh8 Rh12 C20 -149.7(5) . . . . ?
Rh2 Rh8 Rh12 C20 -115.7(5) . . . . ?
Rh3 Rh8 Rh12 C20 176.0(5) . . . . ?
Rh9 Rh8 Rh12 C20 140.8(5) . . . . ?
Rh7 Rh8 Rh12 C20 -80.7(5) . . . . ?
C4 Rh8 Rh12 C9 -112.7(7) . . . . ?
C24 Rh8 Rh12 C9 -15.9(8) . . . . ?
C21 Rh8 Rh12 C9 142.1(7) . . . . ?
Sn1 Rh8 Rh12 C9 63.4(6) . . . . ?
Rh2 Rh8 Rh12 C9 97.3(6) . . . . ?
Rh3 Rh8 Rh12 C9 29.1(6) . . . . ?
Rh9 Rh8 Rh12 C9 -6.1(6) . . . . ?
Rh7 Rh8 Rh12 C9 132.4(6) . . . . ?
C4 Rh8 Rh12 C18 -55.5(5) . . . . ?
C24 Rh8 Rh12 C18 41.3(6) . . . . ?
C21 Rh8 Rh12 C18 -160.8(6) . . . . ?
Sn1 Rh8 Rh12 C18 120.5(4) . . . . ?
Rh2 Rh8 Rh12 C18 154.4(4) . . . . ?
Rh3 Rh8 Rh12 C18 86.2(4) . . . . ?
Rh9 Rh8 Rh12 C18 51.0(4) . . . . ?
Rh7 Rh8 Rh12 C18 -170.5(4) . . . . ?
C4 Rh8 Rh12 Rh9 -106.6(4) . . . . ?
C24 Rh8 Rh12 Rh9 -9.8(5) . . . . ?
C21 Rh8 Rh12 Rh9 148.2(5) . . . . ?
Sn1 Rh8 Rh12 Rh9 69.51(4) . . . . ?
Rh2 Rh8 Rh12 Rh9 103.43(5) . . . . ?
Rh3 Rh8 Rh12 Rh9 35.20(4) . . . . ?
Rh7 Rh8 Rh12 Rh9 138.51(5) . . . . ?
C4 Rh8 Rh12 Sn1 -176.1(4) . . . . ?
C24 Rh8 Rh12 Sn1 -79.3(5) . . . . ?
C21 Rh8 Rh12 Sn1 78.7(5) . . . . ?
Rh2 Rh8 Rh12 Sn1 33.92(4) . . . . ?
Rh3 Rh8 Rh12 Sn1 -34.31(4) . . . . ?
Rh9 Rh8 Rh12 Sn1 -69.51(4) . . . . ?
Rh7 Rh8 Rh12 Sn1 68.99(4) . . . . ?
C4 Rh8 Rh12 Rh10 -144.0(4) . . . . ?
C24 Rh8 Rh12 Rh10 -47.2(5) . . . . ?
C21 Rh8 Rh12 Rh10 110.8(5) . . . . ?
Sn1 Rh8 Rh12 Rh10 32.03(4) . . . . ?
Rh2 Rh8 Rh12 Rh10 65.95(5) . . . . ?
Rh3 Rh8 Rh12 Rh10 -2.28(5) . . . . ?
Rh9 Rh8 Rh12 Rh10 -37.49(4) . . . . ?
Rh7 Rh8 Rh12 Rh10 101.02(5) . . . . ?
C4 Rh8 Rh12 Rh7 114.9(4) . . . . ?
C24 Rh8 Rh12 Rh7 -148.3(5) . . . . ?
C21 Rh8 Rh12 Rh7 9.7(5) . . . . ?
Sn1 Rh8 Rh12 Rh7 -68.99(4) . . . . ?
Rh2 Rh8 Rh12 Rh7 -35.08(4) . . . . ?
Rh3 Rh8 Rh12 Rh7 -103.30(5) . . . . ?
Rh9 Rh8 Rh12 Rh7 -138.51(5) . . . . ?
C4 Rh8 Rh12 Rh11 152.5(4) . . . . ?
C24 Rh8 Rh12 Rh11 -110.7(5) . . . . ?
C21 Rh8 Rh12 Rh11 47.3(5) . . . . ?
Sn1 Rh8 Rh12 Rh11 -31.46(4) . . . . ?
Rh2 Rh8 Rh12 Rh11 2.46(5) . . . . ?
Rh3 Rh8 Rh12 Rh11 -65.77(5) . . . . ?
Rh9 Rh8 Rh12 Rh11 -100.97(4) . . . . ?
Rh7 Rh8 Rh12 Rh11 37.53(4) . . . . ?
C2 Rh6 C1 O1 14.4(16) . . . . ?
C11 Rh6 C1 O1 -83.9(15) . . . . ?
Sn1 Rh6 C1 O1 169.8(14) . . . . ?
Rh2 Rh6 C1 O1 -128.3(15) . . . . ?
Rh1 Rh6 C1 O1 176.3(18) . . . . ?
Rh11 Rh6 C1 O1 104.6(14) . . . . ?
Rh7 Rh6 C1 O1 -139.9(11) . . . . ?
Rh5 Rh6 C1 O1 118.6(15) . . . . ?
C2 Rh6 C1 Rh1 -161.9(5) . . . . ?
C11 Rh6 C1 Rh1 99.8(5) . . . . ?
Sn1 Rh6 C1 Rh1 -6.5(4) . . . . ?
Rh2 Rh6 C1 Rh1 55.4(3) . . . . ?
Rh11 Rh6 C1 Rh1 -71.7(6) . . . . ?
Rh7 Rh6 C1 Rh1 43.8(11) . . . . ?
Rh5 Rh6 C1 Rh1 -57.6(3) . . . . ?
C13 Rh1 C1 O1 42.2(14) . . . . ?
C15 Rh1 C1 O1 -54.4(16) . . . . ?
Rh6 Rh1 C1 O1 -176.5(17) . . . . ?
Sn1 Rh1 C1 O1 -170.5(13) . . . . ?
Rh4 Rh1 C1 O1 -116.4(13) . . . . ?
Rh5 Rh1 C1 O1 -115.6(14) . . . . ?
Rh3 Rh1 C1 O1 138.3(11) . . . . ?
Rh2 Rh1 C1 O1 137.1(14) . . . . ?
C13 Rh1 C1 Rh6 -141.3(5) . . . . ?
C15 Rh1 C1 Rh6 122.1(5) . . . . ?
Sn1 Rh1 C1 Rh6 6.1(4) . . . . ?
Rh4 Rh1 C1 Rh6 60.1(7) . . . . ?
Rh5 Rh1 C1 Rh6 60.9(3) . . . . ?
Rh3 Rh1 C1 Rh6 -45.1(7) . . . . ?
Rh2 Rh1 C1 Rh6 -46.4(3) . . . . ?
C11 Rh6 C2 O2 -21(18) . . . . ?
C1 Rh6 C2 O2 -109(17) . . . . ?
Sn1 Rh6 C2 O2 110(17) . . . . ?
Rh2 Rh6 C2 O2 4(18) . . . . ?
Rh1 Rh6 C2 O2 -133(17) . . . . ?
Rh11 Rh6 C2 O2 116(17) . . . . ?
Rh7 Rh6 C2 O2 61(17) . . . . ?
Rh5 Rh6 C2 O2 168(17) . . . . ?
C17 Rh9 C3 O3 12.3(16) . . . . ?
C18 Rh9 C3 O3 -87.9(15) . . . . ?
Sn1 Rh9 C3 O3 161.4(14) . . . . ?
Rh12 Rh9 C3 O3 -134.8(15) . . . . ?
Rh10 Rh9 C3 O3 -175.6(18) . . . . ?
Rh4 Rh9 C3 O3 112.0(15) . . . . ?
Rh8 Rh9 C3 O3 -162.6(8) . . . . ?
Rh3 Rh9 C3 O3 100.7(15) . . . . ?
C17 Rh9 C3 Rh10 -172.1(5) . . . . ?
C18 Rh9 C3 Rh10 87.8(5) . . . . ?
Sn1 Rh9 C3 Rh10 -23.0(4) . . . . ?
Rh12 Rh9 C3 Rh10 40.8(4) . . . . ?
Rh4 Rh9 C3 Rh10 -72.4(3) . . . . ?
Rh8 Rh9 C3 Rh10 13.0(13) . . . . ?
Rh3 Rh9 C3 Rh10 -83.7(5) . . . . ?
C19 Rh10 C3 O3 5.7(14) . . . . ?
C9 Rh10 C3 O3 93.6(13) . . . . ?
Rh9 Rh10 C3 O3 176.2(16) . . . . ?
Rh12 Rh10 C3 O3 137.5(12) . . . . ?
Sn1 Rh10 C3 O3 -162.7(12) . . . . ?
Rh5 Rh10 C3 O3 -106.7(12) . . . . ?
Rh11 Rh10 C3 O3 166.3(8) . . . . ?
Rh4 Rh10 C3 O3 -116.4(13) . . . . ?
C19 Rh10 C3 Rh9 -170.5(5) . . . . ?
C9 Rh10 C3 Rh9 -82.6(5) . . . . ?
Rh12 Rh10 C3 Rh9 -38.7(4) . . . . ?
Sn1 Rh10 C3 Rh9 21.1(4) . . . . ?
Rh5 Rh10 C3 Rh9 77.1(5) . . . . ?
Rh11 Rh10 C3 Rh9 -9.9(10) . . . . ?
Rh4 Rh10 C3 Rh9 67.4(3) . . . . ?
C24 Rh8 C4 O4 72(20) . . . . ?
C21 Rh8 C4 O4 -26(20) . . . . ?
Sn1 Rh8 C4 O4 -165(20) . . . . ?
Rh2 Rh8 C4 O4 -37(21) . . . . ?
Rh3 Rh8 C4 O4 86(20) . . . . ?
Rh9 Rh8 C4 O4 148(20) . . . . ?
Rh7 Rh8 C4 O4 -105(20) . . . . ?
Rh12 Rh8 C4 O4 -159(20) . . . . ?
C10 Rh3 C5 O5 -51(18) . . . . ?
C24 Rh3 C5 O5 68(18) . . . . ?
Sn1 Rh3 C5 O5 -170(17) . . . . ?
Rh4 Rh3 C5 O5 -85(18) . . . . ?
Rh8 Rh3 C5 O5 104(18) . . . . ?
Rh9 Rh3 C5 O5 9(19) . . . . ?
Rh2 Rh3 C5 O5 158(18) . . . . ?
Rh1 Rh3 C5 O5 -139(18) . . . . ?
C12 Rh11 C6 O6 -163(84) . . . . ?
C7 Rh11 C6 O6 55(84) . . . . ?
Sn1 Rh11 C6 O6 -54(84) . . . . ?
Rh5 Rh11 C6 O6 20(84) . . . . ?
Rh7 Rh11 C6 O6 -138(84) . . . . ?
Rh6 Rh11 C6 O6 106(84) . . . . ?
Rh10 Rh11 C6 O6 -33(84) . . . . ?
Rh12 Rh11 C6 O6 -88(84) . . . . ?
C23 Rh5 C7 O7 26.2(19) . . . . ?
C8 Rh5 C7 O7 -71(2) . . . . ?
Sn1 Rh5 C7 O7 167.6(18) . . . . ?
Rh11 Rh5 C7 O7 177(2) . . . . ?
Rh1 Rh5 C7 O7 106.2(17) . . . . ?
Rh10 Rh5 C7 O7 -132.8(19) . . . . ?
Rh4 Rh5 C7 O7 -146.8(14) . . . . ?
Rh6 Rh5 C7 O7 118.3(19) . . . . ?
C23 Rh5 C7 Rh11 -150.6(6) . . . . ?
C8 Rh5 C7 Rh11 111.8(6) . . . . ?
Sn1 Rh5 C7 Rh11 -9.3(6) . . . . ?
Rh1 Rh5 C7 Rh11 -70.6(8) . . . . ?
Rh10 Rh5 C7 Rh11 50.3(5) . . . . ?
Rh4 Rh5 C7 Rh11 36.3(12) . . . . ?
Rh6 Rh5 C7 Rh11 -58.6(4) . . . . ?
C6 Rh11 C7 O7 48.9(18) . . . . ?
C12 Rh11 C7 O7 -37(2) . . . . ?
Sn1 Rh11 C7 O7 -168.0(16) . . . . ?
Rh5 Rh11 C7 O7 -177(2) . . . . ?
Rh7 Rh11 C7 O7 -114.2(16) . . . . ?
Rh6 Rh11 C7 O7 -116.8(18) . . . . ?
Rh10 Rh11 C7 O7 134.8(18) . . . . ?
Rh12 Rh11 C7 O7 138.9(14) . . . . ?
C6 Rh11 C7 Rh5 -134.1(7) . . . . ?
C12 Rh11 C7 Rh5 140.3(7) . . . . ?
Sn1 Rh11 C7 Rh5 9.1(6) . . . . ?
Rh7 Rh11 C7 Rh5 62.8(8) . . . . ?
Rh6 Rh11 C7 Rh5 60.3(4) . . . . ?
Rh10 Rh11 C7 Rh5 -48.2(5) . . . . ?
Rh12 Rh11 C7 Rh5 -44.1(10) . . . . ?
C23 Rh5 C8 O8 -24(3) . . . . ?
C7 Rh5 C8 O8 72(3) . . . . ?
Sn1 Rh5 C8 O8 -173(3) . . . . ?
Rh11 Rh5 C8 O8 120(3) . . . . ?
Rh1 Rh5 C8 O8 -106(3) . . . . ?
Rh10 Rh5 C8 O8 153(3) . . . . ?
Rh4 Rh5 C8 O8 -136(3) . . . . ?
Rh6 Rh5 C8 O8 -162.5(15) . . . . ?
C19 Rh10 C9 O9 15.5(14) . . . . ?
C3 Rh10 C9 O9 -84.8(14) . . . . ?
Rh9 Rh10 C9 O9 -130.7(14) . . . . ?
Rh12 Rh10 C9 O9 179.0(17) . . . . ?
Sn1 Rh10 C9 O9 175.6(13) . . . . ?
Rh5 Rh10 C9 O9 121.5(12) . . . . ?
Rh11 Rh10 C9 O9 122.2(14) . . . . ?
Rh4 Rh10 C9 O9 -134.8(11) . . . . ?
C19 Rh10 C9 Rh12 -163.6(5) . . . . ?
C3 Rh10 C9 Rh12 96.2(5) . . . . ?
Rh9 Rh10 C9 Rh12 50.3(3) . . . . ?
Sn1 Rh10 C9 Rh12 -3.4(4) . . . . ?
Rh5 Rh10 C9 Rh12 -57.6(7) . . . . ?
Rh11 Rh10 C9 Rh12 -56.9(3) . . . . ?
Rh4 Rh10 C9 Rh12 46.1(7) . . . . ?
C20 Rh12 C9 O9 -17.7(13) . . . . ?
C18 Rh12 C9 O9 82.8(13) . . . . ?
Rh9 Rh12 C9 O9 129.7(13) . . . . ?
Sn1 Rh12 C9 O9 -175.6(12) . . . . ?
Rh10 Rh12 C9 O9 -179.1(16) . . . . ?
Rh7 Rh12 C9 O9 -120.5(12) . . . . ?
Rh11 Rh12 C9 O9 -123.3(13) . . . . ?
Rh8 Rh12 C9 O9 135.1(10) . . . . ?
C20 Rh12 C9 Rh10 161.3(5) . . . . ?
C18 Rh12 C9 Rh10 -98.1(5) . . . . ?
Rh9 Rh12 C9 Rh10 -51.2(3) . . . . ?
Sn1 Rh12 C9 Rh10 3.4(4) . . . . ?
Rh7 Rh12 C9 Rh10 58.6(7) . . . . ?
Rh11 Rh12 C9 Rh10 55.8(3) . . . . ?
Rh8 Rh12 C9 Rh10 -45.9(8) . . . . ?
C16 Rh4 C10 O10 18(2) . . . . ?
C15 Rh4 C10 O10 -82.7(19) . . . . ?
Sn1 Rh4 C10 O10 170.8(18) . . . . ?
Rh3 Rh4 C10 O10 -176(2) . . . . ?
Rh1 Rh4 C10 O10 -128.8(19) . . . . ?
Rh9 Rh4 C10 O10 120(2) . . . . ?
Rh5 Rh4 C10 O10 -147.9(13) . . . . ?
Rh10 Rh4 C10 O10 112.2(18) . . . . ?
C16 Rh4 C10 Rh3 -166.1(6) . . . . ?
C15 Rh4 C10 Rh3 93.6(6) . . . . ?
Sn1 Rh4 C10 Rh3 -12.8(6) . . . . ?
Rh1 Rh4 C10 Rh3 47.6(5) . . . . ?
Rh9 Rh4 C10 Rh3 -63.8(4) . . . . ?
Rh5 Rh4 C10 Rh3 28.4(14) . . . . ?
Rh10 Rh4 C10 Rh3 -71.4(7) . . . . ?
C5 Rh3 C10 O10 38.8(18) . . . . ?
C24 Rh3 C10 O10 -57.9(19) . . . . ?
Sn1 Rh3 C10 O10 -170.5(16) . . . . ?
Rh4 Rh3 C10 O10 177(2) . . . . ?
Rh8 Rh3 C10 O10 -111.0(16) . . . . ?
Rh9 Rh3 C10 O10 -120.7(18) . . . . ?
Rh2 Rh3 C10 O10 144.2(12) . . . . ?
Rh1 Rh3 C10 O10 133.4(17) . . . . ?
C5 Rh3 C10 Rh4 -137.9(7) . . . . ?
C24 Rh3 C10 Rh4 125.5(6) . . . . ?
Sn1 Rh3 C10 Rh4 12.9(6) . . . . ?
Rh8 Rh3 C10 Rh4 72.4(8) . . . . ?
Rh9 Rh3 C10 Rh4 62.6(4) . . . . ?
Rh2 Rh3 C10 Rh4 -32.4(12) . . . . ?
Rh1 Rh3 C10 Rh4 -43.2(5) . . . . ?
C2 Rh6 C11 O11 -27.8(14) . . . . ?
C1 Rh6 C11 O11 73.6(13) . . . . ?
Sn1 Rh6 C11 O11 -178.2(12) . . . . ?
Rh2 Rh6 C11 O11 175.0(16) . . . . ?
Rh1 Rh6 C11 O11 120.1(13) . . . . ?
Rh11 Rh6 C11 O11 -115.2(12) . . . . ?
Rh7 Rh6 C11 O11 -126.0(13) . . . . ?
Rh5 Rh6 C11 O11 131.8(10) . . . . ?
C2 Rh6 C11 Rh2 157.2(5) . . . . ?
C1 Rh6 C11 Rh2 -101.4(5) . . . . ?
Sn1 Rh6 C11 Rh2 6.8(5) . . . . ?
Rh1 Rh6 C11 Rh2 -54.9(4) . . . . ?
Rh11 Rh6 C11 Rh2 69.8(6) . . . . ?
Rh7 Rh6 C11 Rh2 59.0(3) . . . . ?
Rh5 Rh6 C11 Rh2 -43.2(10) . . . . ?
C14 Rh2 C11 O11 -37.0(13) . . . . ?
C21 Rh2 C11 O11 60.2(14) . . . . ?
Rh6 Rh2 C11 O11 -175.1(16) . . . . ?
Sn1 Rh2 C11 O11 178.6(12) . . . . ?
Rh8 Rh2 C11 O11 123.8(11) . . . . ?
Rh7 Rh2 C11 O11 125.4(13) . . . . ?
Rh3 Rh2 C11 O11 -131.2(11) . . . . ?
Rh1 Rh2 C11 O11 -128.7(13) . . . . ?
C14 Rh2 C11 Rh6 138.1(5) . . . . ?
C21 Rh2 C11 Rh6 -124.8(5) . . . . ?
Sn1 Rh2 C11 Rh6 -6.4(4) . . . . ?
Rh8 Rh2 C11 Rh6 -61.2(7) . . . . ?
Rh7 Rh2 C11 Rh6 -59.6(3) . . . . ?
Rh3 Rh2 C11 Rh6 43.9(8) . . . . ?
Rh1 Rh2 C11 Rh6 46.3(3) . . . . ?
C25 Rh7 C12 O12 -51.4(16) . . . . ?
C22 Rh7 C12 O12 46.8(16) . . . . ?
Sn1 Rh7 C12 O12 170.0(14) . . . . ?
Rh11 Rh7 C12 O12 179.3(19) . . . . ?
Rh12 Rh7 C12 O12 114.2(15) . . . . ?
Rh2 Rh7 C12 O12 -135.2(12) . . . . ?
Rh8 Rh7 C12 O12 114.1(14) . . . . ?
Rh6 Rh7 C12 O12 -135.3(15) . . . . ?
C25 Rh7 C12 Rh11 129.2(5) . . . . ?
C22 Rh7 C12 Rh11 -132.5(5) . . . . ?
Sn1 Rh7 C12 Rh11 -9.3(5) . . . . ?
Rh12 Rh7 C12 Rh11 -65.2(4) . . . . ?
Rh2 Rh7 C12 Rh11 45.4(9) . . . . ?
Rh8 Rh7 C12 Rh11 -65.3(8) . . . . ?
Rh6 Rh7 C12 Rh11 45.4(4) . . . . ?
C6 Rh11 C12 O12 -27.0(16) . . . . ?
C7 Rh11 C12 O12 58(2) . . . . ?
Sn1 Rh11 C12 O12 -170.3(15) . . . . ?
Rh5 Rh11 C12 O12 148.0(11) . . . . ?
Rh7 Rh11 C12 O12 -179.3(19) . . . . ?
Rh6 Rh11 C12 O12 134.7(15) . . . . ?
Rh10 Rh11 C12 O12 -110.7(15) . . . . ?
Rh12 Rh11 C12 O12 -119.0(16) . . . . ?
C6 Rh11 C12 Rh7 152.3(6) . . . . ?
C7 Rh11 C12 Rh7 -122.4(8) . . . . ?
Sn1 Rh11 C12 Rh7 9.0(5) . . . . ?
Rh5 Rh11 C12 Rh7 -32.7(11) . . . . ?
Rh6 Rh11 C12 Rh7 -45.9(4) . . . . ?
Rh10 Rh11 C12 Rh7 68.7(6) . . . . ?
Rh12 Rh11 C12 Rh7 60.4(3) . . . . ?
C15 Rh1 C13 O13 112(27) . . . . ?
C1 Rh1 C13 O13 -16(27) . . . . ?
Rh6 Rh1 C13 O13 -50(27) . . . . ?
Sn1 Rh1 C13 O13 -133(26) . . . . ?
Rh4 Rh1 C13 O13 150(26) . . . . ?
Rh5 Rh1 C13 O13 61(27) . . . . ?
Rh3 Rh1 C13 O13 -158(27) . . . . ?
Rh2 Rh1 C13 O13 -100(27) . . . . ?
C21 Rh2 C14 O14 121(23) . . . . ?
C11 Rh2 C14 O14 -111(23) . . . . ?
Rh6 Rh2 C14 O14 -77(23) . . . . ?
Sn1 Rh2 C14 O14 1(23) . . . . ?
Rh8 Rh2 C14 O14 83(23) . . . . ?
Rh7 Rh2 C14 O14 -178(100) . . . . ?
Rh3 Rh2 C14 O14 31(23) . . . . ?
Rh1 Rh2 C14 O14 -28(23) . . . . ?
C16 Rh4 C15 O15 -3.8(15) . . . . ?
C10 Rh4 C15 O15 89.7(15) . . . . ?
Sn1 Rh4 C15 O15 -164.8(13) . . . . ?
Rh3 Rh4 C15 O15 135.0(14) . . . . ?
Rh1 Rh4 C15 O15 178.5(17) . . . . ?
Rh9 Rh4 C15 O15 165.1(8) . . . . ?
Rh5 Rh4 C15 O15 -116.0(15) . . . . ?
Rh10 Rh4 C15 O15 -104.6(14) . . . . ?
C16 Rh4 C15 Rh1 177.7(5) . . . . ?
C10 Rh4 C15 Rh1 -88.8(5) . . . . ?
Sn1 Rh4 C15 Rh1 16.7(4) . . . . ?
Rh3 Rh4 C15 Rh1 -43.5(4) . . . . ?
Rh9 Rh4 C15 Rh1 -13.4(12) . . . . ?
Rh5 Rh4 C15 Rh1 65.5(3) . . . . ?
Rh10 Rh4 C15 Rh1 77.0(5) . . . . ?
C13 Rh1 C15 O15 -48.1(13) . . . . ?
C1 Rh1 C15 O15 48.5(15) . . . . ?
Rh6 Rh1 C15 O15 110.7(12) . . . . ?
Sn1 Rh1 C15 O15 165.0(12) . . . . ?
Rh4 Rh1 C15 O15 -178.6(16) . . . . ?
Rh5 Rh1 C15 O15 113.9(13) . . . . ?
Rh3 Rh1 C15 O15 -139.4(12) . . . . ?
Rh2 Rh1 C15 O15 -152.9(9) . . . . ?
C13 Rh1 C15 Rh4 130.5(5) . . . . ?
C1 Rh1 C15 Rh4 -132.9(5) . . . . ?
Rh6 Rh1 C15 Rh4 -70.7(6) . . . . ?
Sn1 Rh1 C15 Rh4 -16.4(4) . . . . ?
Rh5 Rh1 C15 Rh4 -67.5(3) . . . . ?
Rh3 Rh1 C15 Rh4 39.2(3) . . . . ?
Rh2 Rh1 C15 Rh4 25.7(9) . . . . ?
C10 Rh4 C16 O16 -4(11) . . . . ?
C15 Rh4 C16 O16 94(11) . . . . ?
Sn1 Rh4 C16 O16 -124(11) . . . . ?
Rh3 Rh4 C16 O16 -18(11) . . . . ?
Rh1 Rh4 C16 O16 97(11) . . . . ?
Rh9 Rh4 C16 O16 -82(11) . . . . ?
Rh5 Rh4 C16 O16 169(11) . . . . ?
Rh10 Rh4 C16 O16 -136(11) . . . . ?
C3 Rh9 C17 O17 151(41) . . . . ?
C18 Rh9 C17 O17 -106(41) . . . . ?
Sn1 Rh9 C17 O17 24(42) . . . . ?
Rh12 Rh9 C17 O17 -97(41) . . . . ?
Rh10 Rh9 C17 O17 142(41) . . . . ?
Rh4 Rh9 C17 O17 77(41) . . . . ?
Rh8 Rh9 C17 O17 -30(41) . . . . ?
Rh3 Rh9 C17 O17 23(41) . . . . ?
C20 Rh12 C18 O18 -1.6(14) . . . . ?
C9 Rh12 C18 O18 -89.8(13) . . . . ?
Rh9 Rh12 C18 O18 -173.1(16) . . . . ?
Sn1 Rh12 C18 O18 166.3(12) . . . . ?
Rh10 Rh12 C18 O18 -133.1(13) . . . . ?
Rh7 Rh12 C18 O18 109.5(12) . . . . ?
Rh11 Rh12 C18 O18 -159.6(8) . . . . ?
Rh8 Rh12 C18 O18 119.9(13) . . . . ?
C20 Rh12 C18 Rh9 171.5(5) . . . . ?
C9 Rh12 C18 Rh9 83.3(5) . . . . ?
Sn1 Rh12 C18 Rh9 -20.6(4) . . . . ?
Rh10 Rh12 C18 Rh9 40.0(3) . . . . ?
Rh7 Rh12 C18 Rh9 -77.4(5) . . . . ?
Rh11 Rh12 C18 Rh9 13.5(10) . . . . ?
Rh8 Rh12 C18 Rh9 -67.0(3) . . . . ?
C17 Rh9 C18 O18 -15.0(16) . . . . ?
C3 Rh9 C18 O18 84.4(15) . . . . ?
Sn1 Rh9 C18 O18 -165.5(14) . . . . ?
Rh12 Rh9 C18 O18 172.2(18) . . . . ?
Rh10 Rh9 C18 O18 130.9(14) . . . . ?
Rh4 Rh9 C18 O18 155.9(9) . . . . ?
Rh8 Rh9 C18 O18 -115.8(15) . . . . ?
Rh3 Rh9 C18 O18 -104.3(14) . . . . ?
C17 Rh9 C18 Rh12 172.7(5) . . . . ?
C3 Rh9 C18 Rh12 -87.9(5) . . . . ?
Sn1 Rh9 C18 Rh12 22.2(4) . . . . ?
Rh10 Rh9 C18 Rh12 -41.3(4) . . . . ?
Rh4 Rh9 C18 Rh12 -16.3(13) . . . . ?
Rh8 Rh9 C18 Rh12 72.0(3) . . . . ?
Rh3 Rh9 C18 Rh12 83.5(5) . . . . ?
C9 Rh10 C19 O19 -56(11) . . . . ?
C3 Rh10 C19 O19 32(11) . . . . ?
Rh9 Rh10 C19 O19 20(12) . . . . ?
Rh12 Rh10 C19 O19 -71(11) . . . . ?
Sn1 Rh10 C19 O19 -179(100) . . . . ?
Rh5 Rh10 C19 O19 162(11) . . . . ?
Rh11 Rh10 C19 O19 -139(11) . . . . ?
Rh4 Rh10 C19 O19 103(11) . . . . ?
C9 Rh12 C20 O20 35(10) . . . . ?
C18 Rh12 C20 O20 -53(10) . . . . ?
Rh9 Rh12 C20 O20 -42(10) . . . . ?
Sn1 Rh12 C20 O20 156(9) . . . . ?
Rh10 Rh12 C20 O20 51(10) . . . . ?
Rh7 Rh12 C20 O20 174(10) . . . . ?
Rh11 Rh12 C20 O20 116(10) . . . . ?
Rh8 Rh12 C20 O20 -127(10) . . . . ?
C14 Rh2 C21 O21 48.4(14) . . . . ?
C11 Rh2 C21 O21 -47.2(16) . . . . ?
Rh6 Rh2 C21 O21 -108.4(13) . . . . ?
Sn1 Rh2 C21 O21 -164.7(13) . . . . ?
Rh8 Rh2 C21 O21 -178.3(17) . . . . ?
Rh7 Rh2 C21 O21 -114.4(14) . . . . ?
Rh3 Rh2 C21 O21 139.8(13) . . . . ?
Rh1 Rh2 C21 O21 149.7(10) . . . . ?
C14 Rh2 C21 Rh8 -133.3(5) . . . . ?
C11 Rh2 C21 Rh8 131.1(5) . . . . ?
Rh6 Rh2 C21 Rh8 69.9(6) . . . . ?
Sn1 Rh2 C21 Rh8 13.6(4) . . . . ?
Rh7 Rh2 C21 Rh8 63.9(3) . . . . ?
Rh3 Rh2 C21 Rh8 -41.9(3) . . . . ?
Rh1 Rh2 C21 Rh8 -31.9(9) . . . . ?
C4 Rh8 C21 O21 6.6(14) . . . . ?
C24 Rh8 C21 O21 -90.8(13) . . . . ?
Sn1 Rh8 C21 O21 164.8(12) . . . . ?
Rh2 Rh8 C21 O21 178.4(16) . . . . ?
Rh3 Rh8 C21 O21 -135.9(13) . . . . ?
Rh9 Rh8 C21 O21 -161.0(8) . . . . ?
Rh7 Rh8 C21 O21 114.7(13) . . . . ?
Rh12 Rh8 C21 O21 106.3(12) . . . . ?
C4 Rh8 C21 Rh2 -171.8(5) . . . . ?
C24 Rh8 C21 Rh2 90.8(5) . . . . ?
Sn1 Rh8 C21 Rh2 -13.6(4) . . . . ?
Rh3 Rh8 C21 Rh2 45.8(4) . . . . ?
Rh9 Rh8 C21 Rh2 20.7(11) . . . . ?
Rh7 Rh8 C21 Rh2 -63.7(3) . . . . ?
Rh12 Rh8 C21 Rh2 -72.1(5) . . . . ?
C25 Rh7 C22 O22 38(4) . . . . ?
C12 Rh7 C22 O22 -56(4) . . . . ?
Sn1 Rh7 C22 O22 -169(3) . . . . ?
Rh11 Rh7 C22 O22 -97(3) . . . . ?
Rh12 Rh7 C22 O22 -130(4) . . . . ?
Rh2 Rh7 C22 O22 125(3) . . . . ?
Rh8 Rh7 C22 O22 161(4) . . . . ?
Rh6 Rh7 C22 O22 134(3) . . . . ?
C8 Rh5 C23 O23 43(35) . . . . ?
C7 Rh5 C23 O23 -65(35) . . . . ?
Sn1 Rh5 C23 O23 178(100) . . . . ?
Rh11 Rh5 C23 O23 -93(35) . . . . ?
Rh1 Rh5 C23 O23 160(36) . . . . ?
Rh10 Rh5 C23 O23 36(36) . . . . ?
Rh4 Rh5 C23 O23 112(35) . . . . ?
Rh6 Rh5 C23 O23 -145(35) . . . . ?
C4 Rh8 C24 O24 -13.9(16) . . . . ?
C21 Rh8 C24 O24 88.7(15) . . . . ?
Sn1 Rh8 C24 O24 -165.8(14) . . . . ?
Rh2 Rh8 C24 O24 133.7(15) . . . . ?
Rh3 Rh8 C24 O24 178.8(18) . . . . ?
Rh9 Rh8 C24 O24 -115.8(15) . . . . ?
Rh7 Rh8 C24 O24 160.1(9) . . . . ?
Rh12 Rh8 C24 O24 -107.6(14) . . . . ?
C4 Rh8 C24 Rh3 167.3(5) . . . . ?
C21 Rh8 C24 Rh3 -90.1(5) . . . . ?
Sn1 Rh8 C24 Rh3 15.4(5) . . . . ?
Rh2 Rh8 C24 Rh3 -45.2(4) . . . . ?
Rh9 Rh8 C24 Rh3 65.4(4) . . . . ?
Rh7 Rh8 C24 Rh3 -18.7(12) . . . . ?
Rh12 Rh8 C24 Rh3 73.6(6) . . . . ?
C5 Rh3 C24 O24 -42.7(15) . . . . ?
C10 Rh3 C24 O24 53.2(16) . . . . ?
Sn1 Rh3 C24 O24 165.5(13) . . . . ?
Rh4 Rh3 C24 O24 105.3(13) . . . . ?
Rh8 Rh3 C24 O24 -178.9(17) . . . . ?
Rh9 Rh3 C24 O24 116.7(14) . . . . ?
Rh2 Rh3 C24 O24 -137.7(14) . . . . ?
Rh1 Rh3 C24 O24 -151.3(9) . . . . ?
C5 Rh3 C24 Rh8 136.2(6) . . . . ?
C10 Rh3 C24 Rh8 -127.9(5) . . . . ?
Sn1 Rh3 C24 Rh8 -15.6(5) . . . . ?
Rh4 Rh3 C24 Rh8 -75.8(6) . . . . ?
Rh9 Rh3 C24 Rh8 -64.4(4) . . . . ?
Rh2 Rh3 C24 Rh8 41.2(4) . . . . ?
Rh1 Rh3 C24 Rh8 27.6(11) . . . . ?
C22 Rh7 C25 O25 -26(14) . . . . ?
C12 Rh7 C25 O25 76(14) . . . . ?
Sn1 Rh7 C25 O25 -171(14) . . . . ?
Rh11 Rh7 C25 O25 114(14) . . . . ?
Rh12 Rh7 C25 O25 19(15) . . . . ?
Rh2 Rh7 C25 O25 -138(14) . . . . ?
Rh8 Rh7 C25 O25 -94(14) . . . . ?
Rh6 Rh7 C25 O25 166(14) . . . . ?
C104 N1 C100 C101 65.5(14) . . . . ?
C106 N1 C100 C101 -173.1(11) . . . . ?
C102 N1 C100 C101 -55.0(14) . . . . ?
C104 N1 C102 C103 -179.4(10) . . . . ?
C106 N1 C102 C103 57.7(13) . . . . ?
C100 N1 C102 C103 -59.3(13) . . . . ?
C106 N1 C104 C105 52.5(14) . . . . ?
C100 N1 C104 C105 170.8(10) . . . . ?
C102 N1 C104 C105 -68.4(13) . . . . ?
C104 N1 C106 C107 53.2(14) . . . . ?
C100 N1 C106 C107 -66.3(13) . . . . ?
C102 N1 C106 C107 174.7(10) . . . . ?
C204 N2 C200 C201 -61.4(14) . . . . ?
C206 N2 C200 C201 176.1(11) . . . . ?
C202 N2 C200 C201 56.4(14) . . . . ?
C200 N2 C202 C203 59.0(14) . . . . ?
C204 N2 C202 C203 -178.6(11) . . . . ?
C206 N2 C202 C203 -57.4(14) . . . . ?
C200 N2 C204 C205 -57.0(15) . . . . ?
C206 N2 C204 C205 61.9(15) . . . . ?
C202 N2 C204 C205 -177.5(12) . . . . ?
C200 N2 C206 C207 -179.5(11) . . . . ?
C204 N2 C206 C207 57.2(15) . . . . ?
C202 N2 C206 C207 -60.3(14) . . . . ?
C302 N3 C300 C301 58.4(14) . . . . ?
C306 N3 C300 C301 -59.0(14) . . . . ?
C304 N3 C300 C301 -178.8(11) . . . . ?
C306 N3 C302 C303 -176.4(11) . . . . ?
C304 N3 C302 C303 -54.0(14) . . . . ?
C300 N3 C302 C303 65.2(14) . . . . ?
C302 N3 C304 C305 -57.3(14) . . . . ?
C306 N3 C304 C305 62.6(14) . . . . ?
C300 N3 C304 C305 -179.3(11) . . . . ?
C302 N3 C306 C307 -177.6(11) . . . . ?
C304 N3 C306 C307 59.2(15) . . . . ?
C300 N3 C306 C307 -57.5(14) . . . . ?
C402 N4 C400 C401 51.3(14) . . . . ?
C406 N4 C400 C401 -70.0(14) . . . . ?
C404 N4 C400 C401 169.6(11) . . . . ?
C406 N4 C402 C403 173.7(11) . . . . ?
C404 N4 C402 C403 -65.0(14) . . . . ?
C400 N4 C402 C403 53.7(14) . . . . ?
C402 N4 C404 C405 -174.0(12) . . . . ?
C406 N4 C404 C405 -53.3(15) . . . . ?
C400 N4 C404 C405 65.4(15) . . . . ?
C402 N4 C406 C407 56.0(14) . . . . ?
C404 N4 C406 C407 -63.2(14) . . . . ?
C400 N4 C406 C407 177.9(11) . . . . ?
